data_4133802
loop_
_publ_author_name
'Endo, Kenichi'
'Ube, Hitoshi'
'Shionoya, Mitsuhiko'

_publ_section_title
;
 Multi-Stimuli Responsive Interconversion between Bowl- and Capsule-Shaped
 Self-Assembled Zinc(II) Complexes.
;
_journal_name_full 'Journal of the American Chemical Society'
_journal_paper_doi 10.1021/jacs.9b11099
_journal_year 2019
_chemical_formula_moiety 'C224 H144 N44 O4 Zn8, 10(C F3 O3 S), C6 H14 O, 8(C2 H3 N), 2(O)'
_chemical_formula_sum 'C256 H182 F30 N52 O37 S10 Zn8'
_chemical_formula_weight 5992.09
_chemical_properties_physical Efflorescent
_space_group_crystal_system monoclinic
_space_group_IT_number 14
_space_group_name_Hall '-P 2yn'
_space_group_name_H-M_alt 'P 1 21/n 1'
_atom_sites_solution_hydrogens geom
_audit_creation_date 2019-02-25
_audit_creation_method
;
Olex2 1.2
(compiled May 18 2018 14:05:52 for OlexSys, GUI svn.r5506)
;
_cell_angle_alpha 90
_cell_angle_beta 92.0230(10)
_cell_angle_gamma 90
_cell_formula_units_Z 4
_cell_length_a 23.4244(3)
_cell_length_b 38.6332(6)
_cell_length_c 35.0018(7)
_cell_measurement_reflns_used 44042
_cell_measurement_temperature 93(2)
_cell_measurement_theta_max 73.1120
_cell_measurement_theta_min 2.5290
_cell_volume 31655.5(9)
_computing_cell_refinement 'CrysAlisPro 1.171.39.20a (Rigaku OD, 2015)'
_computing_data_collection 'CrysAlisPro 1.171.39.20a (Rigaku OD, 2015)'
_computing_data_reduction 'CrysAlisPro 1.171.39.20a (Rigaku OD, 2015)'
_computing_molecular_graphics 'Olex2 (Dolomanov et al., 2009)'
_computing_publication_material 'Olex2 (Dolomanov et al., 2009)'
_computing_structure_refinement 'ShelXL (Sheldrick, 2015)'
_computing_structure_solution 'SHELXT 2014/5 (Sheldrick, 2014)'
_diffrn_ambient_temperature 93.15
_diffrn_detector 'CCD plate'
_diffrn_measured_fraction_theta_full 0.997
_diffrn_measured_fraction_theta_max 0.968
_diffrn_measurement_details
;
List of Runs (angles in degrees, time in seconds):

  # Type    Start    End  Width  t~exp~   \w     \q     \k     \f   Frames
#--------------------------------------------------------------------------
  1  \w    -37.00 -10.00   0.50    0.86    --    0.00 -38.00-180.00   54
  2  \w    -85.00 -39.00   0.50    0.86    --    0.00 -38.00-180.00   92
  3  \w    -86.00   7.00   0.50    0.86    --    0.00 -57.00 -30.00  186
  4  \w    -58.00  24.00   0.50    0.86    --    0.00 -38.00   0.00  164
  5  \w     73.00 177.00   0.50    3.43    --   98.20  45.00 -60.00  208
  6  \w     10.00 132.00   0.50    3.43    --   98.20 -82.00  60.00  244
  7  \w    150.00 179.00   0.50    3.43    --   98.20  30.00-120.00   58
  8  \w     99.00 151.00   0.50    3.43    --   98.20  30.00-180.00  104
  9  \w     10.00 120.00   0.50    3.43    --   98.20 -82.00  30.00  220
 10  \w     84.00 109.00   0.50    3.43    --   98.20  45.00  30.00   50
 11  \w     21.00  54.00   0.50    3.43    --   98.20 -45.00  90.00   66
 12  \w     94.00 120.00   0.50    3.43    --   98.20 -45.00  90.00   52
 13  \w     67.00 137.00   0.50    3.43    --   98.20  30.00-120.00  140
 14  \w     11.00 120.00   0.50    3.43    --   98.20 -61.00  60.00  218
;
_diffrn_measurement_device 'four-circle diffractometer'
_diffrn_measurement_device_type 'XtaLAB Pro: Kappa single'
_diffrn_measurement_method '\w scans'
_diffrn_orient_matrix_type 'CrysAlisPro convention (1999,Acta A55,543-557)'
_diffrn_orient_matrix_UB_11 -0.0638685000
_diffrn_orient_matrix_UB_12 -0.0095828000
_diffrn_orient_matrix_UB_13 -0.0006053000
_diffrn_orient_matrix_UB_21 -0.0159039000
_diffrn_orient_matrix_UB_22 0.0382296000
_diffrn_orient_matrix_UB_23 -0.0069838000
_diffrn_orient_matrix_UB_31 0.0010959000
_diffrn_orient_matrix_UB_32 -0.0060929000
_diffrn_orient_matrix_UB_33 -0.0434621000
_diffrn_radiation_monochromator graphite
_diffrn_radiation_probe x-ray
_diffrn_radiation_type CuK\a
_diffrn_radiation_wavelength 1.54184
_diffrn_reflns_av_R_equivalents 0.0631
_diffrn_reflns_av_unetI/netI 0.0588
_diffrn_reflns_Laue_measured_fraction_full 0.997
_diffrn_reflns_Laue_measured_fraction_max 0.968
_diffrn_reflns_limit_h_max 27
_diffrn_reflns_limit_h_min -28
_diffrn_reflns_limit_k_max 47
_diffrn_reflns_limit_k_min -38
_diffrn_reflns_limit_l_max 28
_diffrn_reflns_limit_l_min -42
_diffrn_reflns_number 178784
_diffrn_reflns_point_group_measured_fraction_full 0.997
_diffrn_reflns_point_group_measured_fraction_max 0.968
_diffrn_reflns_theta_full 68.250
_diffrn_reflns_theta_max 73.673
_diffrn_reflns_theta_min 2.287
_diffrn_source 'fine-focus sealed X-ray tube'
_diffrn_source_type 'Enhance (Cu) X-ray Source'
_exptl_absorpt_coefficient_mu 2.001
_exptl_absorpt_correction_T_max 1.00000
_exptl_absorpt_correction_T_min 0.35669
_exptl_absorpt_correction_type multi-scan
_exptl_absorpt_process_details
;
CrysAlisPro 1.171.39.20a (Rigaku Oxford Diffraction, 2015)
Empirical absorption correction using spherical harmonics,
 implemented in SCALE3 ABSPACK scaling algorithm.
;
_exptl_crystal_colour green
_exptl_crystal_colour_primary green
_exptl_crystal_density_diffrn 1.257
_exptl_crystal_description plate
_exptl_crystal_F_000 12192
_exptl_crystal_recrystallization_method 'Re-crystallisation from solvent: Acetonitrile/diisopropyl ether'
_exptl_crystal_size_max 0.69
_exptl_crystal_size_mid 0.44
_exptl_crystal_size_min 0.03
_refine_diff_density_max 1.940
_refine_diff_density_min -1.450
_refine_diff_density_rms 0.121
_refine_ls_extinction_method none
_refine_ls_goodness_of_fit_ref 1.051
_refine_ls_hydrogen_treatment constr
_refine_ls_matrix_type full
_refine_ls_number_parameters 3723
_refine_ls_number_reflns 61915
_refine_ls_number_restraints 745
_refine_ls_restrained_S_all 1.045
_refine_ls_R_factor_all 0.1165
_refine_ls_R_factor_gt 0.0921
_refine_ls_shift/su_max 0.002
_refine_ls_shift/su_mean 0.000
_refine_ls_structure_factor_coef Fsqd
_refine_ls_weighting_details 'w=1/[\s^2^(Fo^2^)+(0.1203P)^2^+180.0820P] where P=(Fo^2^+2Fc^2^)/3'
_refine_ls_weighting_scheme calc
_refine_ls_wR_factor_gt 0.2506
_refine_ls_wR_factor_ref 0.2709
_reflns_Friedel_coverage 0.000
_reflns_number_gt 44163
_reflns_number_total 61915
_reflns_threshold_expression 'I > 2\s(I)'
_cod_data_source_file ja9b11099_si_003.cif
_cod_data_source_block Zn4L4
_cod_database_code 4133802
_shelx_shelxl_version_number 2017/1
_chemical_oxdiff_formula CHNOSFZn
_shelx_space_group_comment
;
The symmetry employed for this shelxl refinement is uniquely defined
by the following loop, which should always be used as a source of
symmetry information in preference to the above space-group names.
They are only intended as comments.
;
_shelx_estimated_absorpt_t_max 0.942
_shelx_estimated_absorpt_t_min 0.339
_reflns_odcompleteness_completeness 99.79
_reflns_odcompleteness_iscentric 1
_reflns_odcompleteness_theta 66.97
_olex2_refinement_description
;
1. Fixed Uiso
 At 1.2 times of:
  All C(H) groups, {H44D,H44E,H44F} of C441, All C(H,H) groups
 At 1.5 times of:
  {H41A,H41B,H41C} of C416, {H44A,H44B,H44C} of C446, {H40A,H40B,H40C} of
  C409, {H15A,H15B,H15C} of C153, {H31D,H31E,H31F} of C314, {H38A,H38B,H38C} of
  C387, {H20A,H20B,H20C} of C202, {H31G,H31H,H31I} of C315, {H34A,H34B,H34C} of
  C344, {H31A,H31B,H31C} of C313, {H26A,H26B,H26C} of C269, {H30A,H30B,H30C} of
  C309, {H39D,H39E,H39F} of C398, {H39A,H39B,H39C} of C393, {H39G,H39H,H39I} of
  C390
2. Uiso/Uaniso restraints and constraints
S80 \\sim F91 \\sim F92 \\sim F93 \\sim O325 \\sim O326 \\sim O327 \\sim C3
\\sim S80A \\sim F91A \\sim F92A \\sim F93A \\sim O1 \\sim O2 \\sim O3 \\sim
C3A: within 2A with sigma of 0.04 and sigma for terminal atoms of 0.08
S1 \\sim F5 \\sim F22 \\sim F26 \\sim O23 \\sim O334 \\sim O335 \\sim C467
\\sim S77 \\sim F82 \\sim F83 \\sim F84 \\sim O85 \\sim O312 \\sim O313 \\sim
C83: within 2A with sigma of 0.04 and sigma for terminal atoms of 0.08
C2 \\sim C292 \\sim C293 \\sim C1 \\sim C4 \\sim C294: within 2A with sigma of
0.04 and sigma for terminal atoms of 0.08
3. Rigid body (RIGU) restrains
 S80A, F91A, F92A, F93A, O1, O2, O3, C3A
 with sigma for 1-2 distances of 0.004 and sigma for 1-3 distances of 0.004
 S77, F82, F83, F84, O85, O312, O313, C83
 with sigma for 1-2 distances of 0.004 and sigma for 1-3 distances of 0.004
 S1, F5, F22, F26, O23, O334, O335, C467
 with sigma for 1-2 distances of 0.004 and sigma for 1-3 distances of 0.004
4. Same fragment restrains
{S77, F82, F83, F84, O85, O312, O313, C83} sigma for 1-2: 0.02, 1-3: 0.04
as
{S1, F5, F22, F26, O23, O334, O335, C467}
{S11, F9, F15, F16, O12, O13, O14, C10} sigma for 1-2: 0.02, 1-3: 0.04
as
{S80, F91, F92, F93, O325, O326, O327, C3}
{S11, F9, F15, F16, O12, O13, O14, C10} sigma for 1-2: 0.02, 1-3: 0.04
as
{S80A, F91A, F92A, F93A, O1, O2, O3, C3A}
5. Others
 Sof(H29A)=Sof(S80A)=Sof(F91A)=Sof(F92A)=Sof(F93A)=Sof(O1)=Sof(O2)=Sof(O3)=
 Sof(C3A)=Sof(C2)=Sof(H2)=Sof(C1)=Sof(H1)=Sof(C4)=Sof(H4)=1-FVAR(1)
 Sof(C292)=Sof(H292)=Sof(C293)=Sof(H293)=Sof(C294)=Sof(H294)=Sof(H295)=
 Sof(S80)=Sof(F91)=Sof(F92)=Sof(F93)=Sof(O325)=Sof(O326)=Sof(O327)=Sof(C3)=
 FVAR(1)
 Sof(S1)=Sof(F5)=Sof(F22)=Sof(F26)=Sof(O23)=Sof(O334)=Sof(O335)=Sof(C467)=1-
 FVAR(2)
 Sof(S77)=Sof(F82)=Sof(F83)=Sof(F84)=Sof(O85)=Sof(O312)=Sof(O313)=Sof(C83)=
 FVAR(2)
6.a Ternary CH refined with riding coordinates:
 C310(H310), C312(H312)
6.b Me refined with riding coordinates:
 C309(H30A,H30B,H30C), C313(H31A,H31B,H31C), C314(H31D,H31E,H31F), C315(H31G,
 H31H,H31I)
6.c Aromatic/amide H refined with riding coordinates:
 C115(H115), C116(H116), C117(H117), C118(H118), C119(H119), C120(H120),
 C122(H122), C124(H124), C125(H125), C128(H128), C129(H129), C130(H130),
 C131(H131), C134(H134), C135(H135), C137(H137), C140(H140), C141(H141),
 C143(H143), C145(H145), C146(H146), C148(H148), C149(H149), C151(H151),
 C152(H152), C155(H155), C156(H156), C159(H159), C162(H162), C163(H163),
 C164(H164), C165(H165), C190(H190), C191(H191), C192(H192), C193(H193),
 C194(H194), C195(H195), C196(H196), C197(H197), C199(H199), C200(H200),
 C204(H204), C205(H205), C207(H207), C210(H210), C211(H211), C212(H212),
 C213(H213), C215(H215), C216(H216), C218(H218), C220(H220), C221(H221),
 C225(H225), C226(H226), C227(H227), C228(H228), C230(H230), C232(H232),
 C233(H233), C237(H237), C238(H238), C239(H239), C240(H240), C257(H257),
 C258(H258), C259(H259), C260(H260), C261(H261), C262(H262), C263(H263),
 C264(H264), C266(H266), C267(H267), C271(H271), C272(H272), C274(H274),
 C277(H277), C278(H278), C279(H279), C280(H280), C282(H282), C283(H283),
 C285(H285), C287(H287), C288(H288), C292(H292), C293(H293), C294(H294),
 C295(H295), C295(H29A), C297(H297), C299(H299), C300(H300), C304(H304),
 C305(H305), C306(H306), C307(H307), C332(H332), C333(H333), C334(H334),
 C335(H335), C336(H336), C337(H337), C338(H338), C339(H339), C341(H341),
 C342(H342), C347(H347), C348(H348), C350(H350), C352(H352), C353(H353),
 C354(H354), C355(H355), C357(H357), C358(H358), C360(H360), C362(H362),
 C363(H363), C367(H367), C368(H368), C369(H369), C370(H370), C372(H372),
 C374(H374), C375(H375), C379(H379), C380(H380), C381(H381), C382(H382),
 C445(H445), C2(H2), C1(H1), C4(H4)
6.d Idealised Me refined as rotating group:
 C153(H15A,H15B,H15C), C202(H20A,H20B,H20C), C269(H26A,H26B,H26C), C344(H34A,
 H34B,H34C), C393(H39A,H39B,H39C), C387(H38A,H38B,H38C), C398(H39D,H39E,H39F),
 C409(H40A,H40B,H40C), C390(H39G,H39H,H39I), C446(H44A,H44B,H44C), C416(H41A,
 H41B,H41C), C441(H44D,H44E,H44F)
;
_olex2_submission_special_instructions 'No special instructions were received'
_oxdiff_exptl_absorpt_empirical_details
;
Empirical correction (ABSPACK) includes:
- Absorption correction using spherical harmonics
- Frame scaling
;
_oxdiff_exptl_absorpt_empirical_full_max 2.075
_oxdiff_exptl_absorpt_empirical_full_min 0.522

loop_
_space_group_symop_operation_xyz
'x, y, z'
'-x+1/2, y+1/2, -z+1/2'
'-x, -y, -z'
'x-1/2, -y-1/2, z-1/2'

loop_
_atom_site_label
_atom_site_type_symbol
_atom_site_fract_x
_atom_site_fract_y
_atom_site_fract_z
_atom_site_U_iso_or_equiv
_atom_site_adp_type
_atom_site_occupancy
_atom_site_site_symmetry_order
_atom_site_calc_flag
_atom_site_refinement_flags_posn
_atom_site_refinement_flags_adp
_atom_site_refinement_flags_occupancy
_atom_site_disorder_assembly
_atom_site_disorder_group
Zn1 Zn 0.38578(3) 0.65022(2) 0.48729(2) 0.02704(16) Uani 1 1 d . . . . .
Zn2 Zn 0.74112(3) 0.56648(2) 0.48084(2) 0.02863(16) Uani 1 1 d . . . . .
Zn3 Zn 0.64280(3) 0.65844(2) 0.27100(2) 0.02884(17) Uani 1 1 d . . . . .
Zn4 Zn 0.65124(3) 0.88597(2) 0.24994(2) 0.02921(17) Uani 1 1 d . . . . .
Zn5 Zn 0.68290(3) 0.78549(2) 0.48040(2) 0.02890(16) Uani 1 1 d . . . . .
Zn6 Zn 0.34077(3) 0.78929(2) 0.29585(2) 0.03012(17) Uani 1 1 d . . . . .
Zn7 Zn 0.29206(3) 0.56683(2) 0.26711(2) 0.03000(17) Uani 1 1 d . . . . .
Zn8 Zn 0.35742(3) 0.86875(2) 0.53848(2) 0.03252(18) Uani 1 1 d . . . . .
O97 O 0.35947(17) 0.62308(11) 0.53469(12) 0.0357(9) Uani 1 1 d . . . . .
O98 O 0.26185(17) 0.81233(12) 0.28121(13) 0.0410(10) Uani 1 1 d . . . . .
O308 O 0.76450(18) 0.80938(13) 0.48999(14) 0.0445(11) Uani 1 1 d . . . . .
O314 O 0.6673(2) 0.63579(14) 0.21982(14) 0.0511(12) Uani 1 1 d . . . . .
N102 N 0.3718(2) 0.82609(13) 0.33478(14) 0.0322(10) Uani 1 1 d . . . . .
N106 N 0.3906(2) 0.81080(13) 0.25432(14) 0.0325(10) Uani 1 1 d . . . . .
N110 N 0.3340(2) 0.74519(13) 0.26133(13) 0.0307(10) Uani 1 1 d . . . . .
N114 N 0.3140(2) 0.76069(13) 0.34118(13) 0.0300(10) Uani 1 1 d . . . . .
N121 N 0.3126(2) 0.84120(13) 0.49247(14) 0.0324(10) Uani 1 1 d . . . . .
N138 N 0.5766(2) 0.89647(13) 0.28255(14) 0.0326(10) Uani 1 1 d . . . . .
N144 N 0.6669(2) 0.93725(13) 0.27398(15) 0.0338(11) Uani 1 1 d . . . . .
N160 N 0.2107(2) 0.54916(14) 0.28921(15) 0.0342(11) Uani 1 1 d . . . . .
N177 N 0.32461(18) 0.63533(12) 0.44684(13) 0.0266(9) Uani 1 1 d . . . . .
N181 N 0.44176(19) 0.61486(12) 0.46289(13) 0.0280(10) Uani 1 1 d . . . . .
N185 N 0.45566(18) 0.67523(12) 0.51183(13) 0.0280(10) Uani 1 1 d . . . . .
N189 N 0.33719(18) 0.69435(12) 0.49615(14) 0.0287(10) Uani 1 1 d . . . . .
N201 N 0.06980(19) 0.69760(14) 0.45818(15) 0.0347(11) Uani 1 1 d . . . . .
N208 N 0.34377(18) 0.55309(13) 0.31727(14) 0.0302(10) Uani 1 1 d . . . . .
N214 N 0.3203(2) 0.51404(14) 0.25631(15) 0.0359(11) Uani 1 1 d . . . . .
N217 N 0.67746(18) 0.59293(12) 0.51224(14) 0.0292(10) Uani 1 1 d . . . . .
N223 N 0.78008(19) 0.57194(13) 0.53771(15) 0.0331(11) Uani 1 1 d . . . . .
N229 N 0.3963(2) 0.82150(13) 0.56009(14) 0.0304(10) Uani 1 1 d . . . . .
N235 N 0.3948(2) 0.88247(13) 0.59485(14) 0.0343(11) Uani 1 1 d . . . . .
N244 N 0.6280(2) 0.79902(13) 0.52311(14) 0.0309(10) Uani 1 1 d . . . . .
N248 N 0.6455(2) 0.82370(13) 0.44560(14) 0.0313(10) Uani 1 1 d . . . . .
N252 N 0.7129(2) 0.76292(12) 0.43156(13) 0.0295(10) Uani 1 1 d . . . . .
N256 N 0.6979(2) 0.73965(13) 0.50985(13) 0.0300(10) Uani 1 1 d . . . . .
N268 N 0.6407(2) 0.73332(14) 0.68945(15) 0.0367(11) Uani 1 1 d . . . . .
N275 N 0.4336(2) 0.88267(13) 0.50803(14) 0.0328(11) Uani 1 1 d . . . . .
N281 N 0.3423(2) 0.92185(13) 0.52189(16) 0.0362(11) Uani 1 1 d . . . . .
N284 N 0.70213(19) 0.85762(13) 0.29209(14) 0.0306(10) Uani 1 1 d . . . . .
N290 N 0.7327(2) 0.88497(13) 0.22587(15) 0.0351(11) Uani 1 1 d . . . . .
N296 N 0.77459(18) 0.61254(12) 0.45611(13) 0.0281(10) Uani 1 1 d . . . . .
N302 N 0.81983(19) 0.54974(13) 0.45522(14) 0.0323(11) Uani 1 1 d . . . . .
N319 N 0.68852(18) 0.70470(13) 0.26875(14) 0.0295(10) Uani 1 1 d . . . . .
N323 N 0.57153(19) 0.68519(13) 0.25132(14) 0.0303(10) Uani 1 1 d . . . . .
N327 N 0.58956(19) 0.62003(13) 0.29081(14) 0.0324(11) Uani 1 1 d . . . . .
N331 N 0.70596(19) 0.63985(13) 0.30830(14) 0.0301(10) Uani 1 1 d . . . . .
N343 N 0.9598(2) 0.70006(15) 0.28856(16) 0.0398(12) Uani 1 1 d . . . . .
N345 N 0.61500(18) 0.83852(12) 0.22518(14) 0.0284(10) Uani 1 1 d . . . . .
N356 N 0.6016(2) 0.90351(13) 0.20012(13) 0.0304(10) Uani 1 1 d . . . . .
N359 N 0.35706(19) 0.59572(13) 0.23855(14) 0.0308(10) Uani 1 1 d . . . . .
N365 N 0.2575(2) 0.57262(14) 0.20949(15) 0.0354(11) Uani 1 1 d . . . . .
N371 N 0.68811(18) 0.55343(12) 0.43190(13) 0.0279(10) Uani 1 1 d . . . . .
N377 N 0.71386(19) 0.51492(12) 0.49224(13) 0.0282(10) Uani 1 1 d . . . . .
N437 N 0.2735(2) 0.86149(14) 0.55980(15) 0.0373(11) Uani 1 1 d . . . . .
N438 N 0.25763(18) 0.61182(13) 0.29477(13) 0.0295(10) Uani 1 1 d . . . . .
N439 N 0.3677(2) 0.74725(17) 0.08402(15) 0.0452(14) Uani 1 1 d . . . . .
C99 C 0.3121(2) 0.77173(16) 0.37838(16) 0.0305(12) Uani 1 1 d . . . . .
C100 C 0.3257(2) 0.80544(16) 0.39207(16) 0.0291(12) Uani 1 1 d . . . . .
C101 C 0.3560(2) 0.83012(16) 0.37175(16) 0.0315(12) Uani 1 1 d . . . . .
C103 C 0.4064(2) 0.85350(16) 0.32664(17) 0.0319(12) Uani 1 1 d . . . . .
C104 C 0.4315(2) 0.85965(16) 0.29141(19) 0.0350(13) Uani 1 1 d . . . . .
C105 C 0.4217(2) 0.84041(16) 0.25778(17) 0.0323(12) Uani 1 1 d . . . . .
C107 C 0.3926(2) 0.80052(16) 0.21690(15) 0.0301(12) Uani 1 1 d . . . . .
C108 C 0.3696(2) 0.76964(16) 0.20187(17) 0.0329(13) Uani 1 1 d . . . . .
C109 C 0.3417(2) 0.74381(16) 0.22327(16) 0.0298(12) Uani 1 1 d . . . . .
C111 C 0.3048(2) 0.71553(16) 0.27061(17) 0.0316(12) Uani 1 1 d . . . . .
C112 C 0.2885(2) 0.70656(15) 0.30782(17) 0.0306(12) Uani 1 1 d . . . . .
C113 C 0.2963(2) 0.72700(15) 0.34069(16) 0.0296(12) Uani 1 1 d . . . . .
C115 C 0.2960(3) 0.74304(16) 0.40238(18) 0.0351(13) Uani 1 1 d . . . . .
H115 H 0.292414 0.743459 0.429323 0.042 Uiso 1 1 calc R . . . .
C116 C 0.2872(2) 0.71530(17) 0.37881(17) 0.0333(12) Uani 1 1 d . . . . .
H116 H 0.276837 0.692560 0.386257 0.040 Uiso 1 1 calc R . . . .
C117 C 0.4120(3) 0.87598(17) 0.35988(17) 0.0370(13) Uani 1 1 d . . . . .
H117 H 0.434811 0.896226 0.362318 0.044 Uiso 1 1 calc R . . . .
C118 C 0.3785(3) 0.86252(16) 0.38643(18) 0.0368(13) Uani 1 1 d . . . . .
H118 H 0.370892 0.872491 0.410533 0.044 Uiso 1 1 calc R . . . .
C119 C 0.3174(3) 0.71272(17) 0.20722(18) 0.0359(13) Uani 1 1 d . . . . .
H119 H 0.317540 0.705718 0.181204 0.043 Uiso 1 1 calc R . . . .
C120 C 0.2943(2) 0.69547(16) 0.23627(17) 0.0333(12) Uani 1 1 d . . . . .
H120 H 0.274712 0.673975 0.234521 0.040 Uiso 1 1 calc R . . . .
C122 C 0.3351(2) 0.83104(16) 0.45954(17) 0.0319(12) Uani 1 1 d . . . . .
H122 H 0.374656 0.834967 0.456173 0.038 Uiso 1 1 calc R . . . .
C123 C 0.3032(2) 0.81486(15) 0.42976(17) 0.0311(12) Uani 1 1 d . . . . .
C124 C 0.2452(2) 0.80833(17) 0.43708(17) 0.0348(13) Uani 1 1 d . . . . .
H124 H 0.221767 0.796987 0.418259 0.042 Uiso 1 1 calc R . . . .
C125 C 0.2224(3) 0.81809(18) 0.47085(18) 0.0402(14) Uani 1 1 d . . . . .
H125 H 0.183423 0.813465 0.475571 0.048 Uiso 1 1 calc R . . . .
C126 C 0.2570(2) 0.83497(17) 0.49835(17) 0.0352(13) Uani 1 1 d . . . . .
C127 C 0.2354(3) 0.8466(2) 0.5353(2) 0.0441(16) Uani 1 1 d . . . . .
C128 C 0.1792(4) 0.8424(3) 0.5452(3) 0.092(4) Uani 1 1 d . . . . .
H128 H 0.152768 0.830872 0.528400 0.110 Uiso 1 1 calc R . . . .
C129 C 0.1620(4) 0.8549(4) 0.5796(3) 0.102(5) Uani 1 1 d . . . . .
H129 H 0.122869 0.853507 0.585685 0.122 Uiso 1 1 calc R . . . .
C130 C 0.2008(3) 0.8696(2) 0.6053(2) 0.061(2) Uani 1 1 d . . . . .
H130 H 0.189856 0.877111 0.629869 0.073 Uiso 1 1 calc R . . . .
C131 C 0.2557(3) 0.87267(19) 0.59386(18) 0.0427(15) Uani 1 1 d . . . . .
H131 H 0.282851 0.883337 0.610859 0.051 Uiso 1 1 calc R . . . .
C133 C 0.5694(3) 0.93004(16) 0.29076(17) 0.0345(13) Uani 1 1 d . . . . .
C134 C 0.5166(3) 0.94389(17) 0.2976(2) 0.0430(15) Uani 1 1 d . . . . .
H134 H 0.512333 0.967930 0.302415 0.052 Uiso 1 1 calc R . . . .
C135 C 0.4695(3) 0.92170(18) 0.2971(2) 0.0416(15) Uani 1 1 d . . . . .
H135 H 0.432470 0.930528 0.301549 0.050 Uiso 1 1 calc R . . . .
C136 C 0.4772(2) 0.88676(16) 0.29021(18) 0.0345(13) Uani 1 1 d . . . . .
C137 C 0.5310(2) 0.87572(16) 0.28213(17) 0.0330(12) Uani 1 1 d . . . . .
H137 H 0.536090 0.852023 0.275885 0.040 Uiso 1 1 calc R . . . .
C139 C 0.6222(3) 0.95111(16) 0.29223(18) 0.0359(13) Uani 1 1 d . . . . .
C140 C 0.6263(3) 0.98199(17) 0.3122(2) 0.0403(14) Uani 1 1 d . . . . .
H140 H 0.594239 0.991176 0.324620 0.048 Uiso 1 1 calc R . . . .
C141 C 0.6786(3) 0.99935(19) 0.3136(2) 0.0461(16) Uani 1 1 d . . . . .
H141 H 0.683025 1.020289 0.327595 0.055 Uiso 1 1 calc R . . . .
C143 C 0.7165(3) 0.95485(18) 0.2752(2) 0.0408(15) Uani 1 1 d . . . . .
H143 H 0.747981 0.945560 0.262187 0.049 Uiso 1 1 calc R . . . .
C145 C 0.4430(3) 0.84964(17) 0.22096(19) 0.0386(14) Uani 1 1 d . . . . .
H145 H 0.465939 0.869194 0.215557 0.046 Uiso 1 1 calc R . . . .
C146 C 0.4245(3) 0.82542(17) 0.19553(16) 0.0358(13) Uani 1 1 d . . . . .
H146 H 0.431061 0.824911 0.168912 0.043 Uiso 1 1 calc R . . . .
C147 C 0.3729(2) 0.76308(17) 0.16058(17) 0.0335(13) Uani 1 1 d . . . . .
C148 C 0.4049(3) 0.73541(19) 0.14609(18) 0.0403(14) Uani 1 1 d . . . . .
H148 H 0.428896 0.722075 0.162828 0.048 Uiso 1 1 calc R . . . .
C149 C 0.4012(3) 0.7278(2) 0.10808(19) 0.0455(16) Uani 1 1 d . . . . .
H149 H 0.422248 0.708928 0.098388 0.055 Uiso 1 1 calc R . . . .
C151 C 0.3396(3) 0.7749(2) 0.0962(2) 0.0459(17) Uani 1 1 d . . . . .
H151 H 0.318264 0.788895 0.078579 0.055 Uiso 1 1 calc R . . . .
C152 C 0.3417(3) 0.7831(2) 0.13412(19) 0.0428(15) Uani 1 1 d . . . . .
H152 H 0.321576 0.802862 0.142647 0.051 Uiso 1 1 calc R . . . .
C153 C 0.3619(4) 0.7373(3) 0.0423(2) 0.065(2) Uani 1 1 d . . . . .
H15A H 0.321598 0.738446 0.033874 0.097 Uiso 1 1 calc GR . . . .
H15B H 0.376153 0.713720 0.038948 0.097 Uiso 1 1 calc GR . . . .
H15C H 0.384153 0.753386 0.027097 0.097 Uiso 1 1 calc GR . . . .
C154 C 0.2590(2) 0.67258(15) 0.31117(17) 0.0310(12) Uani 1 1 d . . . . .
C155 C 0.2046(2) 0.66916(17) 0.32574(17) 0.0340(13) Uani 1 1 d . . . . .
H155 H 0.185583 0.688612 0.335980 0.041 Uiso 1 1 calc R . . . .
C156 C 0.1789(2) 0.63715(17) 0.32500(18) 0.0354(13) Uani 1 1 d . . . . .
H156 H 0.142483 0.634461 0.335712 0.043 Uiso 1 1 calc R . . . .
C157 C 0.2051(2) 0.60870(16) 0.30897(15) 0.0288(12) Uani 1 1 d . . . . .
C159 C 0.2837(2) 0.64257(16) 0.29679(18) 0.0334(13) Uani 1 1 d . . . . .
H159 H 0.321480 0.644133 0.287878 0.040 Uiso 1 1 calc R . . . .
C161 C 0.1796(2) 0.57365(16) 0.30587(17) 0.0333(13) Uani 1 1 d . . . . .
C162 C 0.1256(3) 0.56615(19) 0.3192(2) 0.0421(15) Uani 1 1 d . . . . .
H162 H 0.104009 0.583698 0.331042 0.050 Uiso 1 1 calc R . . . .
C163 C 0.1035(3) 0.53292(19) 0.3151(2) 0.0465(16) Uani 1 1 d . . . . .
H163 H 0.066811 0.527359 0.324182 0.056 Uiso 1 1 calc R . . . .
C164 C 0.1361(3) 0.50823(19) 0.2976(2) 0.0461(16) Uani 1 1 d . . . . .
H164 H 0.121881 0.485396 0.293895 0.055 Uiso 1 1 calc R . . . .
C165 C 0.1902(3) 0.51717(17) 0.28538(19) 0.0382(14) Uani 1 1 d . . . . .
H165 H 0.213012 0.499941 0.274008 0.046 Uiso 1 1 calc R . . . .
C174 C 0.2792(2) 0.69689(15) 0.48929(17) 0.0306(12) Uani 1 1 d . . . . .
C175 C 0.2477(2) 0.67413(15) 0.46582(16) 0.0288(12) Uani 1 1 d . . . . .
C176 C 0.2687(2) 0.64655(15) 0.44545(16) 0.0296(12) Uani 1 1 d . . . . .
C178 C 0.3279(2) 0.60928(15) 0.42032(15) 0.0277(11) Uani 1 1 d . . . . .
C179 C 0.3765(2) 0.58876(15) 0.41419(16) 0.0288(12) Uani 1 1 d . . . . .
C180 C 0.4293(2) 0.59113(15) 0.43513(16) 0.0284(11) Uani 1 1 d . . . . .
C182 C 0.4964(2) 0.60822(15) 0.47658(16) 0.0287(11) Uani 1 1 d . . . . .
C183 C 0.5273(2) 0.62933(15) 0.50236(15) 0.0275(11) Uani 1 1 d . . . . .
C184 C 0.5096(2) 0.66198(15) 0.51454(17) 0.0311(12) Uani 1 1 d . . . . .
C186 C 0.4570(2) 0.70739(15) 0.52705(17) 0.0292(12) Uani 1 1 d . . . . .
C187 C 0.4089(2) 0.72848(15) 0.53298(16) 0.0284(11) Uani 1 1 d . . . . .
C188 C 0.3526(2) 0.72162(15) 0.51949(17) 0.0292(12) Uani 1 1 d . . . . .
C190 C 0.2568(2) 0.72613(16) 0.50933(17) 0.0325(12) Uani 1 1 d . . . . .
H190 H 0.218142 0.733524 0.509460 0.039 Uiso 1 1 calc R . . . .
C191 C 0.3028(2) 0.74118(16) 0.52823(17) 0.0338(13) Uani 1 1 d . . . . .
H191 H 0.301774 0.761016 0.544227 0.041 Uiso 1 1 calc R . . . .
C192 C 0.2724(2) 0.60365(16) 0.40240(16) 0.0298(12) Uani 1 1 d . . . . .
H192 H 0.263232 0.587266 0.382901 0.036 Uiso 1 1 calc R . . . .
C193 C 0.2357(2) 0.62604(15) 0.41845(17) 0.0315(12) Uani 1 1 d . . . . .
H193 H 0.195770 0.627827 0.412924 0.038 Uiso 1 1 calc R . . . .
C194 C 0.5473(2) 0.68792(16) 0.53183(17) 0.0338(13) Uani 1 1 d . . . . .
H194 H 0.587162 0.685575 0.537261 0.041 Uiso 1 1 calc R . . . .
C195 C 0.5148(2) 0.71606(16) 0.53873(16) 0.0307(12) Uani 1 1 d . . . . .
H195 H 0.527647 0.737459 0.549274 0.037 Uiso 1 1 calc R . . . .
C196 C 0.0890(3) 0.67349(19) 0.48323(18) 0.0397(14) Uani 1 1 d . . . . .
H196 H 0.062989 0.662293 0.499419 0.048 Uiso 1 1 calc R . . . .
C197 C 0.1467(2) 0.66487(17) 0.48555(19) 0.0379(14) Uani 1 1 d . . . . .
H197 H 0.160066 0.647677 0.503080 0.046 Uiso 1 1 calc R . . . .
C198 C 0.1849(2) 0.68164(15) 0.46192(17) 0.0300(12) Uani 1 1 d . . . . .
C199 C 0.1627(2) 0.70602(17) 0.43662(18) 0.0352(13) Uani 1 1 d . . . . .
H199 H 0.187382 0.717818 0.420056 0.042 Uiso 1 1 calc R . . . .
C200 C 0.1058(2) 0.71331(17) 0.43516(19) 0.0363(14) Uani 1 1 d . . . . .
H200 H 0.091385 0.729965 0.417330 0.044 Uiso 1 1 calc R . . . .
C202 C 0.0090(2) 0.70751(19) 0.4577(2) 0.0422(16) Uani 1 1 d . . . . .
H20A H 0.000494 0.718976 0.481854 0.063 Uiso 1 1 calc GR . . . .
H20B H -0.014778 0.686744 0.454653 0.063 Uiso 1 1 calc GR . . . .
H20C H 0.000796 0.723380 0.436399 0.063 Uiso 1 1 calc GR . . . .
C203 C 0.3536(2) 0.51891(15) 0.32162(17) 0.0302(12) Uani 1 1 d . . . . .
C204 C 0.3727(2) 0.50546(16) 0.35637(18) 0.0344(13) Uani 1 1 d . . . . .
H204 H 0.380654 0.481457 0.359024 0.041 Uiso 1 1 calc R . . . .
C205 C 0.3799(2) 0.52777(16) 0.38745(17) 0.0309(12) Uani 1 1 d . . . . .
H205 H 0.390726 0.518778 0.411907 0.037 Uiso 1 1 calc R . . . .
C206 C 0.3714(2) 0.56276(15) 0.38283(16) 0.0278(11) Uani 1 1 d . . . . .
C207 C 0.3530(2) 0.57406(15) 0.34687(16) 0.0284(11) Uani 1 1 d . . . . .
H207 H 0.346543 0.598134 0.343226 0.034 Uiso 1 1 calc R . . . .
C209 C 0.3446(2) 0.49732(16) 0.28620(17) 0.0329(12) Uani 1 1 d . . . . .
C210 C 0.3600(3) 0.46347(19) 0.2845(2) 0.0462(16) Uani 1 1 d . . . . .
H210 H 0.376433 0.452367 0.306476 0.055 Uiso 1 1 calc R . . . .
C211 C 0.3518(4) 0.4451(2) 0.2507(2) 0.055(2) Uani 1 1 d . . . . .
H211 H 0.362639 0.421502 0.248959 0.066 Uiso 1 1 calc R . . . .
C212 C 0.3272(4) 0.4625(2) 0.2197(2) 0.056(2) Uani 1 1 d . . . . .
H212 H 0.320073 0.450754 0.196154 0.068 Uiso 1 1 calc R . . . .
C213 C 0.3134(3) 0.49654(18) 0.22303(19) 0.0420(15) Uani 1 1 d . . . . .
H213 H 0.298426 0.508462 0.201170 0.050 Uiso 1 1 calc R . . . .
C215 C 0.4771(2) 0.56840(16) 0.43054(16) 0.0300(12) Uani 1 1 d . . . . .
H215 H 0.479517 0.550086 0.412557 0.036 Uiso 1 1 calc R . . . .
C216 C 0.5184(2) 0.57799(15) 0.45670(16) 0.0303(12) Uani 1 1 d . . . . .
H216 H 0.554396 0.567181 0.461204 0.036 Uiso 1 1 calc R . . . .
C218 C 0.6271(2) 0.60495(15) 0.49741(17) 0.0301(12) Uani 1 1 d . . . . .
H218 H 0.621627 0.605012 0.470389 0.036 Uiso 1 1 calc R . . . .
C219 C 0.5834(2) 0.61703(15) 0.51884(16) 0.0297(12) Uani 1 1 d . . . . .
C220 C 0.5940(2) 0.61766(16) 0.55809(17) 0.0323(12) Uani 1 1 d . . . . .
H220 H 0.565181 0.625785 0.574326 0.039 Uiso 1 1 calc R . . . .
C221 C 0.6459(2) 0.60660(17) 0.57400(17) 0.0342(13) Uani 1 1 d . . . . .
H221 H 0.653265 0.607697 0.600839 0.041 Uiso 1 1 calc R . . . .
C222 C 0.6864(2) 0.59412(16) 0.55039(16) 0.0306(12) Uani 1 1 d . . . . .
C224 C 0.7434(2) 0.58119(17) 0.56443(17) 0.0343(13) Uani 1 1 d . . . . .
C225 C 0.7581(3) 0.5780(2) 0.6026(2) 0.055(2) Uani 1 1 d . . . . .
H225 H 0.731740 0.584135 0.621482 0.066 Uiso 1 1 calc R . . . .
C226 C 0.8118(3) 0.5657(2) 0.6134(2) 0.060(2) Uani 1 1 d . . . . .
H226 H 0.822703 0.563481 0.639686 0.072 Uiso 1 1 calc R . . . .
C227 C 0.8490(3) 0.5567(2) 0.5857(2) 0.0488(18) Uani 1 1 d . . . . .
H227 H 0.886056 0.548199 0.592505 0.059 Uiso 1 1 calc R . . . .
C228 C 0.8321(2) 0.56015(17) 0.54825(19) 0.0370(14) Uani 1 1 d . . . . .
H228 H 0.857954 0.554028 0.529052 0.044 Uiso 1 1 calc R . . . .
C230 C 0.3954(2) 0.79180(15) 0.54055(18) 0.0316(12) Uani 1 1 d . . . . .
H230 H 0.379240 0.791756 0.515274 0.038 Uiso 1 1 calc R . . . .
C231 C 0.4173(2) 0.76068(16) 0.55561(17) 0.0317(12) Uani 1 1 d . . . . .
C232 C 0.4424(2) 0.76185(16) 0.59174(18) 0.0352(13) Uani 1 1 d . . . . .
H232 H 0.458441 0.741472 0.602860 0.042 Uiso 1 1 calc R . . . .
C233 C 0.4443(3) 0.79298(17) 0.61212(18) 0.0360(13) Uani 1 1 d . . . . .
H233 H 0.462584 0.794150 0.636741 0.043 Uiso 1 1 calc R . . . .
C234 C 0.4191(2) 0.82197(15) 0.59583(17) 0.0309(12) Uani 1 1 d . . . . .
C236 C 0.4154(3) 0.85587(17) 0.61606(18) 0.0362(13) Uani 1 1 d . . . . .
C237 C 0.4321(3) 0.86015(18) 0.65347(19) 0.0425(15) Uani 1 1 d . . . . .
H237 H 0.446481 0.840960 0.667805 0.051 Uiso 1 1 calc R . . . .
C238 C 0.4284(3) 0.89250(19) 0.6708(2) 0.0480(17) Uani 1 1 d . . . . .
H238 H 0.439288 0.895613 0.696938 0.058 Uiso 1 1 calc R . . . .
C239 C 0.4084(3) 0.91974(18) 0.6490(2) 0.0469(16) Uani 1 1 d . . . . .
H239 H 0.405611 0.942262 0.659651 0.056 Uiso 1 1 calc R . . . .
C240 C 0.3925(3) 0.91374(17) 0.6113(2) 0.0402(14) Uani 1 1 d . . . . .
H240 H 0.379154 0.932733 0.596238 0.048 Uiso 1 1 calc R . . . .
C241 C 0.6876(2) 0.73292(15) 0.54730(16) 0.0292(12) Uani 1 1 d . . . . .
C242 C 0.6557(2) 0.75489(16) 0.57104(16) 0.0298(12) Uani 1 1 d . . . . .
C243 C 0.6272(2) 0.78501(16) 0.55894(17) 0.0323(12) Uani 1 1 d . . . . .
C245 C 0.5910(2) 0.82640(16) 0.52318(17) 0.0319(12) Uani 1 1 d . . . . .
C246 C 0.5797(3) 0.84876(16) 0.49140(17) 0.0342(13) Uani 1 1 d . . . . .
C247 C 0.6069(3) 0.84812(16) 0.45685(18) 0.0352(13) Uani 1 1 d . . . . .
C249 C 0.6628(2) 0.83312(15) 0.41052(16) 0.0297(12) Uani 1 1 d . . . . .
C250 C 0.6976(2) 0.81211(16) 0.38797(16) 0.0303(12) Uani 1 1 d . . . . .
C251 C 0.7147(2) 0.77816(16) 0.39644(16) 0.0306(12) Uani 1 1 d . . . . .
C253 C 0.7368(2) 0.73048(15) 0.42888(17) 0.0311(12) Uani 1 1 d . . . . .
C254 C 0.7462(2) 0.70760(15) 0.45903(17) 0.0304(12) Uani 1 1 d . . . . .
C255 C 0.7278(2) 0.71156(15) 0.49709(17) 0.0296(12) Uani 1 1 d . . . . .
C257 C 0.7113(2) 0.70017(16) 0.55860(17) 0.0326(12) Uani 1 1 d . . . . .
H257 H 0.709157 0.689653 0.583041 0.039 Uiso 1 1 calc R . . . .
C258 C 0.7372(2) 0.68704(16) 0.52788(17) 0.0325(12) Uani 1 1 d . . . . .
H258 H 0.757663 0.665846 0.526757 0.039 Uiso 1 1 calc R . . . .
C259 C 0.5678(3) 0.83018(18) 0.56016(18) 0.0386(14) Uani 1 1 d . . . . .
H259 H 0.541383 0.847333 0.567623 0.046 Uiso 1 1 calc R . . . .
C260 C 0.5905(3) 0.80483(17) 0.58259(17) 0.0368(13) Uani 1 1 d . . . . .
H260 H 0.583586 0.800909 0.608818 0.044 Uiso 1 1 calc R . . . .
C261 C 0.7381(3) 0.75369(17) 0.36976(18) 0.0364(13) Uani 1 1 d . . . . .
H261 H 0.743480 0.757371 0.343293 0.044 Uiso 1 1 calc R . . . .
C262 C 0.7510(3) 0.72441(17) 0.38996(19) 0.0375(14) Uani 1 1 d . . . . .
H262 H 0.766540 0.703698 0.380041 0.045 Uiso 1 1 calc R . . . .
C263 C 0.5988(3) 0.7233(2) 0.6642(2) 0.0474(17) Uani 1 1 d . . . . .
H263 H 0.565509 0.712503 0.673365 0.057 Uiso 1 1 calc R . . . .
C264 C 0.6036(3) 0.7283(2) 0.62591(18) 0.0438(16) Uani 1 1 d . . . . .
H264 H 0.574256 0.720317 0.608682 0.053 Uiso 1 1 calc R . . . .
C265 C 0.6510(2) 0.74514(16) 0.61181(17) 0.0309(12) Uani 1 1 d . . . . .
C266 C 0.6938(3) 0.75438(19) 0.63890(19) 0.0423(15) Uani 1 1 d . . . . .
H266 H 0.727940 0.764884 0.630652 0.051 Uiso 1 1 calc R . . . .
C267 C 0.6873(3) 0.7485(2) 0.67699(18) 0.0428(16) Uani 1 1 d . . . . .
H267 H 0.716560 0.755397 0.694849 0.051 Uiso 1 1 calc R . . . .
C269 C 0.6334(3) 0.7278(2) 0.73077(18) 0.0458(16) Uani 1 1 d . . . . .
H26A H 0.635137 0.702945 0.736398 0.069 Uiso 1 1 calc GR . . . .
H26B H 0.596304 0.736963 0.737965 0.069 Uiso 1 1 calc GR . . . .
H26C H 0.663962 0.739754 0.745337 0.069 Uiso 1 1 calc GR . . . .
C270 C 0.4396(3) 0.91692(16) 0.50355(16) 0.0343(13) Uani 1 1 d . . . . .
C271 C 0.4919(3) 0.93145(17) 0.49656(18) 0.0367(13) Uani 1 1 d . . . . .
H271 H 0.495944 0.955806 0.494029 0.044 Uiso 1 1 calc R . . . .
C272 C 0.5389(3) 0.90955(17) 0.49327(18) 0.0368(13) Uani 1 1 d . . . . .
H272 H 0.575447 0.919154 0.488959 0.044 Uiso 1 1 calc R . . . .
C273 C 0.5330(2) 0.87452(17) 0.49616(17) 0.0337(13) Uani 1 1 d . . . . .
C274 C 0.4788(2) 0.86221(16) 0.50480(17) 0.0339(13) Uani 1 1 d . . . . .
H274 H 0.474059 0.838038 0.508537 0.041 Uiso 1 1 calc R . . . .
C276 C 0.3866(3) 0.93777(16) 0.50556(19) 0.0365(13) Uani 1 1 d . . . . .
C277 C 0.3815(3) 0.97111(18) 0.49146(19) 0.0390(14) Uani 1 1 d . . . . .
H277 H 0.413340 0.982056 0.480495 0.047 Uiso 1 1 calc R . . . .
C278 C 0.3305(3) 0.9884(2) 0.4933(2) 0.0482(17) Uani 1 1 d . . . . .
H278 H 0.326309 1.011138 0.483317 0.058 Uiso 1 1 calc R . . . .
C279 C 0.2851(3) 0.9718(2) 0.5102(2) 0.0532(19) Uani 1 1 d . . . . .
H279 H 0.249448 0.983221 0.512307 0.064 Uiso 1 1 calc R . . . .
C280 C 0.2924(3) 0.93861(18) 0.5238(2) 0.0433(15) Uani 1 1 d . . . . .
H280 H 0.261105 0.927210 0.534836 0.052 Uiso 1 1 calc R . . . .
C282 C 0.6008(3) 0.87398(18) 0.42697(18) 0.0410(15) Uani 1 1 d . . . . .
H282 H 0.575858 0.893367 0.426819 0.049 Uiso 1 1 calc R . . . .
C283 C 0.6373(3) 0.86539(17) 0.39933(18) 0.0391(14) Uani 1 1 d . . . . .
H283 H 0.644465 0.878262 0.376883 0.047 Uiso 1 1 calc R . . . .
C285 C 0.6830(2) 0.84292(15) 0.32359(16) 0.0278(11) Uani 1 1 d . . . . .
H285 H 0.643067 0.843390 0.327550 0.033 Uiso 1 1 calc R . . . .
C286 C 0.7185(2) 0.82687(16) 0.35109(17) 0.0322(12) Uani 1 1 d . . . . .
C287 C 0.7765(3) 0.8259(2) 0.34368(19) 0.0444(16) Uani 1 1 d . . . . .
H287 H 0.802650 0.815377 0.361496 0.053 Uiso 1 1 calc R . . . .
C288 C 0.7962(3) 0.8403(2) 0.3103(2) 0.054(2) Uani 1 1 d . . . . .
H288 H 0.835496 0.838936 0.304688 0.065 Uiso 1 1 calc R . . . .
C289 C 0.7579(3) 0.85687(19) 0.28492(18) 0.0411(15) Uani 1 1 d . . . . .
C291 C 0.7750(3) 0.8741(2) 0.2496(2) 0.052(2) Uani 1 1 d . . . . .
C292 C 0.8319(4) 0.8841(3) 0.2430(3) 0.038(2) Uani 0.651(6) 1 d . U P A 1
H292 H 0.860766 0.880509 0.262343 0.046 Uiso 0.651(6) 1 calc R . P A 1
C293 C 0.8461(4) 0.8994(3) 0.2079(3) 0.041(2) Uani 0.651(6) 1 d . U P A 1
H293 H 0.884409 0.903833 0.201151 0.049 Uiso 0.651(6) 1 calc R . P A 1
C294 C 0.7992(9) 0.9075(4) 0.1840(5) 0.038(3) Uani 0.651(6) 1 d . U P A 1
H294 H 0.805719 0.919181 0.160682 0.045 Uiso 0.651(6) 1 calc R . P A 1
C295 C 0.7450(3) 0.89958(17) 0.19243(17) 0.0359(13) Uani 1 1 d . . . . .
H295 H 0.714917 0.904451 0.174298 0.043 Uiso 0.651(6) 1 calc R . P A 1
H29A H 0.716261 0.912847 0.179368 0.043 Uiso 0.349(6) 1 calc R . P A 2
C297 C 0.7504(2) 0.64340(15) 0.45865(17) 0.0309(12) Uani 1 1 d . . . . .
H297 H 0.711676 0.644109 0.465889 0.037 Uiso 1 1 calc R . . . .
C298 C 0.7768(2) 0.67482(15) 0.45159(17) 0.0309(12) Uani 1 1 d . . . . .
C299 C 0.8331(3) 0.67290(17) 0.43999(18) 0.0361(13) Uani 1 1 d . . . . .
H299 H 0.853778 0.693381 0.434585 0.043 Uiso 1 1 calc R . . . .
C300 C 0.8584(2) 0.64082(16) 0.43648(17) 0.0330(12) Uani 1 1 d . . . . .
H300 H 0.896671 0.639318 0.428505 0.040 Uiso 1 1 calc R . . . .
C301 C 0.8290(2) 0.61106(16) 0.44435(17) 0.0336(13) Uani 1 1 d . . . . .
C303 C 0.8527(2) 0.57558(15) 0.44109(17) 0.0312(12) Uani 1 1 d . . . . .
C304 C 0.9045(3) 0.56816(17) 0.42502(19) 0.0381(14) Uani 1 1 d . . . . .
H304 H 0.927222 0.586250 0.415192 0.046 Uiso 1 1 calc R . . . .
C305 C 0.9228(3) 0.53439(18) 0.4234(2) 0.0403(14) Uani 1 1 d . . . . .
H305 H 0.958703 0.529105 0.413043 0.048 Uiso 1 1 calc R . . . .
C306 C 0.8888(3) 0.50816(18) 0.4369(2) 0.0414(15) Uani 1 1 d . . . . .
H306 H 0.900572 0.484671 0.435491 0.050 Uiso 1 1 calc R . . . .
C307 C 0.8375(2) 0.51687(16) 0.45251(18) 0.0345(13) Uani 1 1 d . . . . .
H307 H 0.813857 0.498928 0.461657 0.041 Uiso 1 1 calc R . . . .
C316 C 0.7615(2) 0.65128(16) 0.30986(16) 0.0298(12) Uani 1 1 d . . . . .
C317 C 0.7812(2) 0.68172(15) 0.29263(18) 0.0321(12) Uani 1 1 d . . . . .
C318 C 0.7474(2) 0.70704(16) 0.27447(17) 0.0308(12) Uani 1 1 d . . . . .
C320 C 0.6713(2) 0.73443(15) 0.25048(17) 0.0285(11) Uani 1 1 d . . . . .
C321 C 0.6147(2) 0.74228(15) 0.23823(16) 0.0290(12) Uani 1 1 d . . . . .
C322 C 0.5683(2) 0.71936(15) 0.24117(16) 0.0286(11) Uani 1 1 d . . . . .
C324 C 0.5179(2) 0.67154(16) 0.24663(17) 0.0302(12) Uani 1 1 d . . . . .
C325 C 0.5029(2) 0.63676(16) 0.25353(16) 0.0293(12) Uani 1 1 d . . . . .
C326 C 0.5354(2) 0.61329(15) 0.27607(17) 0.0301(12) Uani 1 1 d . . . . .
C328 C 0.6030(2) 0.59345(16) 0.31519(18) 0.0336(13) Uani 1 1 d . . . . .
C329 C 0.6555(2) 0.58977(15) 0.33559(17) 0.0297(12) Uani 1 1 d . . . . .
C330 C 0.7041(2) 0.61061(15) 0.33026(16) 0.0295(12) Uani 1 1 d . . . . .
C332 C 0.7959(2) 0.62850(16) 0.33326(18) 0.0350(13) Uani 1 1 d . . . . .
H332 H 0.835720 0.630535 0.338911 0.042 Uiso 1 1 calc R . . . .
C333 C 0.7608(2) 0.60362(16) 0.34572(17) 0.0335(13) Uani 1 1 d . . . . .
H333 H 0.771561 0.584768 0.361853 0.040 Uiso 1 1 calc R . . . .
C334 C 0.7208(2) 0.75573(17) 0.24377(18) 0.0357(13) Uani 1 1 d . . . . .
H334 H 0.720982 0.777504 0.231172 0.043 Uiso 1 1 calc R . . . .
C335 C 0.7665(2) 0.73875(17) 0.25882(19) 0.0369(14) Uani 1 1 d . . . . .
H335 H 0.804893 0.746633 0.258956 0.044 Uiso 1 1 calc R . . . .
C336 C 0.5152(2) 0.58083(16) 0.29117(18) 0.0356(13) Uani 1 1 d . . . . .
H336 H 0.480146 0.569714 0.284401 0.043 Uiso 1 1 calc R . . . .
C337 C 0.5557(2) 0.56918(16) 0.31679(18) 0.0347(13) Uani 1 1 d . . . . .
H337 H 0.553518 0.549242 0.332554 0.042 Uiso 1 1 calc R . . . .
C338 C 0.9357(3) 0.67358(19) 0.2683(2) 0.0432(15) Uani 1 1 d . . . . .
H338 H 0.958620 0.659748 0.252448 0.052 Uiso 1 1 calc R . . . .
C339 C 0.8783(2) 0.66661(18) 0.27057(19) 0.0375(14) Uani 1 1 d . . . . .
H339 H 0.861845 0.647708 0.256780 0.045 Uiso 1 1 calc R . . . .
C340 C 0.8443(2) 0.68748(16) 0.29328(17) 0.0318(12) Uani 1 1 d . . . . .
C341 C 0.8707(3) 0.71398(18) 0.3141(2) 0.0420(15) Uani 1 1 d . . . . .
H341 H 0.849082 0.728348 0.330153 0.050 Uiso 1 1 calc R . . . .
C342 C 0.9288(3) 0.71932(18) 0.3112(2) 0.0439(16) Uani 1 1 d . . . . .
H342 H 0.946852 0.737197 0.325844 0.053 Uiso 1 1 calc R . . . .
C344 C 1.0211(3) 0.7082(2) 0.2830(3) 0.057(2) Uani 1 1 d . . . . .
H34A H 1.024098 0.727340 0.264878 0.085 Uiso 1 1 calc GR . . . .
H34B H 1.040335 0.687721 0.273022 0.085 Uiso 1 1 calc GR . . . .
H34C H 1.039367 0.714794 0.307599 0.085 Uiso 1 1 calc GR . . . .
C346 C 0.5863(2) 0.84221(15) 0.19152(16) 0.0287(11) Uani 1 1 d . . . . .
C347 C 0.5672(2) 0.81380(16) 0.17062(17) 0.0311(12) Uani 1 1 d . . . . .
H347 H 0.548137 0.816749 0.146431 0.037 Uiso 1 1 calc R . . . .
C348 C 0.5764(2) 0.78108(16) 0.18555(18) 0.0335(13) Uani 1 1 d . . . . .
H348 H 0.563558 0.761425 0.171367 0.040 Uiso 1 1 calc R . . . .
C349 C 0.6041(2) 0.77641(15) 0.22101(18) 0.0319(12) Uani 1 1 d . . . . .
C350 C 0.6232(2) 0.80675(15) 0.23900(16) 0.0277(11) Uani 1 1 d . . . . .
H350 H 0.643485 0.804549 0.262861 0.033 Uiso 1 1 calc R . . . .
C351 C 0.5736(2) 0.87866(15) 0.17915(16) 0.0296(12) Uani 1 1 d . . . . .
C352 C 0.5334(3) 0.88657(17) 0.15083(18) 0.0356(13) Uani 1 1 d . . . . .
H352 H 0.514562 0.868878 0.136376 0.043 Uiso 1 1 calc R . . . .
C353 C 0.5213(3) 0.92152(17) 0.14407(19) 0.0383(14) Uani 1 1 d . . . . .
H353 H 0.493977 0.927673 0.124545 0.046 Uiso 1 1 calc R . . . .
C354 C 0.5477(3) 0.94666(17) 0.16476(18) 0.0389(14) Uani 1 1 d . . . . .
H354 H 0.538761 0.970360 0.160465 0.047 Uiso 1 1 calc R . . . .
C355 C 0.5888(3) 0.93682(16) 0.19278(18) 0.0348(13) Uani 1 1 d . . . . .
H355 H 0.608333 0.954342 0.207106 0.042 Uiso 1 1 calc R . . . .
C357 C 0.5093(2) 0.72762(16) 0.23076(17) 0.0310(12) Uani 1 1 d . . . . .
H357 H 0.494844 0.749621 0.223062 0.037 Uiso 1 1 calc R . . . .
C358 C 0.4788(2) 0.69831(16) 0.23406(17) 0.0348(13) Uani 1 1 d . . . . .
H358 H 0.438950 0.695763 0.229016 0.042 Uiso 1 1 calc R . . . .
C360 C 0.4049(2) 0.60837(15) 0.25537(16) 0.0279(11) Uani 1 1 d . . . . .
H360 H 0.410026 0.605837 0.282267 0.033 Uiso 1 1 calc R . . . .
C361 C 0.4476(2) 0.62508(15) 0.23550(17) 0.0296(12) Uani 1 1 d . . . . .
C362 C 0.4367(2) 0.63040(17) 0.19671(17) 0.0349(13) Uani 1 1 d . . . . .
H362 H 0.463711 0.642336 0.181948 0.042 Uiso 1 1 calc R . . . .
C363 C 0.3861(2) 0.61818(18) 0.17946(18) 0.0368(14) Uani 1 1 d . . . . .
H363 H 0.378062 0.622224 0.153038 0.044 Uiso 1 1 calc R . . . .
C364 C 0.3480(2) 0.60039(16) 0.20066(16) 0.0307(12) Uani 1 1 d . . . . .
C366 C 0.2941(2) 0.58485(17) 0.18439(17) 0.0339(13) Uani 1 1 d . . . . .
C367 C 0.2834(3) 0.5829(2) 0.1454(2) 0.0455(16) Uani 1 1 d . . . . .
H367 H 0.310416 0.591416 0.128131 0.055 Uiso 1 1 calc R . . . .
C368 C 0.2325(3) 0.5682(2) 0.13178(18) 0.0466(17) Uani 1 1 d . . . . .
H368 H 0.224279 0.566176 0.105104 0.056 Uiso 1 1 calc R . . . .
C369 C 0.1944(3) 0.5569(2) 0.15774(19) 0.0436(16) Uani 1 1 d . . . . .
H369 H 0.158869 0.547333 0.149161 0.052 Uiso 1 1 calc R . . . .
C370 C 0.2075(2) 0.55920(18) 0.19602(19) 0.0386(14) Uani 1 1 d . . . . .
H370 H 0.180657 0.551139 0.213677 0.046 Uiso 1 1 calc R . . . .
C372 C 0.6802(2) 0.57443(15) 0.40201(16) 0.0294(12) Uani 1 1 d . . . . .
H372 H 0.688431 0.598341 0.405409 0.035 Uiso 1 1 calc R . . . .
C373 C 0.6607(2) 0.56331(15) 0.36608(17) 0.0302(12) Uani 1 1 d . . . . .
C374 C 0.6492(2) 0.52821(15) 0.36171(18) 0.0321(12) Uani 1 1 d . . . . .
H374 H 0.637362 0.519241 0.337421 0.039 Uiso 1 1 calc R . . . .
C375 C 0.6550(2) 0.50617(16) 0.39335(17) 0.0323(12) Uani 1 1 d . . . . .
H375 H 0.645233 0.482373 0.391105 0.039 Uiso 1 1 calc R . . . .
C376 C 0.6756(2) 0.51968(15) 0.42842(17) 0.0290(12) Uani 1 1 d . . . . .
C378 C 0.6835(2) 0.49898(15) 0.46379(16) 0.0287(11) Uani 1 1 d . . . . .
C379 C 0.6629(2) 0.46607(15) 0.46770(17) 0.0315(12) Uani 1 1 d . . . . .
H379 H 0.643319 0.454994 0.446839 0.038 Uiso 1 1 calc R . . . .
C380 C 0.6708(3) 0.44883(16) 0.50269(18) 0.0354(13) Uani 1 1 d . . . . .
H380 H 0.655476 0.426378 0.506435 0.042 Uiso 1 1 calc R . . . .
C381 C 0.7016(2) 0.46546(16) 0.53154(18) 0.0340(13) Uani 1 1 d . . . . .
H381 H 0.708584 0.454292 0.555437 0.041 Uiso 1 1 calc R . . . .
C382 C 0.7220(2) 0.49790(15) 0.52564(17) 0.0306(12) Uani 1 1 d . . . . .
H382 H 0.742812 0.509062 0.545895 0.037 Uiso 1 1 calc R . . . .
C445 C 0.7237(3) 0.98573(19) 0.2944(2) 0.0464(16) Uani 1 1 d . . . . .
H445 H 0.759285 0.997490 0.294402 0.056 Uiso 1 1 calc R . . . .
S76 S 0.58168(9) 1.03058(6) 0.23355(6) 0.0583(5) Uani 1 1 d . . . . .
F74 F 0.5178(2) 1.07897(15) 0.20115(17) 0.0785(15) Uani 1 1 d . . . . .
F80 F 0.6031(2) 1.07758(17) 0.1816(2) 0.112(3) Uani 1 1 d . . . . .
F81 F 0.5454(3) 1.03861(17) 0.16375(17) 0.0922(18) Uani 1 1 d . . . . .
O77 O 0.5914(3) 1.0535(2) 0.2642(2) 0.088(2) Uani 1 1 d . . . . .
O78 O 0.5311(3) 1.00921(19) 0.2371(2) 0.0808(19) Uani 1 1 d . . . . .
O79 O 0.6307(2) 1.01329(14) 0.22059(14) 0.0505(12) Uani 1 1 d . . . . .
C75 C 0.5618(3) 1.0588(2) 0.1935(2) 0.057(2) Uani 1 1 d . . . . .
S1 S 0.5517(4) 0.9889(2) 0.4236(2) 0.058(2) Uani 0.248(6) 1 d D U P B 2
F5 F 0.5404(9) 0.9378(5) 0.3753(5) 0.074(6) Uani 0.248(6) 1 d D U P B 2
F22 F 0.4740(10) 0.9753(6) 0.3710(6) 0.090(7) Uani 0.248(6) 1 d D U P B 2
F26 F 0.4741(11) 0.9393(7) 0.4171(6) 0.084(7) Uani 0.248(6) 1 d D U P B 2
O23 O 0.5754(10) 1.0099(5) 0.3940(6) 0.067(6) Uani 0.248(6) 1 d D U P B 2
O334 O 0.5899(12) 0.9655(8) 0.4440(10) 0.063(7) Uani 0.248(6) 1 d D U P B 2
O335 O 0.5092(17) 1.0049(12) 0.4471(12) 0.059(8) Uani 0.248(6) 1 d D U P B 2
C467 C 0.5069(10) 0.9579(6) 0.3949(7) 0.065(5) Uani 0.248(6) 1 d D U P B 2
S11 S 1.03824(6) 0.61860(4) 0.40094(4) 0.0364(3) Uani 1 1 d D . . . .
F9 F 1.02910(16) 0.64033(11) 0.32984(11) 0.0453(9) Uani 1 1 d D . . . .
F15 F 0.94970(14) 0.63915(12) 0.35868(12) 0.0506(10) Uani 1 1 d D . . . .
F16 F 1.01135(18) 0.67903(10) 0.37191(12) 0.0500(10) Uani 1 1 d D . . . .
O12 O 1.09670(17) 0.62984(14) 0.40188(13) 0.0450(11) Uani 1 1 d D . . . .
O13 O 1.00656(17) 0.62771(13) 0.43355(13) 0.0413(10) Uani 1 1 d D . . . .
O14 O 1.02866(19) 0.58414(12) 0.38766(15) 0.0453(11) Uani 1 1 d D . . . .
C10 C 1.0055(2) 0.64556(17) 0.36359(17) 0.0370(14) Uani 1 1 d D . . . .
S19 S 0.21767(6) 0.58517(4) 0.55954(5) 0.0392(3) Uani 1 1 d . . . . .
F17 F 0.12054(17) 0.61772(13) 0.56338(14) 0.0636(12) Uani 1 1 d . . . . .
F23 F 0.1754(2) 0.62492(14) 0.61206(14) 0.0693(13) Uani 1 1 d . . . . .
F24 F 0.1334(2) 0.57651(13) 0.60427(16) 0.0731(14) Uani 1 1 d . . . . .
O20 O 0.2521(2) 0.56793(15) 0.58856(16) 0.0604(14) Uani 1 1 d . . . . .
O21 O 0.1900(2) 0.56311(14) 0.53166(16) 0.0549(13) Uani 1 1 d . . . . .
O22 O 0.2427(2) 0.61601(13) 0.54379(15) 0.0492(12) Uani 1 1 d . . . . .
C18 C 0.1588(3) 0.60208(18) 0.5861(2) 0.0450(16) Uani 1 1 d . . . . .
S77 S 0.52078(13) 0.98129(7) 0.40627(8) 0.0518(8) Uani 0.752(6) 1 d D U P B 1
F82 F 0.6119(4) 0.9617(2) 0.4477(3) 0.070(2) Uani 0.752(6) 1 d D U P B 1
F83 F 0.6274(3) 1.00281(17) 0.4082(2) 0.0704(19) Uani 0.752(6) 1 d D U P B 1
F84 F 0.6166(3) 0.95078(16) 0.3882(2) 0.0712(19) Uani 0.752(6) 1 d D U P B 1
O85 O 0.4998(4) 0.9464(2) 0.4053(3) 0.063(2) Uani 0.752(6) 1 d D U P B 1
O312 O 0.5081(7) 1.0012(4) 0.4399(5) 0.067(4) Uani 0.752(6) 1 d D U P B 1
O313 O 0.5186(3) 1.00040(19) 0.37065(19) 0.0561(18) Uani 0.752(6) 1 d D U P B 1
C83 C 0.5992(5) 0.9740(3) 0.4131(3) 0.058(2) Uani 0.752(6) 1 d D U P B 1
S27 S 0.51852(7) 0.45884(5) 0.35144(6) 0.0459(4) Uani 1 1 d . . . . .
F25 F 0.5770(2) 0.47981(17) 0.29304(16) 0.0858(18) Uani 1 1 d . . . . .
F31 F 0.5203(3) 0.43776(19) 0.28040(18) 0.105(2) Uani 1 1 d . . . . .
F32 F 0.4871(2) 0.48887(18) 0.28643(16) 0.0908(19) Uani 1 1 d . . . . .
O28 O 0.5677(2) 0.43879(14) 0.3620(2) 0.0656(16) Uani 1 1 d . . . . .
O29 O 0.46454(19) 0.44073(13) 0.35297(16) 0.0498(12) Uani 1 1 d . . . . .
O30 O 0.51884(19) 0.49319(12) 0.36591(15) 0.0477(11) Uani 1 1 d . . . . .
C26 C 0.5250(4) 0.4668(2) 0.2998(3) 0.068(2) Uani 1 1 d . . . . .
S35 S 0.13962(7) 0.77427(5) 0.34021(5) 0.0445(4) Uani 1 1 d . . . . .
F33 F 0.0646(2) 0.82019(16) 0.35951(17) 0.0811(16) Uani 1 1 d . . . . .
F39 F 0.0350(2) 0.76569(17) 0.35983(19) 0.0880(17) Uani 1 1 d . . . . .
F40 F 0.0428(3) 0.79220(18) 0.30695(17) 0.096(2) Uani 1 1 d . . . . .
O36 O 0.1673(3) 0.80111(17) 0.3200(2) 0.086(2) Uani 1 1 d . . . . .
O37 O 0.1558(3) 0.76930(17) 0.37856(17) 0.0767(19) Uani 1 1 d . . . . .
O38 O 0.1353(2) 0.74255(16) 0.31813(19) 0.0667(16) Uani 1 1 d . . . . .
C34 C 0.0669(4) 0.7892(3) 0.3407(3) 0.065(2) Uani 1 1 d . . . . .
S80 S 0.93832(11) 0.76811(7) 0.20662(8) 0.0431(8) Uani 0.651(6) 1 d D U P A 1
F91 F 0.9237(4) 0.8327(2) 0.2234(3) 0.071(3) Uani 0.651(6) 1 d D U P A 1
F92 F 0.9069(7) 0.7973(4) 0.2689(3) 0.088(4) Uani 0.651(6) 1 d D U P A 1
F93 F 0.8459(3) 0.8026(2) 0.2223(3) 0.085(3) Uani 0.651(6) 1 d D U P A 1
O325 O 0.9117(4) 0.7368(2) 0.2186(3) 0.058(2) Uani 0.651(6) 1 d D U P A 1
O326 O 0.9972(4) 0.7734(4) 0.2195(5) 0.064(4) Uani 0.651(6) 1 d D U P A 1
O327 O 0.9261(6) 0.7784(3) 0.1677(2) 0.075(3) Uani 0.651(6) 1 d D U P A 1
C3 C 0.9012(5) 0.8018(3) 0.2318(3) 0.061(3) Uani 0.651(6) 1 d D U P A 1
S43 S 0.88581(7) 0.77619(5) 0.42469(5) 0.0453(4) Uani 1 1 d . . . . .
F41 F 0.9936(2) 0.79337(19) 0.4263(2) 0.108(2) Uani 1 1 d . . . . .
F47 F 0.9370(3) 0.8307(2) 0.4496(4) 0.185(6) Uani 1 1 d . . . . .
F48 F 0.9375(4) 0.8244(3) 0.3888(4) 0.173(5) Uani 1 1 d . . . . .
O44 O 0.8925(3) 0.7582(3) 0.3896(2) 0.105(3) Uani 1 1 d . . . . .
O45 O 0.8996(3) 0.75691(19) 0.45794(19) 0.081(2) Uani 1 1 d . . . . .
O46 O 0.8350(2) 0.79687(16) 0.42680(16) 0.0585(14) Uani 1 1 d . . . . .
C42 C 0.9411(4) 0.8074(3) 0.4231(4) 0.091(4) Uani 1 1 d . . . . .
S80A S 0.9364(2) 0.7876(2) 0.22733(18) 0.063(2) Uani 0.349(6) 1 d D U P A 2
F91A F 0.8996(10) 0.7660(5) 0.1611(4) 0.096(6) Uani 0.349(6) 1 d D U P A 2
F92A F 0.8329(5) 0.7789(4) 0.2000(4) 0.072(4) Uani 0.349(6) 1 d D U P A 2
F93A F 0.8788(10) 0.7310(4) 0.2066(7) 0.114(7) Uani 0.349(6) 1 d D U P A 2
O1 O 0.9383(8) 0.8211(4) 0.2097(6) 0.072(5) Uani 0.349(6) 1 d D U P A 2
O2 O 0.9863(9) 0.7663(8) 0.2220(12) 0.102(10) Uani 0.349(6) 1 d D U P A 2
O3 O 0.9108(13) 0.7851(9) 0.2634(5) 0.095(9) Uani 0.349(6) 1 d D U P A 2
C3A C 0.8835(6) 0.7643(4) 0.1976(4) 0.063(4) Uani 0.349(6) 1 d D U P A 2
S51 S 0.57406(7) 0.84382(5) 0.68822(5) 0.0451(4) Uani 1 1 d . . . . .
F49 F 0.6474(2) 0.81521(13) 0.73623(13) 0.0652(13) Uani 1 1 d . . . . .
F55 F 0.6646(2) 0.86914(15) 0.72447(16) 0.0789(16) Uani 1 1 d . . . . .
F56 F 0.68276(18) 0.83099(17) 0.68213(15) 0.0775(16) Uani 1 1 d . . . . .
O52 O 0.5822(2) 0.86819(16) 0.65744(16) 0.0653(16) Uani 1 1 d . . . . .
O53 O 0.5613(2) 0.80920(15) 0.67672(15) 0.0567(13) Uani 1 1 d . . . . .
O54 O 0.5424(2) 0.85624(16) 0.71924(15) 0.0603(14) Uani 1 1 d . . . . .
C50 C 0.6455(3) 0.8396(2) 0.7091(2) 0.0506(18) Uani 1 1 d . . . . .
S59 S 0.71926(8) 0.65050(5) 0.68643(5) 0.0499(4) Uani 1 1 d . . . . .
F57 F 0.7483(3) 0.58477(13) 0.69328(15) 0.0795(16) Uani 1 1 d . . . . .
F63 F 0.7698(4) 0.61524(17) 0.74187(17) 0.128(3) Uani 1 1 d . . . . .
F64 F 0.8178(3) 0.61976(17) 0.6907(2) 0.108(2) Uani 1 1 d . . . . .
O60 O 0.7214(3) 0.64927(17) 0.64517(16) 0.0715(17) Uani 1 1 d . . . . .
O61 O 0.6667(3) 0.64154(19) 0.70276(18) 0.078(2) Uani 1 1 d . . . . .
O62 O 0.7455(2) 0.68131(14) 0.70261(15) 0.0532(13) Uani 1 1 d . . . . .
C58 C 0.7667(4) 0.6162(2) 0.7039(3) 0.067(2) Uani 1 1 d . . . . .
O311 O 0.51342(19) 0.75193(13) 0.38660(13) 0.0430(10) Uani 1 1 d . . . . .
C309 C 0.5597(3) 0.7440(2) 0.4464(2) 0.056(2) Uani 1 1 d . . . . .
H30A H 0.567812 0.754213 0.471632 0.084 Uiso 1 1 calc R . . . .
H30B H 0.539343 0.722090 0.449261 0.084 Uiso 1 1 calc R . . . .
H30C H 0.595641 0.739877 0.433641 0.084 Uiso 1 1 calc R . . . .
C310 C 0.5240(3) 0.7680(2) 0.4232(2) 0.0515(18) Uani 1 1 d . . . . .
H310 H 0.545449 0.790118 0.419584 0.062 Uiso 1 1 calc R . . . .
C312 C 0.4980(3) 0.7741(2) 0.3552(3) 0.060(2) Uani 1 1 d . . . . .
H312 H 0.471185 0.792441 0.363775 0.072 Uiso 1 1 calc R . . . .
C313 C 0.5502(5) 0.7907(3) 0.3398(4) 0.108(5) Uani 1 1 d . . . . .
H31A H 0.539175 0.805821 0.318273 0.163 Uiso 1 1 calc R . . . .
H31B H 0.569504 0.804424 0.359936 0.163 Uiso 1 1 calc R . . . .
H31C H 0.576236 0.772716 0.331021 0.163 Uiso 1 1 calc R . . . .
C314 C 0.4688(3) 0.7522(2) 0.3252(2) 0.059(2) Uani 1 1 d . . . . .
H31D H 0.457634 0.766651 0.303122 0.088 Uiso 1 1 calc R . . . .
H31E H 0.494939 0.734027 0.317092 0.088 Uiso 1 1 calc R . . . .
H31F H 0.434710 0.741606 0.335614 0.088 Uiso 1 1 calc R . . . .
C315 C 0.4687(4) 0.7759(3) 0.4417(3) 0.079(3) Uani 1 1 d . . . . .
H31G H 0.476540 0.786821 0.466627 0.118 Uiso 1 1 calc R . . . .
H31H H 0.445844 0.791559 0.425385 0.118 Uiso 1 1 calc R . . . .
H31I H 0.447505 0.754289 0.445349 0.118 Uiso 1 1 calc R . . . .
N391 N 0.2869(3) 0.6834(2) 0.1111(2) 0.073(2) Uani 1 1 d . . . . .
C392 C 0.2568(4) 0.6651(2) 0.0958(3) 0.062(2) Uani 1 1 d . . . . .
C393 C 0.2171(5) 0.6414(3) 0.0771(4) 0.096(4) Uani 1 1 d . . . . .
H39A H 0.199231 0.652653 0.054572 0.144 Uiso 1 1 calc GR . . . .
H39B H 0.187525 0.634881 0.094846 0.144 Uiso 1 1 calc GR . . . .
H39C H 0.237509 0.620627 0.069095 0.144 Uiso 1 1 calc GR . . . .
N385 N 0.5877(3) 0.52368(18) 0.5308(2) 0.0564(16) Uani 1 1 d . . . . .
C386 C 0.5408(3) 0.52983(19) 0.5360(2) 0.0440(16) Uani 1 1 d . . . . .
C387 C 0.4809(3) 0.5383(2) 0.5424(2) 0.058(2) Uani 1 1 d . . . . .
H38A H 0.458186 0.534759 0.518687 0.087 Uiso 1 1 calc GR . . . .
H38B H 0.477980 0.562528 0.550391 0.087 Uiso 1 1 calc GR . . . .
H38C H 0.466474 0.523254 0.562454 0.087 Uiso 1 1 calc GR . . . .
N396 N 0.6201(4) 0.6514(2) 0.4169(3) 0.078(2) Uani 1 1 d . . . . .
C397 C 0.6099(3) 0.6682(2) 0.3911(3) 0.0564(19) Uani 1 1 d . . . . .
C398 C 0.5982(4) 0.6904(3) 0.3575(3) 0.074(3) Uani 1 1 d . . . . .
H39D H 0.571232 0.678738 0.339827 0.112 Uiso 1 1 calc GR . . . .
H39E H 0.633944 0.694950 0.344633 0.112 Uiso 1 1 calc GR . . . .
H39F H 0.581747 0.712398 0.365780 0.112 Uiso 1 1 calc GR . . . .
N407 N 0.6308(3) 0.9423(3) 0.5634(2) 0.085(3) Uani 1 1 d . . . . .
C408 C 0.5894(4) 0.9350(2) 0.5790(2) 0.057(2) Uani 1 1 d . . . . .
C409 C 0.5387(4) 0.9261(2) 0.5973(2) 0.061(2) Uani 1 1 d . . . . .
H40A H 0.510316 0.917669 0.578237 0.092 Uiso 1 1 calc GR . . . .
H40B H 0.523684 0.946477 0.610169 0.092 Uiso 1 1 calc GR . . . .
H40C H 0.546928 0.907834 0.616156 0.092 Uiso 1 1 calc GR . . . .
N388 N 0.2178(4) 0.5213(2) 0.3830(2) 0.068(2) Uani 1 1 d . . . . .
C389 C 0.1853(4) 0.5302(2) 0.4038(3) 0.056(2) Uani 1 1 d . . . . .
C390 C 0.1445(4) 0.5415(3) 0.4310(3) 0.076(3) Uani 1 1 d . . . . .
H39G H 0.164797 0.550994 0.453602 0.114 Uiso 1 1 calc GR . . . .
H39H H 0.121026 0.521854 0.438463 0.114 Uiso 1 1 calc GR . . . .
H39I H 0.120014 0.559464 0.419288 0.114 Uiso 1 1 calc GR . . . .
N440 N 0.1102(3) 0.7656(2) 0.5049(2) 0.071(2) Uani 1 1 d . . . . .
C446 C 0.0140(6) 0.7908(5) 0.5225(6) 0.172(9) Uani 1 1 d . . . . .
H44A H -0.011640 0.791240 0.499748 0.258 Uiso 1 1 calc GR . . . .
H44B H 0.018636 0.814376 0.532530 0.258 Uiso 1 1 calc GR . . . .
H44C H -0.002441 0.776029 0.542045 0.258 Uiso 1 1 calc GR . . . .
C447 C 0.0701(5) 0.7770(3) 0.5123(3) 0.084(3) Uani 1 1 d . . . . .
N414 N 0.7253(4) 0.8114(2) 0.1657(2) 0.078(2) Uani 1 1 d . . . . .
C415 C 0.7612(5) 0.8160(3) 0.1440(3) 0.076(3) Uani 1 1 d . . . . .
C416 C 0.8044(6) 0.8217(4) 0.1159(3) 0.113(5) Uani 1 1 d . . . . .
H41A H 0.786716 0.820488 0.090142 0.170 Uiso 1 1 calc GR . . . .
H41B H 0.834046 0.803940 0.118734 0.170 Uiso 1 1 calc GR . . . .
H41C H 0.821571 0.844648 0.119878 0.170 Uiso 1 1 calc GR . . . .
N435 N 0.4156(3) 0.6526(2) 0.3335(2) 0.073(2) Uani 1 1 d . . . . .
C405 C 0.4276(4) 0.6647(2) 0.3612(3) 0.060(2) Uani 1 1 d . . . . .
C441 C 0.4388(4) 0.6824(2) 0.3989(2) 0.064(2) Uani 1 1 d . . . . .
H44D H 0.449099 0.706609 0.394538 0.077 Uiso 1 1 calc GR . . . .
H44E H 0.470294 0.670685 0.412853 0.077 Uiso 1 1 calc GR . . . .
H44F H 0.404376 0.681385 0.413992 0.077 Uiso 1 1 calc GR . . . .
O328 O 0.4881(2) 0.67497(15) 0.62941(17) 0.0638(15) Uani 1 1 d . . . . .
O336 O 0.4262(4) 0.6224(2) 0.5957(2) 0.126(4) Uani 1 1 d . . . . .
C2 C 0.8257(9) 0.8625(7) 0.2321(5) 0.043(4) Uani 0.349(6) 1 d . U P A 2
H2 H 0.848424 0.844944 0.244013 0.052 Uiso 0.349(6) 1 calc R . P A 2
C1 C 0.8424(9) 0.8769(6) 0.1975(5) 0.044(4) Uani 0.349(6) 1 d . U P A 2
H1 H 0.880121 0.874246 0.188908 0.052 Uiso 0.349(6) 1 calc R . P A 2
C4 C 0.7996(16) 0.8961(9) 0.1755(10) 0.044(7) Uani 0.349(6) 1 d . U P A 2
H4 H 0.807193 0.905744 0.151219 0.052 Uiso 0.349(6) 1 calc R . P A 2

loop_
_atom_site_aniso_label
_atom_site_aniso_U_11
_atom_site_aniso_U_22
_atom_site_aniso_U_33
_atom_site_aniso_U_23
_atom_site_aniso_U_13
_atom_site_aniso_U_12
Zn1 0.0174(3) 0.0338(4) 0.0295(4) -0.0007(3) -0.0044(3) 0.0003(3)
Zn2 0.0189(3) 0.0327(4) 0.0340(4) 0.0014(3) -0.0043(3) 0.0000(3)
Zn3 0.0186(3) 0.0358(4) 0.0317(4) 0.0026(3) -0.0049(3) -0.0008(3)
Zn4 0.0227(3) 0.0350(4) 0.0296(4) 0.0019(3) -0.0034(3) -0.0006(3)
Zn5 0.0222(3) 0.0345(4) 0.0298(4) 0.0011(3) -0.0024(3) 0.0010(3)
Zn6 0.0212(3) 0.0381(4) 0.0309(4) 0.0024(3) -0.0014(3) -0.0002(3)
Zn7 0.0206(3) 0.0389(4) 0.0300(4) 0.0003(3) -0.0050(3) -0.0025(3)
Zn8 0.0275(4) 0.0365(4) 0.0332(4) -0.0018(3) -0.0032(3) 0.0027(3)
O97 0.027(2) 0.042(2) 0.038(2) 0.0020(18) -0.0029(17) -0.0031(17)
O98 0.027(2) 0.057(3) 0.039(2) 0.007(2) -0.0021(18) 0.0090(19)
O308 0.028(2) 0.055(3) 0.049(3) 0.001(2) -0.0087(19) -0.008(2)
O314 0.055(3) 0.058(3) 0.041(3) -0.010(2) 0.004(2) 0.000(2)
N102 0.028(2) 0.037(3) 0.032(3) 0.003(2) 0.002(2) 0.001(2)
N106 0.028(2) 0.042(3) 0.028(2) 0.001(2) 0.0024(19) -0.001(2)
N110 0.025(2) 0.041(3) 0.026(2) 0.002(2) -0.0028(18) 0.000(2)
N114 0.027(2) 0.038(3) 0.025(2) 0.0002(19) -0.0073(18) 0.001(2)
N121 0.026(2) 0.041(3) 0.030(3) 0.001(2) -0.0029(19) 0.001(2)
N138 0.027(2) 0.034(3) 0.036(3) 0.000(2) -0.005(2) -0.002(2)
N144 0.026(2) 0.036(3) 0.039(3) 0.001(2) -0.002(2) -0.001(2)
N160 0.023(2) 0.043(3) 0.037(3) 0.000(2) -0.005(2) -0.008(2)
N177 0.021(2) 0.033(2) 0.026(2) -0.0006(18) -0.0051(17) 0.0001(18)
N181 0.019(2) 0.034(3) 0.030(2) -0.0010(19) -0.0051(18) 0.0015(18)
N185 0.019(2) 0.035(3) 0.030(2) 0.0014(19) 0.0016(18) 0.0009(18)
N189 0.015(2) 0.034(3) 0.037(3) -0.005(2) -0.0016(18) 0.0016(18)
N201 0.016(2) 0.050(3) 0.038(3) -0.003(2) -0.0038(19) 0.003(2)
N208 0.017(2) 0.036(3) 0.038(3) 0.002(2) -0.0041(18) -0.0003(18)
N214 0.029(2) 0.041(3) 0.038(3) -0.003(2) -0.006(2) -0.003(2)
N217 0.016(2) 0.035(3) 0.036(3) -0.002(2) -0.0100(18) 0.0000(18)
N223 0.019(2) 0.040(3) 0.040(3) -0.001(2) -0.007(2) -0.0001(19)
N229 0.026(2) 0.034(3) 0.031(3) -0.002(2) -0.0031(19) 0.0005(19)
N235 0.032(3) 0.037(3) 0.033(3) -0.004(2) -0.005(2) 0.000(2)
N244 0.025(2) 0.038(3) 0.029(2) 0.005(2) -0.0030(19) 0.004(2)
N248 0.024(2) 0.034(3) 0.036(3) -0.001(2) 0.0008(19) 0.0022(19)
N252 0.028(2) 0.031(2) 0.029(2) 0.0013(19) -0.0027(19) 0.0023(19)
N256 0.028(2) 0.037(3) 0.024(2) -0.0020(19) -0.0071(18) -0.001(2)
N268 0.030(3) 0.047(3) 0.033(3) 0.001(2) -0.004(2) -0.001(2)
N275 0.031(2) 0.038(3) 0.029(2) -0.001(2) -0.005(2) 0.003(2)
N281 0.028(2) 0.035(3) 0.046(3) -0.005(2) -0.003(2) 0.005(2)
N284 0.023(2) 0.039(3) 0.029(2) 0.001(2) -0.0038(19) -0.0004(19)
N290 0.031(3) 0.038(3) 0.036(3) 0.001(2) -0.007(2) -0.003(2)
N296 0.019(2) 0.035(3) 0.030(2) -0.0005(19) -0.0022(18) -0.0026(18)
N302 0.020(2) 0.039(3) 0.038(3) 0.003(2) -0.0048(19) 0.0011(19)
N319 0.016(2) 0.036(3) 0.036(3) 0.002(2) -0.0032(18) -0.0019(18)
N323 0.018(2) 0.034(3) 0.038(3) 0.001(2) -0.0039(19) -0.0008(19)
N327 0.021(2) 0.041(3) 0.035(3) 0.006(2) -0.0065(19) -0.001(2)
N331 0.019(2) 0.036(3) 0.035(3) 0.002(2) -0.0084(18) -0.0007(19)
N343 0.021(2) 0.054(3) 0.045(3) 0.013(3) -0.002(2) -0.001(2)
N345 0.019(2) 0.033(2) 0.033(3) 0.0006(19) -0.0018(18) -0.0011(18)
N356 0.028(2) 0.038(3) 0.025(2) 0.0025(19) -0.0015(19) 0.002(2)
N359 0.020(2) 0.038(3) 0.034(3) 0.001(2) -0.0079(19) -0.0034(19)
N365 0.021(2) 0.045(3) 0.039(3) -0.001(2) -0.008(2) -0.004(2)
N371 0.019(2) 0.035(3) 0.029(2) -0.0003(19) -0.0041(17) -0.0024(18)
N377 0.022(2) 0.033(2) 0.029(2) 0.0022(19) -0.0020(18) 0.0005(18)
N437 0.033(3) 0.042(3) 0.036(3) -0.002(2) -0.003(2) 0.004(2)
N438 0.015(2) 0.044(3) 0.029(2) 0.006(2) -0.0003(17) 0.0018(19)
N439 0.035(3) 0.072(4) 0.028(3) 0.004(3) -0.010(2) -0.011(3)
C99 0.024(3) 0.044(3) 0.024(3) 0.000(2) 0.004(2) 0.002(2)
C100 0.020(2) 0.040(3) 0.027(3) 0.002(2) 0.005(2) 0.002(2)
C101 0.025(3) 0.043(3) 0.027(3) -0.002(2) 0.001(2) 0.002(2)
C103 0.022(3) 0.041(3) 0.033(3) 0.002(2) 0.003(2) -0.002(2)
C104 0.023(3) 0.037(3) 0.045(4) 0.004(3) -0.001(2) -0.003(2)
C105 0.025(3) 0.037(3) 0.034(3) 0.001(2) 0.002(2) -0.001(2)
C107 0.021(2) 0.048(3) 0.021(3) 0.002(2) 0.004(2) 0.002(2)
C108 0.022(3) 0.044(3) 0.032(3) 0.008(3) 0.001(2) 0.003(2)
C109 0.019(2) 0.044(3) 0.026(3) 0.002(2) 0.004(2) 0.006(2)
C111 0.022(3) 0.037(3) 0.035(3) -0.001(2) -0.003(2) 0.000(2)
C112 0.021(2) 0.038(3) 0.032(3) 0.003(2) -0.001(2) 0.003(2)
C113 0.022(2) 0.038(3) 0.029(3) 0.003(2) -0.002(2) 0.004(2)
C115 0.032(3) 0.043(3) 0.030(3) 0.001(2) 0.004(2) -0.002(3)
C116 0.028(3) 0.040(3) 0.032(3) 0.000(2) 0.002(2) -0.001(2)
C117 0.033(3) 0.046(4) 0.032(3) -0.001(3) 0.009(2) -0.006(3)
C118 0.041(3) 0.040(3) 0.030(3) -0.004(2) 0.006(3) -0.002(3)
C119 0.031(3) 0.043(3) 0.033(3) 0.000(3) -0.005(2) 0.002(3)
C120 0.026(3) 0.040(3) 0.034(3) 0.002(2) -0.003(2) 0.001(2)
C122 0.023(3) 0.040(3) 0.033(3) 0.001(2) -0.003(2) 0.000(2)
C123 0.025(3) 0.035(3) 0.033(3) 0.000(2) 0.004(2) 0.002(2)
C124 0.022(3) 0.054(4) 0.029(3) -0.006(3) 0.005(2) -0.004(3)
C125 0.028(3) 0.058(4) 0.035(3) -0.008(3) -0.002(2) -0.002(3)
C126 0.025(3) 0.050(4) 0.031(3) 0.000(3) 0.000(2) -0.002(3)
C127 0.031(3) 0.061(4) 0.040(4) -0.010(3) 0.002(3) -0.005(3)
C128 0.042(4) 0.178(12) 0.057(5) -0.061(6) 0.021(4) -0.039(6)
C129 0.053(5) 0.202(13) 0.054(5) -0.063(7) 0.033(4) -0.041(7)
C130 0.042(4) 0.085(6) 0.056(5) -0.020(4) 0.009(3) -0.010(4)
C131 0.041(3) 0.059(4) 0.028(3) -0.006(3) 0.002(3) 0.005(3)
C133 0.033(3) 0.038(3) 0.033(3) 0.001(2) 0.003(2) -0.003(2)
C134 0.033(3) 0.035(3) 0.062(4) -0.005(3) 0.014(3) -0.003(3)
C135 0.026(3) 0.045(4) 0.054(4) 0.001(3) 0.012(3) -0.007(3)
C136 0.024(3) 0.038(3) 0.042(3) 0.002(3) 0.006(2) -0.003(2)
C137 0.027(3) 0.035(3) 0.036(3) 0.000(2) -0.004(2) -0.003(2)
C139 0.030(3) 0.037(3) 0.041(3) 0.001(3) -0.002(2) -0.002(2)
C140 0.036(3) 0.037(3) 0.047(4) -0.003(3) -0.003(3) -0.002(3)
C141 0.033(3) 0.048(4) 0.057(4) -0.006(3) 0.004(3) -0.009(3)
C143 0.024(3) 0.046(4) 0.052(4) -0.001(3) 0.002(3) -0.010(3)
C145 0.033(3) 0.040(3) 0.042(4) 0.003(3) -0.004(3) -0.002(3)
C146 0.035(3) 0.053(4) 0.020(3) 0.001(2) 0.002(2) 0.000(3)
C147 0.021(3) 0.048(4) 0.031(3) 0.001(3) -0.001(2) -0.004(2)
C148 0.035(3) 0.057(4) 0.029(3) 0.001(3) -0.003(2) -0.002(3)
C149 0.039(3) 0.064(5) 0.033(3) -0.006(3) 0.000(3) -0.001(3)
C151 0.027(3) 0.071(5) 0.038(4) 0.008(3) -0.009(3) -0.003(3)
C152 0.034(3) 0.060(4) 0.033(3) 0.007(3) -0.005(3) 0.001(3)
C153 0.055(5) 0.107(7) 0.032(4) -0.003(4) -0.007(3) -0.021(5)
C154 0.022(3) 0.037(3) 0.034(3) 0.004(2) -0.007(2) -0.001(2)
C155 0.028(3) 0.043(3) 0.031(3) 0.001(2) -0.001(2) 0.005(2)
C156 0.024(3) 0.045(4) 0.037(3) 0.004(3) -0.001(2) -0.002(2)
C157 0.020(2) 0.043(3) 0.023(3) 0.004(2) -0.002(2) -0.001(2)
C159 0.025(3) 0.036(3) 0.039(3) 0.002(2) -0.005(2) -0.001(2)
C161 0.028(3) 0.043(3) 0.028(3) 0.004(2) -0.009(2) -0.002(2)
C162 0.024(3) 0.053(4) 0.049(4) 0.004(3) 0.001(3) -0.004(3)
C163 0.036(3) 0.048(4) 0.055(4) 0.006(3) 0.001(3) -0.004(3)
C164 0.029(3) 0.047(4) 0.063(5) 0.004(3) -0.004(3) -0.007(3)
C165 0.033(3) 0.039(3) 0.043(4) 0.002(3) -0.002(3) -0.007(3)
C174 0.025(3) 0.034(3) 0.033(3) 0.001(2) -0.004(2) 0.003(2)
C175 0.020(2) 0.039(3) 0.027(3) 0.000(2) 0.001(2) 0.000(2)
C176 0.021(3) 0.038(3) 0.029(3) 0.003(2) -0.007(2) 0.000(2)
C178 0.023(3) 0.035(3) 0.025(3) 0.002(2) -0.007(2) -0.002(2)
C179 0.019(2) 0.038(3) 0.029(3) 0.001(2) -0.006(2) 0.000(2)
C180 0.018(2) 0.039(3) 0.027(3) 0.000(2) -0.006(2) 0.001(2)
C182 0.022(3) 0.032(3) 0.031(3) 0.000(2) -0.005(2) 0.000(2)
C183 0.019(2) 0.039(3) 0.024(3) 0.002(2) -0.005(2) 0.001(2)
C184 0.018(2) 0.035(3) 0.039(3) 0.000(2) -0.012(2) -0.001(2)
C186 0.016(2) 0.032(3) 0.039(3) -0.001(2) -0.005(2) -0.003(2)
C187 0.015(2) 0.039(3) 0.031(3) -0.002(2) -0.002(2) 0.001(2)
C188 0.020(3) 0.034(3) 0.033(3) -0.004(2) -0.003(2) 0.000(2)
C190 0.018(2) 0.041(3) 0.038(3) 0.002(3) 0.001(2) 0.007(2)
C191 0.030(3) 0.039(3) 0.032(3) -0.003(2) -0.004(2) 0.003(2)
C192 0.021(3) 0.040(3) 0.028(3) 0.001(2) -0.005(2) -0.002(2)
C193 0.018(2) 0.039(3) 0.037(3) 0.001(2) -0.005(2) 0.000(2)
C194 0.023(3) 0.039(3) 0.038(3) -0.003(3) -0.014(2) -0.004(2)
C195 0.022(3) 0.041(3) 0.029(3) 0.000(2) -0.004(2) -0.002(2)
C196 0.027(3) 0.059(4) 0.034(3) 0.001(3) 0.001(2) -0.001(3)
C197 0.024(3) 0.046(4) 0.043(4) 0.008(3) -0.004(2) 0.002(3)
C198 0.023(3) 0.033(3) 0.033(3) -0.001(2) -0.005(2) 0.001(2)
C199 0.020(3) 0.049(4) 0.036(3) 0.005(3) -0.004(2) 0.002(2)
C200 0.018(3) 0.048(4) 0.043(3) 0.004(3) -0.004(2) 0.002(2)
C202 0.014(3) 0.061(4) 0.052(4) -0.009(3) -0.002(2) 0.007(3)
C203 0.021(2) 0.036(3) 0.034(3) -0.004(2) -0.003(2) 0.000(2)
C204 0.024(3) 0.036(3) 0.043(3) 0.001(3) -0.008(2) 0.000(2)
C205 0.020(2) 0.040(3) 0.031(3) 0.001(2) -0.008(2) 0.001(2)
C206 0.015(2) 0.039(3) 0.028(3) -0.001(2) -0.004(2) -0.002(2)
C207 0.020(2) 0.032(3) 0.032(3) 0.000(2) -0.005(2) -0.003(2)
C209 0.023(3) 0.040(3) 0.035(3) -0.003(2) -0.004(2) -0.004(2)
C210 0.048(4) 0.049(4) 0.040(4) -0.009(3) -0.008(3) 0.005(3)
C211 0.064(5) 0.048(4) 0.051(4) -0.018(3) -0.020(4) 0.013(4)
C212 0.068(5) 0.056(5) 0.044(4) -0.017(3) -0.019(4) 0.003(4)
C213 0.044(4) 0.049(4) 0.032(3) -0.003(3) -0.011(3) -0.002(3)
C215 0.022(3) 0.040(3) 0.027(3) -0.004(2) -0.003(2) 0.004(2)
C216 0.020(2) 0.038(3) 0.033(3) -0.002(2) -0.004(2) 0.001(2)
C218 0.017(2) 0.036(3) 0.036(3) 0.000(2) -0.010(2) 0.003(2)
C219 0.022(3) 0.035(3) 0.032(3) 0.001(2) -0.007(2) 0.001(2)
C220 0.019(2) 0.049(4) 0.028(3) -0.001(2) -0.006(2) 0.001(2)
C221 0.028(3) 0.050(4) 0.024(3) -0.003(2) -0.008(2) 0.002(3)
C222 0.024(3) 0.038(3) 0.029(3) 0.000(2) -0.008(2) 0.002(2)
C224 0.027(3) 0.045(3) 0.030(3) -0.002(2) -0.012(2) 0.006(2)
C225 0.039(4) 0.084(6) 0.041(4) -0.015(4) -0.016(3) 0.025(4)
C226 0.049(4) 0.096(6) 0.034(4) -0.011(4) -0.022(3) 0.029(4)
C227 0.030(3) 0.070(5) 0.045(4) -0.005(3) -0.014(3) 0.016(3)
C228 0.017(2) 0.045(4) 0.048(4) 0.001(3) -0.011(2) 0.006(2)
C230 0.023(3) 0.032(3) 0.039(3) 0.001(2) -0.001(2) 0.001(2)
C231 0.021(3) 0.035(3) 0.039(3) -0.001(2) -0.003(2) 0.002(2)
C232 0.026(3) 0.035(3) 0.044(3) 0.000(3) -0.004(2) 0.002(2)
C233 0.033(3) 0.044(4) 0.031(3) 0.000(3) -0.004(2) 0.003(3)
C234 0.028(3) 0.034(3) 0.030(3) -0.001(2) -0.003(2) 0.001(2)
C236 0.030(3) 0.045(4) 0.033(3) -0.002(3) -0.005(2) 0.000(3)
C237 0.042(4) 0.045(4) 0.040(4) -0.005(3) -0.009(3) 0.003(3)
C238 0.044(4) 0.054(4) 0.046(4) -0.010(3) -0.008(3) 0.006(3)
C239 0.053(4) 0.039(4) 0.047(4) -0.009(3) -0.009(3) 0.006(3)
C240 0.035(3) 0.032(3) 0.052(4) -0.009(3) -0.006(3) 0.004(3)
C241 0.023(3) 0.037(3) 0.028(3) 0.002(2) 0.000(2) 0.000(2)
C242 0.024(3) 0.041(3) 0.025(3) 0.003(2) -0.004(2) -0.003(2)
C243 0.026(3) 0.042(3) 0.030(3) -0.001(2) 0.008(2) -0.001(2)
C245 0.030(3) 0.036(3) 0.030(3) 0.002(2) 0.005(2) 0.001(2)
C246 0.032(3) 0.036(3) 0.034(3) -0.001(2) -0.004(2) 0.004(2)
C247 0.030(3) 0.035(3) 0.042(3) 0.004(3) 0.002(2) 0.005(2)
C249 0.020(2) 0.038(3) 0.031(3) 0.002(2) 0.004(2) 0.001(2)
C250 0.023(3) 0.043(3) 0.025(3) 0.003(2) 0.005(2) -0.001(2)
C251 0.021(2) 0.047(3) 0.025(3) 0.002(2) 0.004(2) 0.000(2)
C253 0.027(3) 0.036(3) 0.031(3) -0.002(2) -0.005(2) 0.001(2)
C254 0.020(2) 0.033(3) 0.038(3) -0.001(2) -0.003(2) -0.004(2)
C255 0.024(3) 0.030(3) 0.034(3) 0.004(2) -0.010(2) 0.001(2)
C257 0.023(3) 0.041(3) 0.034(3) 0.002(2) -0.002(2) 0.000(2)
C258 0.026(3) 0.033(3) 0.038(3) 0.004(2) -0.005(2) 0.004(2)
C259 0.036(3) 0.045(4) 0.034(3) 0.000(3) 0.002(3) 0.007(3)
C260 0.034(3) 0.050(4) 0.027(3) 0.001(3) 0.006(2) 0.004(3)
C261 0.030(3) 0.044(4) 0.035(3) 0.002(3) 0.002(2) 0.003(3)
C262 0.032(3) 0.038(3) 0.042(4) -0.003(3) -0.001(3) 0.007(3)
C263 0.031(3) 0.072(5) 0.039(4) 0.007(3) -0.003(3) -0.014(3)
C264 0.037(3) 0.067(5) 0.027(3) 0.001(3) -0.006(3) -0.015(3)
C265 0.022(3) 0.040(3) 0.030(3) 0.002(2) -0.001(2) 0.003(2)
C266 0.032(3) 0.060(4) 0.034(3) 0.002(3) -0.007(3) -0.009(3)
C267 0.030(3) 0.069(5) 0.030(3) -0.001(3) -0.006(2) -0.011(3)
C269 0.046(4) 0.063(5) 0.028(3) 0.001(3) -0.001(3) 0.003(3)
C270 0.036(3) 0.041(3) 0.026(3) -0.002(2) 0.000(2) 0.005(3)
C271 0.034(3) 0.036(3) 0.040(3) 0.000(3) 0.003(3) 0.005(3)
C272 0.030(3) 0.045(4) 0.036(3) 0.001(3) 0.006(2) 0.003(3)
C273 0.026(3) 0.046(4) 0.029(3) -0.001(2) -0.001(2) 0.006(2)
C274 0.031(3) 0.037(3) 0.033(3) 0.000(2) 0.001(2) 0.004(2)
C276 0.028(3) 0.038(3) 0.043(4) 0.000(3) -0.005(2) 0.004(2)
C277 0.029(3) 0.048(4) 0.039(3) 0.003(3) 0.002(3) 0.004(3)
C278 0.031(3) 0.050(4) 0.063(5) 0.002(3) 0.001(3) 0.009(3)
C279 0.029(3) 0.050(4) 0.080(6) 0.007(4) 0.000(3) 0.014(3)
C280 0.023(3) 0.051(4) 0.056(4) 0.003(3) 0.007(3) 0.009(3)
C282 0.045(4) 0.042(4) 0.036(3) 0.005(3) 0.008(3) 0.012(3)
C283 0.045(4) 0.043(4) 0.030(3) 0.002(3) 0.009(3) 0.009(3)
C285 0.022(2) 0.034(3) 0.027(3) 0.000(2) -0.003(2) -0.002(2)
C286 0.026(3) 0.040(3) 0.030(3) -0.001(2) -0.001(2) -0.001(2)
C287 0.027(3) 0.069(5) 0.038(4) 0.019(3) -0.001(3) 0.004(3)
C288 0.024(3) 0.100(6) 0.039(4) 0.026(4) 0.004(3) 0.011(3)
C289 0.031(3) 0.060(4) 0.033(3) 0.012(3) -0.002(3) 0.003(3)
C291 0.025(3) 0.094(6) 0.039(4) 0.026(4) 0.006(3) 0.009(3)
C292 0.022(4) 0.051(6) 0.041(6) 0.011(5) 0.009(4) -0.001(4)
C293 0.024(4) 0.062(7) 0.037(5) 0.013(5) 0.009(4) -0.001(5)
C294 0.034(6) 0.049(9) 0.031(8) 0.005(6) 0.009(6) 0.007(7)
C295 0.028(3) 0.052(4) 0.028(3) 0.006(3) 0.005(2) 0.000(3)
C297 0.026(3) 0.034(3) 0.032(3) -0.001(2) -0.001(2) 0.000(2)
C298 0.026(3) 0.035(3) 0.031(3) 0.001(2) -0.007(2) 0.003(2)
C299 0.031(3) 0.038(3) 0.038(3) 0.002(3) -0.001(2) -0.007(3)
C300 0.025(3) 0.037(3) 0.037(3) 0.002(2) 0.002(2) 0.003(2)
C301 0.029(3) 0.037(3) 0.035(3) -0.003(2) -0.009(2) 0.000(2)
C303 0.019(2) 0.035(3) 0.039(3) -0.002(2) -0.003(2) -0.001(2)
C304 0.027(3) 0.040(3) 0.047(4) 0.004(3) 0.008(3) -0.001(3)
C305 0.024(3) 0.047(4) 0.049(4) -0.002(3) 0.004(3) 0.006(3)
C306 0.034(3) 0.039(3) 0.051(4) 0.004(3) -0.008(3) 0.007(3)
C307 0.028(3) 0.034(3) 0.042(3) -0.004(3) -0.002(2) 0.002(2)
C316 0.017(2) 0.043(3) 0.029(3) 0.003(2) -0.003(2) -0.001(2)
C317 0.023(3) 0.035(3) 0.038(3) -0.002(2) -0.005(2) -0.001(2)
C318 0.015(2) 0.043(3) 0.034(3) 0.002(2) -0.003(2) -0.001(2)
C320 0.017(2) 0.032(3) 0.036(3) 0.003(2) -0.002(2) 0.002(2)
C321 0.023(3) 0.039(3) 0.025(3) 0.000(2) -0.006(2) 0.003(2)
C322 0.021(3) 0.038(3) 0.027(3) 0.001(2) -0.004(2) 0.002(2)
C324 0.013(2) 0.043(3) 0.034(3) 0.005(2) -0.009(2) -0.003(2)
C325 0.019(2) 0.041(3) 0.028(3) 0.001(2) -0.005(2) -0.001(2)
C326 0.021(3) 0.035(3) 0.033(3) 0.001(2) -0.011(2) 0.000(2)
C328 0.023(3) 0.039(3) 0.038(3) 0.003(3) -0.007(2) 0.001(2)
C329 0.019(2) 0.037(3) 0.033(3) 0.001(2) -0.004(2) 0.004(2)
C330 0.022(3) 0.035(3) 0.031(3) 0.003(2) -0.007(2) 0.001(2)
C332 0.019(3) 0.043(3) 0.042(3) 0.004(3) -0.006(2) 0.002(2)
C333 0.027(3) 0.039(3) 0.034(3) 0.004(2) -0.006(2) 0.002(2)
C334 0.023(3) 0.042(3) 0.042(3) 0.005(3) -0.005(2) -0.002(2)
C335 0.018(3) 0.044(3) 0.049(4) 0.003(3) -0.009(2) -0.007(2)
C336 0.026(3) 0.039(3) 0.041(3) 0.005(3) -0.005(2) -0.002(2)
C337 0.023(3) 0.039(3) 0.042(3) 0.005(3) -0.001(2) -0.001(2)
C338 0.025(3) 0.058(4) 0.046(4) 0.004(3) -0.005(3) -0.003(3)
C339 0.020(3) 0.050(4) 0.043(4) 0.004(3) -0.003(2) 0.000(2)
C340 0.018(2) 0.039(3) 0.038(3) 0.008(2) -0.006(2) 0.000(2)
C341 0.031(3) 0.045(4) 0.050(4) -0.003(3) -0.006(3) 0.001(3)
C342 0.027(3) 0.047(4) 0.057(4) 0.005(3) -0.015(3) -0.010(3)
C344 0.023(3) 0.070(5) 0.076(5) 0.024(4) -0.007(3) -0.009(3)
C346 0.018(2) 0.038(3) 0.030(3) 0.002(2) 0.002(2) 0.000(2)
C347 0.020(2) 0.045(3) 0.029(3) 0.002(2) 0.000(2) 0.001(2)
C348 0.019(2) 0.035(3) 0.047(4) -0.002(3) -0.002(2) -0.002(2)
C349 0.022(3) 0.033(3) 0.041(3) 0.001(2) -0.002(2) 0.001(2)
C350 0.018(2) 0.036(3) 0.029(3) 0.003(2) -0.001(2) 0.001(2)
C351 0.023(3) 0.036(3) 0.030(3) 0.001(2) 0.002(2) 0.000(2)
C352 0.030(3) 0.042(3) 0.034(3) 0.004(3) -0.005(2) 0.000(3)
C353 0.030(3) 0.046(4) 0.039(3) 0.008(3) -0.008(3) 0.003(3)
C354 0.040(3) 0.039(3) 0.038(3) 0.006(3) 0.003(3) 0.010(3)
C355 0.031(3) 0.036(3) 0.037(3) 0.005(2) 0.001(2) 0.002(2)
C357 0.024(3) 0.036(3) 0.033(3) 0.005(2) -0.004(2) 0.004(2)
C358 0.027(3) 0.040(3) 0.037(3) 0.006(3) -0.012(2) 0.002(2)
C360 0.014(2) 0.038(3) 0.031(3) 0.000(2) -0.006(2) -0.003(2)
C361 0.016(2) 0.039(3) 0.034(3) 0.002(2) -0.005(2) -0.001(2)
C362 0.022(3) 0.051(4) 0.032(3) 0.002(3) 0.000(2) -0.006(2)
C363 0.026(3) 0.056(4) 0.029(3) 0.006(3) -0.006(2) -0.003(3)
C364 0.024(3) 0.041(3) 0.027(3) 0.001(2) -0.005(2) -0.003(2)
C366 0.018(2) 0.047(4) 0.035(3) 0.001(3) -0.007(2) -0.004(2)
C367 0.031(3) 0.067(5) 0.038(4) 0.007(3) -0.007(3) -0.013(3)
C368 0.037(3) 0.077(5) 0.025(3) 0.004(3) -0.011(3) -0.017(3)
C369 0.027(3) 0.064(4) 0.039(4) 0.005(3) -0.009(3) -0.011(3)
C370 0.018(3) 0.056(4) 0.041(3) -0.003(3) -0.009(2) -0.008(3)
C372 0.023(3) 0.034(3) 0.031(3) 0.002(2) -0.009(2) -0.001(2)
C373 0.018(2) 0.036(3) 0.036(3) 0.004(2) -0.007(2) 0.004(2)
C374 0.024(3) 0.035(3) 0.037(3) 0.001(2) -0.008(2) 0.000(2)
C375 0.025(3) 0.035(3) 0.037(3) 0.001(2) -0.004(2) 0.001(2)
C376 0.016(2) 0.036(3) 0.035(3) 0.002(2) -0.001(2) 0.005(2)
C378 0.020(2) 0.033(3) 0.033(3) -0.001(2) -0.004(2) 0.001(2)
C379 0.030(3) 0.035(3) 0.030(3) -0.001(2) -0.001(2) 0.005(2)
C380 0.030(3) 0.037(3) 0.040(3) 0.003(3) 0.002(2) -0.002(2)
C381 0.028(3) 0.039(3) 0.034(3) 0.004(2) -0.004(2) 0.006(2)
C382 0.023(3) 0.036(3) 0.032(3) 0.003(2) -0.001(2) 0.003(2)
C445 0.033(3) 0.048(4) 0.057(4) -0.006(3) -0.002(3) -0.011(3)
S76 0.0575(11) 0.0681(13) 0.0492(11) 0.0008(9) 0.0003(9) 0.0122(10)
F74 0.064(3) 0.081(4) 0.089(4) 0.009(3) -0.013(3) 0.022(3)
F80 0.058(3) 0.086(4) 0.192(7) 0.071(5) 0.012(4) -0.010(3)
F81 0.092(4) 0.107(5) 0.076(4) -0.002(3) -0.033(3) 0.016(3)
O77 0.088(5) 0.106(5) 0.069(4) -0.026(4) -0.016(4) 0.038(4)
O78 0.057(4) 0.087(5) 0.099(5) 0.022(4) 0.007(3) -0.011(3)
O79 0.040(3) 0.062(3) 0.050(3) -0.005(2) -0.001(2) 0.006(2)
C75 0.050(4) 0.061(5) 0.061(5) 0.002(4) -0.009(4) -0.001(4)
S1 0.078(6) 0.050(4) 0.045(4) 0.006(3) 0.000(4) 0.005(4)
F5 0.095(13) 0.072(11) 0.053(10) -0.016(8) -0.019(8) 0.023(9)
F22 0.088(14) 0.096(15) 0.084(13) 0.007(10) -0.021(10) 0.029(11)
F26 0.087(14) 0.104(16) 0.061(13) -0.001(10) -0.019(9) -0.021(11)
O23 0.081(14) 0.050(11) 0.072(13) 0.014(9) 0.013(10) 0.012(9)
O334 0.058(14) 0.064(15) 0.068(16) 0.023(11) 0.003(10) -0.006(10)
O335 0.078(17) 0.045(16) 0.056(17) 0.006(11) 0.005(11) 0.000(11)
C467 0.073(12) 0.055(11) 0.065(12) -0.004(8) -0.009(8) 0.012(7)
S11 0.0206(6) 0.0480(9) 0.0403(8) 0.0020(6) -0.0020(6) 0.0006(6)
F9 0.0367(19) 0.059(2) 0.040(2) 0.0024(17) -0.0010(16) 0.0049(17)
F15 0.0207(16) 0.078(3) 0.053(2) 0.004(2) -0.0075(16) 0.0033(17)
F16 0.054(2) 0.045(2) 0.051(2) 0.0013(18) -0.0065(19) 0.0033(18)
O12 0.0184(19) 0.072(3) 0.044(3) 0.006(2) -0.0024(18) -0.003(2)
O13 0.026(2) 0.058(3) 0.040(2) 0.004(2) 0.0059(18) -0.0040(19)
O14 0.032(2) 0.043(3) 0.061(3) 0.006(2) 0.002(2) 0.0041(19)
C10 0.023(3) 0.050(4) 0.038(3) 0.001(3) 0.003(2) 0.001(3)
S19 0.0310(7) 0.0420(8) 0.0451(9) 0.0037(7) 0.0059(6) 0.0028(6)
F17 0.035(2) 0.086(3) 0.070(3) 0.012(2) 0.010(2) 0.021(2)
F23 0.072(3) 0.078(3) 0.058(3) -0.018(2) 0.000(2) 0.013(3)
F24 0.070(3) 0.065(3) 0.087(4) 0.016(3) 0.040(3) 0.003(2)
O20 0.054(3) 0.074(4) 0.054(3) 0.016(3) 0.007(2) 0.024(3)
O21 0.057(3) 0.052(3) 0.057(3) -0.011(2) 0.005(2) -0.006(2)
O22 0.038(2) 0.048(3) 0.062(3) 0.008(2) 0.003(2) -0.003(2)
C18 0.046(4) 0.042(4) 0.046(4) 0.007(3) 0.003(3) 0.006(3)
S77 0.0711(18) 0.0438(13) 0.0409(14) 0.0007(10) 0.0079(13) 0.0027(12)
F82 0.081(6) 0.061(5) 0.067(4) 0.012(3) -0.020(4) -0.018(4)
F83 0.083(5) 0.057(3) 0.072(4) 0.013(3) 0.005(4) -0.012(3)
F84 0.087(5) 0.053(3) 0.074(4) 0.010(3) 0.015(4) 0.017(3)
O85 0.083(6) 0.053(4) 0.052(5) -0.003(4) -0.005(4) 0.001(4)
O312 0.099(8) 0.053(7) 0.050(6) -0.002(5) 0.024(6) 0.018(6)
O313 0.070(5) 0.054(4) 0.044(4) 0.003(3) 0.003(3) 0.014(4)
C83 0.075(5) 0.040(4) 0.059(5) 0.004(4) -0.004(5) 0.000(4)
S27 0.0283(7) 0.0450(9) 0.0640(11) -0.0013(8) -0.0057(7) -0.0014(7)
F25 0.070(3) 0.119(5) 0.069(3) -0.023(3) 0.019(3) -0.038(3)
F31 0.106(5) 0.124(5) 0.086(4) -0.049(4) 0.015(4) -0.058(4)
F32 0.063(3) 0.134(5) 0.073(4) 0.029(3) -0.024(3) -0.021(3)
O28 0.035(3) 0.053(3) 0.108(5) 0.003(3) -0.014(3) 0.005(2)
O29 0.028(2) 0.045(3) 0.075(4) 0.003(2) -0.006(2) -0.0036(19)
O30 0.034(2) 0.044(3) 0.064(3) -0.001(2) -0.003(2) -0.001(2)
C26 0.056(5) 0.063(5) 0.085(7) -0.016(5) 0.004(5) -0.019(4)
S35 0.0279(7) 0.0572(10) 0.0478(9) 0.0107(8) -0.0073(6) -0.0029(7)
F33 0.058(3) 0.093(4) 0.093(4) -0.018(3) 0.013(3) 0.013(3)
F39 0.045(3) 0.109(5) 0.111(5) -0.006(4) 0.014(3) -0.021(3)
F40 0.081(4) 0.125(5) 0.080(4) -0.006(3) -0.034(3) 0.037(4)
O36 0.075(4) 0.070(4) 0.116(6) 0.023(4) 0.048(4) 0.004(3)
O37 0.093(5) 0.080(4) 0.053(3) 0.012(3) -0.040(3) -0.018(4)
O38 0.037(3) 0.072(4) 0.090(4) -0.011(3) -0.017(3) 0.006(3)
C34 0.059(5) 0.083(6) 0.053(5) -0.013(4) -0.007(4) 0.004(5)
S80 0.0412(15) 0.0470(16) 0.0410(16) 0.0006(12) 0.0010(11) -0.0024(11)
F91 0.060(6) 0.051(4) 0.104(7) -0.011(4) 0.021(5) -0.007(4)
F92 0.113(9) 0.096(8) 0.055(6) -0.020(5) 0.025(6) -0.009(6)
F93 0.037(4) 0.069(5) 0.148(9) 0.005(5) 0.002(4) -0.002(4)
O325 0.054(5) 0.055(5) 0.063(6) 0.010(4) -0.005(5) -0.001(4)
O326 0.028(5) 0.078(7) 0.087(8) 0.001(7) 0.002(5) -0.002(5)
O327 0.121(10) 0.063(7) 0.039(5) -0.003(4) -0.002(5) -0.036(6)
C3 0.042(6) 0.063(7) 0.078(9) 0.003(6) 0.006(6) -0.004(6)
S43 0.0294(7) 0.0612(11) 0.0451(9) -0.0004(8) -0.0025(6) -0.0008(7)
F41 0.045(3) 0.121(5) 0.159(7) -0.013(5) 0.011(4) -0.012(3)
F47 0.079(5) 0.118(6) 0.355(17) -0.118(9) -0.017(7) -0.020(5)
F48 0.110(6) 0.156(8) 0.258(12) 0.119(9) 0.084(7) 0.024(6)
O44 0.054(4) 0.199(9) 0.063(4) -0.057(5) 0.010(3) -0.006(5)
O45 0.060(4) 0.105(5) 0.077(4) 0.040(4) 0.009(3) 0.028(4)
O46 0.029(2) 0.088(4) 0.058(3) 0.008(3) -0.003(2) 0.008(2)
C42 0.046(5) 0.074(7) 0.154(12) 0.006(7) 0.012(6) -0.009(5)
S80A 0.038(3) 0.095(5) 0.057(4) 0.021(4) 0.007(2) 0.012(3)
F91A 0.144(17) 0.090(13) 0.057(8) -0.022(8) 0.037(9) -0.029(11)
F92A 0.062(7) 0.104(11) 0.050(8) 0.014(8) -0.003(6) 0.012(7)
F93A 0.125(16) 0.066(8) 0.156(19) 0.016(9) 0.086(14) 0.010(8)
O1 0.040(10) 0.086(10) 0.089(15) 0.017(10) 0.010(9) -0.005(8)
O2 0.037(10) 0.12(2) 0.15(2) 0.069(17) 0.032(11) 0.027(12)
O3 0.092(16) 0.16(3) 0.034(8) 0.014(11) 0.010(8) 0.007(17)
C3A 0.062(8) 0.070(8) 0.058(8) 0.007(8) 0.022(7) 0.001(7)
S51 0.0359(8) 0.0595(11) 0.0396(9) 0.0022(7) -0.0039(7) 0.0040(7)
F49 0.057(3) 0.084(3) 0.054(3) 0.022(2) -0.013(2) 0.012(2)
F55 0.073(3) 0.088(4) 0.074(3) -0.005(3) -0.025(3) -0.033(3)
F56 0.030(2) 0.132(5) 0.070(3) 0.004(3) 0.003(2) 0.017(3)
O52 0.060(3) 0.082(4) 0.055(3) 0.021(3) 0.005(3) 0.018(3)
O53 0.055(3) 0.067(3) 0.047(3) -0.007(2) -0.002(2) -0.017(3)
O54 0.048(3) 0.091(4) 0.043(3) -0.001(3) 0.008(2) 0.014(3)
C50 0.033(3) 0.066(5) 0.052(4) 0.004(4) -0.007(3) 0.000(3)
S59 0.0417(9) 0.0641(11) 0.0432(9) -0.0074(8) -0.0058(7) -0.0072(8)
F57 0.119(5) 0.058(3) 0.062(3) -0.007(2) 0.011(3) -0.012(3)
F63 0.236(9) 0.088(4) 0.056(3) -0.012(3) -0.049(5) 0.042(5)
F64 0.055(3) 0.087(4) 0.182(8) -0.012(4) -0.009(4) -0.001(3)
O60 0.088(4) 0.081(4) 0.044(3) -0.006(3) -0.013(3) -0.001(3)
O61 0.074(4) 0.098(5) 0.064(4) -0.015(3) 0.015(3) -0.044(4)
O62 0.051(3) 0.057(3) 0.051(3) -0.007(2) -0.013(2) -0.002(2)
C58 0.083(6) 0.061(5) 0.054(5) -0.008(4) -0.027(5) -0.007(5)
O311 0.038(2) 0.053(3) 0.037(2) 0.000(2) -0.0034(19) 0.000(2)
C309 0.041(4) 0.078(6) 0.048(4) -0.007(4) -0.007(3) -0.012(4)
C310 0.047(4) 0.060(5) 0.047(4) -0.012(3) -0.002(3) -0.002(3)
C312 0.047(4) 0.053(5) 0.078(6) 0.018(4) -0.018(4) -0.002(3)
C313 0.097(8) 0.110(9) 0.116(10) 0.063(8) -0.036(7) -0.034(7)
C314 0.042(4) 0.091(6) 0.043(4) 0.012(4) -0.002(3) 0.015(4)
C315 0.068(6) 0.105(8) 0.062(6) -0.032(5) -0.002(5) 0.019(5)
N391 0.043(4) 0.089(6) 0.088(6) -0.028(5) 0.011(4) -0.007(4)
C392 0.054(5) 0.063(5) 0.068(6) -0.004(4) -0.006(4) 0.005(4)
C393 0.098(8) 0.058(6) 0.128(10) 0.016(6) -0.071(7) -0.014(5)
N385 0.046(4) 0.059(4) 0.065(4) 0.016(3) 0.003(3) 0.007(3)
C386 0.038(4) 0.051(4) 0.043(4) 0.013(3) 0.001(3) 0.004(3)
C387 0.027(3) 0.089(6) 0.059(5) 0.012(4) 0.001(3) 0.004(4)
N396 0.080(6) 0.076(5) 0.078(6) 0.012(4) -0.004(4) 0.018(4)
C397 0.049(4) 0.060(5) 0.060(5) -0.002(4) 0.002(4) 0.013(4)
C398 0.078(6) 0.088(7) 0.055(5) -0.012(5) -0.016(4) 0.050(5)
N407 0.056(5) 0.139(8) 0.059(5) 0.033(5) -0.026(4) -0.021(5)
C408 0.056(5) 0.070(5) 0.043(4) 0.013(4) -0.018(4) -0.002(4)
C409 0.077(6) 0.057(5) 0.050(5) 0.014(4) -0.003(4) 0.006(4)
N388 0.067(5) 0.082(5) 0.054(4) 0.013(4) -0.023(4) -0.014(4)
C389 0.046(4) 0.063(5) 0.057(5) 0.015(4) -0.025(4) -0.009(4)
C390 0.051(5) 0.067(6) 0.109(8) 0.020(5) -0.020(5) 0.002(4)
N440 0.060(5) 0.094(6) 0.060(5) -0.024(4) 0.005(4) -0.020(4)
C446 0.100(11) 0.208(19) 0.204(19) -0.128(16) -0.041(11) 0.071(12)
C447 0.066(6) 0.093(8) 0.091(8) -0.040(6) -0.019(6) 0.009(6)
N414 0.094(6) 0.079(6) 0.061(5) 0.012(4) -0.007(5) 0.008(5)
C415 0.106(8) 0.073(6) 0.048(5) 0.009(4) 0.000(5) 0.024(6)
C416 0.139(12) 0.140(12) 0.062(7) 0.019(7) 0.038(7) 0.045(9)
N435 0.062(5) 0.078(5) 0.077(5) -0.022(4) -0.006(4) -0.017(4)
C405 0.059(5) 0.052(5) 0.068(6) 0.007(4) -0.017(4) -0.021(4)
C441 0.071(5) 0.068(5) 0.053(5) 0.013(4) -0.013(4) -0.029(4)
O328 0.063(3) 0.062(4) 0.064(4) 0.009(3) -0.015(3) -0.018(3)
O336 0.181(9) 0.097(5) 0.093(5) 0.047(4) -0.106(6) -0.073(6)
C2 0.044(10) 0.063(12) 0.023(9) 0.016(9) 0.014(7) 0.000(10)
C1 0.044(9) 0.059(11) 0.029(9) -0.004(8) 0.015(7) -0.012(9)
C4 0.022(9) 0.069(18) 0.041(14) -0.008(12) 0.017(10) 0.016(13)

loop_
_atom_type_symbol
_atom_type_description
_atom_type_scat_dispersion_real
_atom_type_scat_dispersion_imag
_atom_type_scat_source
C C 0.0181 0.0091 'International Tables Vol C Tables 4.2.6.8 and 6.1.1.4'
H H 0.0000 0.0000 'International Tables Vol C Tables 4.2.6.8 and 6.1.1.4'
F F 0.0727 0.0534 'International Tables Vol C Tables 4.2.6.8 and 6.1.1.4'
N N 0.0311 0.0180 'International Tables Vol C Tables 4.2.6.8 and 6.1.1.4'
O O 0.0492 0.0322 'International Tables Vol C Tables 4.2.6.8 and 6.1.1.4'
S S 0.3331 0.5567 'International Tables Vol C Tables 4.2.6.8 and 6.1.1.4'
Zn Zn -1.5491 0.6778 'International Tables Vol C Tables 4.2.6.8 and 6.1.1.4'

loop_
_geom_angle_atom_site_label_1
_geom_angle_atom_site_label_2
_geom_angle_atom_site_label_3
_geom_angle
O97 Zn1 N181 101.78(18)
O97 Zn1 N189 96.63(18)
N177 Zn1 O97 100.92(17)
N177 Zn1 N181 88.16(18)
N177 Zn1 N185 159.99(19)
N177 Zn1 N189 87.73(18)
N185 Zn1 O97 99.06(17)
N185 Zn1 N181 88.64(18)
N185 Zn1 N189 89.10(18)
N189 Zn1 N181 161.57(19)
N217 Zn2 N223 76.17(18)
N217 Zn2 N302 165.43(18)
N223 Zn2 N302 94.12(18)
N296 Zn2 N217 94.73(18)
N296 Zn2 N223 98.17(18)
N296 Zn2 N302 75.68(18)
N371 Zn2 N217 97.36(17)
N371 Zn2 N223 165.98(19)
N371 Zn2 N296 94.74(18)
N371 Zn2 N302 94.38(18)
N377 Zn2 N217 97.53(18)
N377 Zn2 N223 92.18(18)
N377 Zn2 N296 165.56(18)
N377 Zn2 N302 93.63(18)
N377 Zn2 N371 76.16(18)
N319 Zn3 O314 99.7(2)
N323 Zn3 O314 99.6(2)
N323 Zn3 N319 88.21(18)
N323 Zn3 N327 88.90(19)
N323 Zn3 N331 159.8(2)
N327 Zn3 O314 100.0(2)
N327 Zn3 N319 160.3(2)
N331 Zn3 O314 100.6(2)
N331 Zn3 N319 87.98(18)
N331 Zn3 N327 88.02(19)
N138 Zn4 N144 75.71(19)
N138 Zn4 N284 99.88(18)
N138 Zn4 N345 93.26(18)
N138 Zn4 N356 86.84(18)
N144 Zn4 N345 166.73(18)
N284 Zn4 N144 96.65(19)
N284 Zn4 N345 92.46(18)
N284 Zn4 N356 166.82(19)
N290 Zn4 N138 166.70(19)
N290 Zn4 N144 91.64(19)
N290 Zn4 N284 77.22(19)
N290 Zn4 N345 99.80(19)
N290 Zn4 N356 98.72(19)
N356 Zn4 N144 96.00(19)
N356 Zn4 N345 75.74(18)
N244 Zn5 O308 110.59(19)
N244 Zn5 N248 89.11(19)
N244 Zn5 N256 87.44(19)
N248 Zn5 O308 98.08(19)
N252 Zn5 O308 89.09(19)
N252 Zn5 N244 160.32(19)
N252 Zn5 N248 87.90(19)
N252 Zn5 N256 89.67(19)
N256 Zn5 O308 98.96(18)
N256 Zn5 N248 162.74(19)
N102 Zn6 O98 98.87(19)
N102 Zn6 N110 162.17(19)
N106 Zn6 O98 99.89(19)
N106 Zn6 N102 89.6(2)
N106 Zn6 N110 87.4(2)
N110 Zn6 O98 98.96(19)
N114 Zn6 O98 97.30(18)
N114 Zn6 N102 88.32(19)
N114 Zn6 N106 162.80(19)
N114 Zn6 N110 89.37(19)
N208 Zn7 N160 96.08(18)
N208 Zn7 N214 75.32(19)
N214 Zn7 N160 92.4(2)
N359 Zn7 N160 163.74(19)
N359 Zn7 N208 96.82(17)
N359 Zn7 N214 100.37(19)
N365 Zn7 N160 93.43(19)
N365 Zn7 N208 164.71(19)
N365 Zn7 N214 92.4(2)
N365 Zn7 N359 76.21(18)
N365 Zn7 N438 101.63(19)
N438 Zn7 N160 75.47(19)
N438 Zn7 N208 92.35(18)
N438 Zn7 N214 161.90(19)
N438 Zn7 N359 94.13(18)
N121 Zn8 N235 162.3(2)
N121 Zn8 N275 98.14(18)
N229 Zn8 N121 91.84(18)
N229 Zn8 N235 74.93(18)
N229 Zn8 N275 92.17(19)
N275 Zn8 N235 94.15(19)
N281 Zn8 N121 101.32(19)
N281 Zn8 N229 163.50(19)
N281 Zn8 N235 93.9(2)
N281 Zn8 N275 76.28(19)
N437 Zn8 N121 76.62(19)
N437 Zn8 N229 98.45(19)
N437 Zn8 N235 93.5(2)
N437 Zn8 N275 168.24(19)
N437 Zn8 N281 94.3(2)
C101 N102 Zn6 126.7(4)
C101 N102 C103 106.9(5)
C103 N102 Zn6 126.0(4)
C105 N106 Zn6 126.1(4)
C105 N106 C107 107.0(5)
C107 N106 Zn6 126.4(4)
C109 N110 Zn6 126.3(4)
C109 N110 C111 106.5(5)
C111 N110 Zn6 124.7(4)
C99 N114 Zn6 126.0(4)
C113 N114 Zn6 127.2(4)
C113 N114 C99 106.7(5)
C122 N121 Zn8 125.8(4)
C122 N121 C126 119.4(5)
C126 N121 Zn8 114.8(4)
C133 N138 Zn4 114.0(4)
C137 N138 Zn4 123.0(4)
C137 N138 C133 118.4(5)
C139 N144 Zn4 114.7(4)
C143 N144 Zn4 127.2(4)
C143 N144 C139 117.8(5)
C161 N160 Zn7 115.3(4)
C165 N160 Zn7 124.7(4)
C165 N160 C161 119.9(5)
C176 N177 Zn1 125.0(4)
C178 N177 Zn1 128.0(4)
C178 N177 C176 106.4(4)
C180 N181 Zn1 127.5(3)
C180 N181 C182 107.3(5)
C182 N181 Zn1 124.6(4)
C184 N185 Zn1 125.0(4)
C186 N185 Zn1 127.0(4)
C186 N185 C184 108.0(5)
C174 N189 Zn1 125.1(4)
C188 N189 Zn1 125.8(4)
C188 N189 C174 106.6(5)
C196 N201 C202 119.1(5)
C200 N201 C196 120.4(5)
C200 N201 C202 120.4(5)
C203 N208 Zn7 114.9(4)
C207 N208 Zn7 123.7(4)
C207 N208 C203 119.2(5)
C209 N214 Zn7 116.0(4)
C209 N214 C213 117.8(6)
C213 N214 Zn7 126.1(4)
C218 N217 Zn2 125.4(4)
C222 N217 Zn2 116.0(4)
C222 N217 C218 118.1(5)
C224 N223 Zn2 114.0(3)
C224 N223 C228 119.8(5)
C228 N223 Zn2 124.6(4)
C230 N229 Zn8 123.2(4)
C230 N229 C234 119.1(5)
C234 N229 Zn8 117.5(4)
C236 N235 Zn8 115.8(4)
C240 N235 Zn8 125.7(4)
C240 N235 C236 118.0(5)
C243 N244 Zn5 126.2(4)
C243 N244 C245 106.0(5)
C245 N244 Zn5 127.3(4)
C247 N248 Zn5 125.8(4)
C249 N248 Zn5 125.9(4)
C249 N248 C247 107.2(5)
C251 N252 Zn5 125.9(4)
C251 N252 C253 107.8(5)
C253 N252 Zn5 126.3(4)
C241 N256 Zn5 127.4(4)
C241 N256 C255 105.7(5)
C255 N256 Zn5 126.3(4)
C263 N268 C269 119.4(6)
C267 N268 C263 119.9(6)
C267 N268 C269 120.7(5)
C270 N275 Zn8 113.1(4)
C274 N275 Zn8 124.3(4)
C274 N275 C270 119.3(5)
C276 N281 Zn8 115.2(4)
C280 N281 Zn8 125.5(5)
C280 N281 C276 119.0(6)
C285 N284 Zn4 126.0(4)
C285 N284 C289 120.3(5)
C289 N284 Zn4 113.7(4)
C291 N290 Zn4 114.6(4)
C291 N290 C295 119.9(5)
C295 N290 Zn4 124.4(4)
C297 N296 Zn2 123.9(4)
C297 N296 C301 117.9(5)
C301 N296 Zn2 116.7(4)
C303 N302 Zn2 115.4(4)
C307 N302 Zn2 125.4(4)
C307 N302 C303 119.2(5)
C318 N319 Zn3 123.9(4)
C320 N319 Zn3 126.4(4)
C320 N319 C318 106.7(5)
C322 N323 Zn3 127.4(4)
C324 N323 Zn3 125.2(4)
C324 N323 C322 107.4(5)
C326 N327 Zn3 124.5(4)
C328 N327 Zn3 128.3(4)
C328 N327 C326 106.3(5)
C316 N331 Zn3 124.7(4)
C330 N331 Zn3 127.3(4)
C330 N331 C316 107.0(4)
C338 N343 C344 118.4(6)
C342 N343 C338 120.8(5)
C342 N343 C344 120.7(6)
C346 N345 Zn4 115.7(4)
C350 N345 Zn4 125.5(4)
C350 N345 C346 118.6(5)
C351 N356 Zn4 116.5(4)
C355 N356 Zn4 124.2(4)
C355 N356 C351 118.2(5)
C360 N359 Zn7 125.2(4)
C360 N359 C364 118.9(5)
C364 N359 Zn7 115.8(4)
C366 N365 Zn7 115.0(4)
C366 N365 C370 118.4(5)
C370 N365 Zn7 125.4(4)
C372 N371 Zn2 123.1(4)
C372 N371 C376 119.8(5)
C376 N371 Zn2 114.9(4)
C378 N377 Zn2 116.2(4)
C382 N377 Zn2 125.7(4)
C382 N377 C378 118.1(5)
C127 N437 Zn8 115.4(4)
C127 N437 C131 118.8(6)
C131 N437 Zn8 125.6(4)
C157 N438 Zn7 117.0(4)
C159 N438 Zn7 124.2(4)
C159 N438 C157 118.8(5)
C149 N439 C153 119.3(7)
C151 N439 C149 121.7(6)
C151 N439 C153 119.0(6)
N114 C99 C100 126.2(5)
N114 C99 C115 109.3(5)
C100 C99 C115 124.5(5)
C99 C100 C123 116.3(5)
C101 C100 C99 124.4(5)
C101 C100 C123 119.2(5)
N102 C101 C100 124.3(5)
N102 C101 C118 109.2(5)
C100 C101 C118 126.5(5)
N102 C103 C104 125.6(6)
N102 C103 C117 109.4(5)
C104 C103 C117 125.0(6)
C103 C104 C136 117.6(6)
C105 C104 C103 125.8(6)
C105 C104 C136 116.3(6)
N106 C105 C104 126.3(5)
N106 C105 C145 109.2(5)
C104 C105 C145 124.5(6)
N106 C107 C108 125.3(5)
N106 C107 C146 109.8(5)
C108 C107 C146 124.8(5)
C107 C108 C109 125.2(5)
C107 C108 C147 118.8(5)
C109 C108 C147 115.9(5)
N110 C109 C108 124.9(6)
N110 C109 C119 110.7(5)
C108 C109 C119 124.4(5)
N110 C111 C112 125.0(5)
N110 C111 C120 108.8(5)
C112 C111 C120 126.3(6)
C111 C112 C154 115.5(5)
C113 C112 C111 125.9(6)
C113 C112 C154 118.6(5)
N114 C113 C112 125.3(5)
N114 C113 C116 110.2(5)
C112 C113 C116 124.5(6)
C99 C115 H115 126.6
C116 C115 C99 106.7(5)
C116 C115 H115 126.6
C113 C116 H116 126.5
C115 C116 C113 106.9(6)
C115 C116 H116 126.5
C103 C117 H117 126.7
C118 C117 C103 106.5(6)
C118 C117 H117 126.7
C101 C118 H118 126.2
C117 C118 C101 107.7(5)
C117 C118 H118 126.2
C109 C119 H119 126.8
C120 C119 C109 106.4(5)
C120 C119 H119 126.8
C111 C120 H120 126.2
C119 C120 C111 107.6(6)
C119 C120 H120 126.2
N121 C122 H122 118.3
N121 C122 C123 123.4(5)
C123 C122 H122 118.3
C122 C123 C100 124.9(5)
C122 C123 C124 115.7(5)
C124 C123 C100 119.4(5)
C123 C124 H124 119.5
C125 C124 C123 121.0(6)
C125 C124 H124 119.5
C124 C125 H125 120.4
C124 C125 C126 119.2(6)
C126 C125 H125 120.4
N121 C126 C125 121.3(6)
N121 C126 C127 116.4(5)
C125 C126 C127 122.4(5)
N437 C127 C126 116.6(6)
N437 C127 C128 120.4(6)
C128 C127 C126 123.0(6)
C127 C128 H128 120.3
C129 C128 C127 119.5(8)
C129 C128 H128 120.3
C128 C129 H129 119.6
C128 C129 C130 120.8(8)
C130 C129 H129 119.6
C129 C130 H130 121.7
C131 C130 C129 116.6(7)
C131 C130 H130 121.7
N437 C131 C130 123.8(7)
N437 C131 H131 118.1
C130 C131 H131 118.1
N138 C133 C134 122.3(6)
N138 C133 C139 115.3(5)
C134 C133 C139 122.3(6)
C133 C134 H134 120.9
C133 C134 C135 118.3(6)
C135 C134 H134 120.9
C134 C135 H135 120.2
C136 C135 C134 119.6(6)
C136 C135 H135 120.2
C135 C136 C104 125.4(5)
C137 C136 C104 116.8(6)
C137 C136 C135 117.7(5)
N138 C137 C136 123.6(6)
N138 C137 H137 118.2
C136 C137 H137 118.2
N144 C139 C133 115.1(5)
N144 C139 C140 122.4(6)
C140 C139 C133 122.4(6)
C139 C140 H140 120.7
C139 C140 C141 118.5(6)
C141 C140 H140 120.7
C140 C141 H141 120.4
C445 C141 C140 119.1(7)
C445 C141 H141 120.4
N144 C143 H143 118.6
N144 C143 C445 122.9(6)
C445 C143 H143 118.6
C105 C145 H145 126.2
C146 C145 C105 107.7(6)
C146 C145 H145 126.2
C107 C146 H146 126.9
C145 C146 C107 106.3(5)
C145 C146 H146 126.9
C148 C147 C108 122.0(5)
C152 C147 C108 120.9(6)
C152 C147 C148 117.1(6)
C147 C148 H148 120.0
C149 C148 C147 119.9(6)
C149 C148 H148 120.0
N439 C149 C148 120.1(7)
N439 C149 H149 119.9
C148 C149 H149 119.9
N439 C151 H151 120.1
N439 C151 C152 119.9(6)
C152 C151 H151 120.1
C147 C152 H152 119.4
C151 C152 C147 121.1(7)
C151 C152 H152 119.4
N439 C153 H15A 109.5
N439 C153 H15B 109.5
N439 C153 H15C 109.5
H15A C153 H15B 109.5
H15A C153 H15C 109.5
H15B C153 H15C 109.5
C155 C154 C112 123.0(5)
C155 C154 C159 116.6(5)
C159 C154 C112 120.2(5)
C154 C155 H155 120.6
C156 C155 C154 118.9(6)
C156 C155 H155 120.6
C155 C156 H156 119.3
C155 C156 C157 121.4(6)
C157 C156 H156 119.3
N438 C157 C156 120.0(5)
N438 C157 C161 115.2(5)
C156 C157 C161 124.8(5)
N438 C159 C154 124.2(5)
N438 C159 H159 117.9
C154 C159 H159 117.9
N160 C161 C157 116.9(5)
N160 C161 C162 120.9(6)
C162 C161 C157 122.2(6)
C161 C162 H162 120.1
C163 C162 C161 119.8(7)
C163 C162 H162 120.1
C162 C163 H163 120.9
C164 C163 C162 118.2(6)
C164 C163 H163 120.9
C163 C164 H164 120.4
C163 C164 C165 119.2(7)
C165 C164 H164 120.4
N160 C165 C164 121.9(6)
N160 C165 H165 119.1
C164 C165 H165 119.1
N189 C174 C175 123.8(5)
N189 C174 C190 110.2(5)
C175 C174 C190 126.0(5)
C174 C175 C198 115.3(5)
C176 C175 C174 126.8(5)
C176 C175 C198 117.9(5)
N177 C176 C175 125.4(5)
N177 C176 C193 109.8(5)
C175 C176 C193 124.8(5)
N177 C178 C179 125.4(5)
N177 C178 C192 109.5(5)
C179 C178 C192 124.8(5)
C178 C179 C180 125.4(5)
C178 C179 C206 116.6(5)
C180 C179 C206 118.0(5)
N181 C180 C179 125.0(5)
N181 C180 C215 110.1(4)
C179 C180 C215 124.9(5)
N181 C182 C183 124.8(5)
N181 C182 C216 108.8(5)
C183 C182 C216 126.1(5)
C182 C183 C219 119.5(5)
C184 C183 C182 124.8(5)
C184 C183 C219 115.8(5)
N185 C184 C183 126.9(5)
N185 C184 C194 108.6(5)
C183 C184 C194 124.5(5)
N185 C186 C187 125.5(5)
N185 C186 C195 109.6(5)
C187 C186 C195 124.8(5)
C186 C187 C188 125.8(5)
C186 C187 C231 118.1(5)
C188 C187 C231 116.1(5)
N189 C188 C187 124.4(5)
N189 C188 C191 109.5(5)
C187 C188 C191 126.1(5)
C174 C190 H190 127.0
C191 C190 C174 105.9(5)
C191 C190 H190 127.0
C188 C191 H191 126.1
C190 C191 C188 107.7(5)
C190 C191 H191 126.1
C178 C192 H192 126.3
C193 C192 C178 107.4(5)
C193 C192 H192 126.3
C176 C193 H193 126.6
C192 C193 C176 106.8(5)
C192 C193 H193 126.6
C184 C194 H194 126.6
C195 C194 C184 106.8(5)
C195 C194 H194 126.6
C186 C195 H195 126.5
C194 C195 C186 107.0(5)
C194 C195 H195 126.5
N201 C196 H196 119.9
N201 C196 C197 120.3(6)
C197 C196 H196 119.9
C196 C197 H197 120.2
C196 C197 C198 119.7(6)
C198 C197 H197 120.2
C197 C198 C175 120.1(5)
C199 C198 C175 122.4(5)
C199 C198 C197 117.4(5)
C198 C199 H199 119.7
C200 C199 C198 120.7(6)
C200 C199 H199 119.7
N201 C200 C199 121.5(6)
N201 C200 H200 119.3
C199 C200 H200 119.3
N201 C202 H20A 109.5
N201 C202 H20B 109.5
N201 C202 H20C 109.5
H20A C202 H20B 109.5
H20A C202 H20C 109.5
H20B C202 H20C 109.5
N208 C203 C204 121.1(5)
N208 C203 C209 115.6(5)
C204 C203 C209 123.3(5)
C203 C204 H204 120.6
C203 C204 C205 118.7(6)
C205 C204 H204 120.6
C204 C205 H205 119.9
C206 C205 C204 120.2(5)
C206 C205 H205 119.9
C205 C206 C179 124.7(5)
C205 C206 C207 117.1(5)
C207 C206 C179 118.1(5)
N208 C207 C206 123.6(5)
N208 C207 H207 118.2
C206 C207 H207 118.2
N214 C209 C203 114.8(5)
N214 C209 C210 122.5(6)
C210 C209 C203 122.7(6)
C209 C210 H210 120.0
C209 C210 C211 120.0(7)
C211 C210 H210 120.0
C210 C211 H211 121.2
C210 C211 C212 117.5(7)
C212 C211 H211 121.2
C211 C212 H212 120.2
C213 C212 C211 119.6(7)
C213 C212 H212 120.2
N214 C213 C212 122.5(6)
N214 C213 H213 118.8
C212 C213 H213 118.8
C180 C215 H215 126.4
C216 C215 C180 107.3(5)
C216 C215 H215 126.4
C182 C216 H216 126.7
C215 C216 C182 106.5(5)
C215 C216 H216 126.7
N217 C218 H218 117.8
N217 C218 C219 124.3(5)
C219 C218 H218 117.8
C218 C219 C183 124.1(5)
C218 C219 C220 115.9(5)
C220 C219 C183 120.0(5)
C219 C220 H220 119.5
C219 C220 C221 121.0(6)
C221 C220 H220 119.5
C220 C221 H221 120.6
C222 C221 C220 118.9(5)
C222 C221 H221 120.6
N217 C222 C221 121.7(5)
N217 C222 C224 114.9(5)
C221 C222 C224 123.4(5)
N223 C224 C222 116.6(5)
N223 C224 C225 120.6(5)
C225 C224 C222 122.8(6)
C224 C225 H225 120.3
C224 C225 C226 119.4(7)
C226 C225 H225 120.3
C225 C226 H226 120.4
C227 C226 C225 119.3(7)
C227 C226 H226 120.4
C226 C227 H227 120.5
C228 C227 C226 119.0(6)
C228 C227 H227 120.5
N223 C228 C227 121.9(6)
N223 C228 H228 119.0
C227 C228 H228 119.0
N229 C230 H230 118.5
N229 C230 C231 123.0(6)
C231 C230 H230 118.5
C230 C231 C187 118.6(5)
C232 C231 C187 124.2(5)
C232 C231 C230 117.1(6)
C231 C232 H232 119.9
C231 C232 C233 120.1(6)
C233 C232 H232 119.9
C232 C233 H233 120.6
C234 C233 C232 118.8(6)
C234 C233 H233 120.6
N229 C234 C233 121.6(5)
N229 C234 C236 115.2(5)
C233 C234 C236 123.2(5)
N235 C236 C234 115.7(5)
N235 C236 C237 121.5(6)
C237 C236 C234 122.8(6)
C236 C237 H237 119.8
C236 C237 C238 120.4(7)
C238 C237 H237 119.8
C237 C238 H238 120.9
C239 C238 C237 118.2(7)
C239 C238 H238 120.9
C238 C239 H239 120.7
C238 C239 C240 118.6(6)
C240 C239 H239 120.7
N235 C240 C239 123.3(6)
N235 C240 H240 118.3
C239 C240 H240 118.3
N256 C241 C242 124.2(5)
N256 C241 C257 110.7(5)
C242 C241 C257 125.0(5)
C241 C242 C265 118.0(5)
C243 C242 C241 125.2(5)
C243 C242 C265 116.8(5)
N244 C243 C242 125.8(5)
N244 C243 C260 110.2(5)
C242 C243 C260 123.9(5)
N244 C245 C246 124.5(5)
N244 C245 C259 110.0(5)
C246 C245 C259 125.4(6)
C245 C246 C273 115.7(5)
C247 C246 C245 126.3(6)
C247 C246 C273 118.1(5)
N248 C247 C246 126.1(6)
N248 C247 C282 108.4(5)
C246 C247 C282 125.5(6)
N248 C249 C250 123.3(5)
N248 C249 C283 110.3(5)
C250 C249 C283 126.3(5)
C249 C250 C286 118.2(5)
C251 C250 C249 126.0(5)
C251 C250 C286 115.8(5)
N252 C251 C250 125.2(5)
N252 C251 C261 108.9(5)
C250 C251 C261 125.9(5)
N252 C253 C254 125.6(5)
N252 C253 C262 108.8(5)
C254 C253 C262 125.6(6)
C253 C254 C255 126.7(5)
C253 C254 C298 118.4(5)
C255 C254 C298 114.9(5)
N256 C255 C254 124.3(5)
N256 C255 C258 109.9(5)
C254 C255 C258 125.7(5)
C241 C257 H257 126.5
C258 C257 C241 107.0(5)
C258 C257 H257 126.5
C255 C258 H258 126.7
C257 C258 C255 106.6(5)
C257 C258 H258 126.7
C245 C259 H259 126.3
C260 C259 C245 107.3(6)
C260 C259 H259 126.3
C243 C260 H260 126.8
C259 C260 C243 106.4(5)
C259 C260 H260 126.8
C251 C261 H261 126.6
C262 C261 C251 106.8(6)
C262 C261 H261 126.6
C253 C262 H262 126.2
C261 C262 C253 107.6(6)
C261 C262 H262 126.2
N268 C263 H263 119.4
N268 C263 C264 121.2(6)
C264 C263 H263 119.4
C263 C264 H264 119.7
C263 C264 C265 120.6(6)
C265 C264 H264 119.7
C264 C265 C242 123.1(5)
C264 C265 C266 116.1(6)
C266 C265 C242 120.7(5)
C265 C266 H266 119.5
C267 C266 C265 121.0(6)
C267 C266 H266 119.5
N268 C267 C266 121.1(6)
N268 C267 H267 119.4
C266 C267 H267 119.4
N268 C269 H26A 109.5
N268 C269 H26B 109.5
N268 C269 H26C 109.5
H26A C269 H26B 109.5
H26A C269 H26C 109.5
H26B C269 H26C 109.5
N275 C270 C271 121.4(6)
N275 C270 C276 116.0(5)
C271 C270 C276 122.6(6)
C270 C271 H271 120.8
C270 C271 C272 118.4(6)
C272 C271 H271 120.8
C271 C272 H272 119.6
C273 C272 C271 120.9(6)
C273 C272 H272 119.6
C272 C273 C246 125.2(6)
C272 C273 C274 116.6(5)
C274 C273 C246 118.2(6)
N275 C274 C273 123.3(6)
N275 C274 H274 118.4
C273 C274 H274 118.4
N281 C276 C270 115.4(5)
N281 C276 C277 121.2(5)
C277 C276 C270 123.4(6)
C276 C277 H277 120.0
C278 C277 C276 120.0(6)
C278 C277 H277 120.0
C277 C278 H278 120.8
C277 C278 C279 118.4(7)
C279 C278 H278 120.8
C278 C279 H279 120.4
C280 C279 C278 119.2(6)
C280 C279 H279 120.4
N281 C280 C279 122.1(6)
N281 C280 H280 118.9
C279 C280 H280 118.9
C247 C282 H282 126.3
C283 C282 C247 107.3(6)
C283 C282 H282 126.3
C249 C283 H283 126.7
C282 C283 C249 106.6(6)
C282 C283 H283 126.7
N284 C285 H285 118.3
N284 C285 C286 123.4(5)
C286 C285 H285 118.3
C285 C286 C250 123.6(5)
C287 C286 C250 119.9(5)
C287 C286 C285 116.5(5)
C286 C287 H287 120.0
C288 C287 C286 120.0(6)
C288 C287 H287 120.0
C287 C288 H288 120.2
C287 C288 C289 119.7(6)
C289 C288 H288 120.2
N284 C289 C288 120.0(6)
N284 C289 C291 116.3(5)
C288 C289 C291 123.6(6)
N290 C291 C289 116.6(6)
N290 C291 C292 119.5(7)
N290 C291 C2 116.1(10)
C292 C291 C289 123.2(7)
C2 C291 C289 118.4(10)
C291 C292 H292 119.7
C291 C292 C293 120.6(9)
C293 C292 H292 119.7
C292 C293 H293 122.9
C294 C293 C292 114.2(11)
C294 C293 H293 122.9
C293 C294 H294 118.4
C295 C294 C293 123.2(14)
C295 C294 H294 118.4
N290 C295 C294 121.2(9)
N290 C295 H295 119.4
N290 C295 H29A 118.6
N290 C295 C4 122.9(17)
C294 C295 H295 119.4
C4 C295 H29A 118.6
N296 C297 H297 117.3
N296 C297 C298 125.4(5)
C298 C297 H297 117.3
C297 C298 C254 119.5(5)
C297 C298 C299 116.0(5)
C299 C298 C254 124.4(5)
C298 C299 H299 120.5
C300 C299 C298 119.1(6)
C300 C299 H299 120.5
C299 C300 H300 119.5
C301 C300 C299 120.9(6)
C301 C300 H300 119.5
N296 C301 C300 120.6(6)
N296 C301 C303 114.9(5)
C300 C301 C303 124.4(6)
N302 C303 C301 115.4(5)
N302 C303 C304 120.6(6)
C304 C303 C301 123.9(6)
C303 C304 H304 120.3
C305 C304 C303 119.4(6)
C305 C304 H304 120.3
C304 C305 H305 120.1
C304 C305 C306 119.9(6)
C306 C305 H305 120.1
C305 C306 H306 120.8
C307 C306 C305 118.5(6)
C307 C306 H306 120.8
N302 C307 C306 122.3(6)
N302 C307 H307 118.8
C306 C307 H307 118.8
N331 C316 C317 125.2(5)
N331 C316 C332 109.8(5)
C317 C316 C332 124.9(5)
C316 C317 C340 117.2(5)
C318 C317 C316 126.2(5)
C318 C317 C340 116.6(5)
N319 C318 C317 124.3(5)
N319 C318 C335 109.0(5)
C317 C318 C335 126.7(5)
N319 C320 C321 125.5(5)
N319 C320 C334 109.1(5)
C321 C320 C334 125.3(5)
C320 C321 C349 117.5(5)
C322 C321 C320 124.2(5)
C322 C321 C349 118.4(5)
N323 C322 C321 126.1(5)
N323 C322 C357 108.7(5)
C321 C322 C357 125.0(5)
N323 C324 C325 125.4(5)
N323 C324 C358 109.3(5)
C325 C324 C358 125.3(5)
C324 C325 C361 115.6(5)
C326 C325 C324 125.2(5)
C326 C325 C361 119.2(5)
N327 C326 C325 124.1(5)
N327 C326 C336 109.6(5)
C325 C326 C336 125.8(5)
N327 C328 C329 124.8(5)
N327 C328 C337 110.5(5)
C329 C328 C337 124.7(6)
C328 C329 C330 124.7(5)
C328 C329 C373 118.9(5)
C330 C329 C373 116.3(5)
N331 C330 C329 125.9(5)
N331 C330 C333 108.6(5)
C329 C330 C333 125.4(5)
C316 C332 H332 126.7
C333 C332 C316 106.6(5)
C333 C332 H332 126.7
C330 C333 H333 126.0
C332 C333 C330 108.0(5)
C332 C333 H333 126.0
C320 C334 H334 126.6
C335 C334 C320 106.9(5)
C335 C334 H334 126.6
C318 C335 H335 125.8
C334 C335 C318 108.3(5)
C334 C335 H335 125.8
C326 C336 H336 126.3
C337 C336 C326 107.4(5)
C337 C336 H336 126.3
C328 C337 H337 127.0
C336 C337 C328 106.0(5)
C336 C337 H337 127.0
N343 C338 H338 119.8
N343 C338 C339 120.4(7)
C339 C338 H338 119.8
C338 C339 H339 120.1
C338 C339 C340 119.8(6)
C340 C339 H339 120.1
C339 C340 C317 119.2(5)
C341 C340 C317 122.7(6)
C341 C340 C339 118.0(5)
C340 C341 H341 120.2
C342 C341 C340 119.6(6)
C342 C341 H341 120.2
N343 C342 C341 121.4(6)
N343 C342 H342 119.3
C341 C342 H342 119.3
N343 C344 H34A 109.5
N343 C344 H34B 109.5
N343 C344 H34C 109.5
H34A C344 H34B 109.5
H34A C344 H34C 109.5
H34B C344 H34C 109.5
N345 C346 C347 121.4(5)
N345 C346 C351 116.2(5)
C347 C346 C351 122.3(5)
C346 C347 H347 120.6
C348 C347 C346 118.8(5)
C348 C347 H347 120.6
C347 C348 H348 119.4
C347 C348 C349 121.1(6)
C349 C348 H348 119.4
C348 C349 C321 123.3(5)
C348 C349 C350 115.2(5)
C350 C349 C321 121.5(5)
N345 C350 C349 124.8(5)
N345 C350 H350 117.6
C349 C350 H350 117.6
N356 C351 C346 114.8(5)
N356 C351 C352 122.3(5)
C352 C351 C346 122.6(5)
C351 C352 H352 121.1
C351 C352 C353 117.8(6)
C353 C352 H352 121.1
C352 C353 H353 119.4
C354 C353 C352 121.2(6)
C354 C353 H353 119.4
C353 C354 H354 121.0
C353 C354 C355 118.1(6)
C355 C354 H354 121.0
N356 C355 C354 122.4(6)
N356 C355 H355 118.8
C354 C355 H355 118.8
C322 C357 H357 126.4
C358 C357 C322 107.2(5)
C358 C357 H357 126.4
C324 C358 H358 126.3
C357 C358 C324 107.4(5)
C357 C358 H358 126.3
N359 C360 H360 118.2
N359 C360 C361 123.5(5)
C361 C360 H360 118.2
C360 C361 C325 123.8(5)
C362 C361 C325 119.7(5)
C362 C361 C360 116.5(5)
C361 C362 H362 120.1
C361 C362 C363 119.8(5)
C363 C362 H362 120.1
C362 C363 H363 120.1
C364 C363 C362 119.8(6)
C364 C363 H363 120.1
N359 C364 C363 121.3(5)
N359 C364 C366 115.0(5)
C363 C364 C366 123.7(5)
N365 C366 C364 116.5(5)
N365 C366 C367 122.1(5)
C367 C366 C364 121.5(5)
C366 C367 H367 120.5
C366 C367 C368 119.1(6)
C368 C367 H367 120.5
C367 C368 H368 120.8
C369 C368 C367 118.3(6)
C369 C368 H368 120.8
C368 C369 H369 120.0
C368 C369 C370 120.1(6)
C370 C369 H369 120.0
N365 C370 C369 122.0(6)
N365 C370 H370 119.0
C369 C370 H370 119.0
N371 C372 H372 118.2
N371 C372 C373 123.6(5)
C373 C372 H372 118.2
C372 C373 C329 117.0(5)
C374 C373 C329 125.7(5)
C374 C373 C372 117.2(5)
C373 C374 H374 120.2
C373 C374 C375 119.5(6)
C375 C374 H374 120.2
C374 C375 H375 120.4
C374 C375 C376 119.1(6)
C376 C375 H375 120.4
N371 C376 C375 120.5(5)
N371 C376 C378 115.4(5)
C375 C376 C378 124.0(5)
N377 C378 C376 114.6(5)
N377 C378 C379 121.9(5)
C379 C378 C376 123.5(5)
C378 C379 H379 120.2
C378 C379 C380 119.5(6)
C380 C379 H379 120.2
C379 C380 H380 121.0
C381 C380 C379 118.0(6)
C381 C380 H380 121.0
C380 C381 H381 120.2
C382 C381 C380 119.7(6)
C382 C381 H381 120.2
N377 C382 C381 122.8(5)
N377 C382 H382 118.6
C381 C382 H382 118.6
C141 C445 C143 119.2(6)
C141 C445 H445 120.4
C143 C445 H445 120.4
O77 S76 O78 113.8(5)
O77 S76 O79 115.5(4)
O77 S76 C75 103.9(4)
O78 S76 C75 102.6(4)
O79 S76 O78 115.6(4)
O79 S76 C75 102.9(4)
F74 C75 S76 112.0(6)
F74 C75 F81 107.1(7)
F80 C75 S76 114.3(6)
F80 C75 F74 109.3(7)
F80 C75 F81 105.9(8)
F81 C75 S76 107.9(6)
O23 S1 O335 117(2)
O23 S1 C467 101.4(13)
O334 S1 O23 117.5(17)
O334 S1 O335 114(2)
O334 S1 C467 101.1(16)
O335 S1 C467 101.2(18)
F5 C467 S1 109.0(16)
F5 C467 F26 111(2)
F22 C467 S1 108.9(17)
F22 C467 F5 109(2)
F22 C467 F26 108(2)
F26 C467 S1 111.0(17)
O12 S11 C10 102.7(3)
O13 S11 O12 115.4(3)
O13 S11 C10 102.5(3)
O14 S11 O12 115.4(3)
O14 S11 O13 114.2(3)
O14 S11 C10 104.0(3)
F9 C10 S11 111.8(4)
F9 C10 F15 106.9(5)
F15 C10 S11 111.8(4)
F16 C10 S11 111.2(4)
F16 C10 F9 107.3(5)
F16 C10 F15 107.5(5)
O20 S19 O22 115.2(3)
O20 S19 C18 102.9(3)
O21 S19 O20 115.7(4)
O21 S19 O22 114.2(3)
O21 S19 C18 103.3(3)
O22 S19 C18 103.0(3)
F17 C18 S19 111.7(5)
F17 C18 F24 108.8(6)
F23 C18 S19 112.6(5)
F23 C18 F17 106.6(6)
F23 C18 F24 107.0(6)
F24 C18 S19 109.9(5)
O85 S77 O312 116.0(8)
O85 S77 O313 117.1(5)
O85 S77 C83 101.3(5)
O312 S77 O313 115.3(9)
O312 S77 C83 101.9(8)
O313 S77 C83 101.1(5)
F82 C83 S77 111.0(9)
F82 C83 F84 107.2(9)
F83 C83 S77 110.7(7)
F83 C83 F82 109.0(9)
F83 C83 F84 108.8(10)
F84 C83 S77 110.1(8)
O28 S27 O29 115.3(3)
O28 S27 C26 104.5(4)
O29 S27 C26 102.6(4)
O30 S27 O28 114.9(3)
O30 S27 O29 115.6(3)
O30 S27 C26 101.2(4)
F25 C26 S27 109.8(6)
F31 C26 S27 110.9(7)
F31 C26 F25 106.8(8)
F32 C26 S27 112.4(7)
F32 C26 F25 107.4(8)
F32 C26 F31 109.3(8)
O36 S35 O38 112.1(4)
O36 S35 C34 102.6(4)
O37 S35 O36 117.7(5)
O37 S35 O38 114.1(4)
O37 S35 C34 105.1(4)
O38 S35 C34 103.2(4)
F33 C34 S35 109.9(6)
F33 C34 F39 108.4(7)
F39 C34 S35 109.0(7)
F40 C34 S35 113.7(7)
F40 C34 F33 109.7(8)
F40 C34 F39 106.0(8)
O325 S80 O326 116.6(8)
O325 S80 O327 115.9(6)
O325 S80 C3 104.1(6)
O326 S80 C3 102.3(7)
O327 S80 O326 114.2(9)
O327 S80 C3 100.4(6)
F91 C3 S80 109.5(8)
F92 C3 S80 110.7(9)
F92 C3 F91 107.9(11)
F92 C3 F93 108.4(11)
F93 C3 S80 112.1(8)
F93 C3 F91 108.1(10)
O44 S43 O46 115.6(4)
O44 S43 C42 101.7(6)
O45 S43 O44 115.1(5)
O45 S43 O46 114.7(4)
O45 S43 C42 103.8(6)
O46 S43 C42 103.3(5)
F41 C42 S43 112.9(8)
F41 C42 F48 107.0(10)
F47 C42 S43 112.2(9)
F47 C42 F41 108.1(11)
F47 C42 F48 106.9(11)
F48 C42 S43 109.4(9)
O1 S80A O2 114.9(16)
O1 S80A C3A 103.3(10)
O2 S80A C3A 100.4(15)
O3 S80A O1 117.6(16)
O3 S80A O2 116.4(19)
O3 S80A C3A 100.0(14)
F91A C3A S80A 108.1(13)
F92A C3A S80A 110.3(12)
F92A C3A F91A 108.7(16)
F92A C3A F93A 108.4(15)
F93A C3A S80A 113.7(15)
F93A C3A F91A 107.5(16)
O52 S51 C50 102.4(4)
O53 S51 O52 115.6(4)
O53 S51 C50 102.1(4)
O54 S51 O52 115.8(4)
O54 S51 O53 115.0(4)
O54 S51 C50 102.9(4)
F49 C50 S51 110.9(5)
F49 C50 F56 108.6(6)
F55 C50 S51 112.1(6)
F55 C50 F49 108.3(6)
F55 C50 F56 106.1(6)
F56 C50 S51 110.6(5)
O60 S59 C58 105.6(4)
O61 S59 O60 117.0(4)
O61 S59 O62 114.0(4)
O61 S59 C58 102.4(5)
O62 S59 O60 112.9(4)
O62 S59 C58 102.8(3)
F57 C58 S59 112.4(6)
F63 C58 S59 111.5(7)
F63 C58 F57 105.1(8)
F64 C58 S59 111.0(7)
F64 C58 F57 106.7(8)
F64 C58 F63 109.8(8)
C312 O311 C310 117.2(6)
H30A C309 H30B 109.5
H30A C309 H30C 109.5
H30B C309 H30C 109.5
C310 C309 H30A 109.5
C310 C309 H30B 109.5
C310 C309 H30C 109.5
O311 C310 C309 107.1(6)
O311 C310 H310 109.2
O311 C310 C315 110.4(6)
C309 C310 H310 109.2
C309 C310 C315 111.7(7)
C315 C310 H310 109.2
O311 C312 H312 109.6
O311 C312 C313 110.2(7)
O311 C312 C314 107.3(6)
C313 C312 H312 109.6
C314 C312 H312 109.6
C314 C312 C313 110.4(9)
C312 C313 H31A 109.5
C312 C313 H31B 109.5
C312 C313 H31C 109.5
H31A C313 H31B 109.5
H31A C313 H31C 109.5
H31B C313 H31C 109.5
C312 C314 H31D 109.5
C312 C314 H31E 109.5
C312 C314 H31F 109.5
H31D C314 H31E 109.5
H31D C314 H31F 109.5
H31E C314 H31F 109.5
C310 C315 H31G 109.5
C310 C315 H31H 109.5
C310 C315 H31I 109.5
H31G C315 H31H 109.5
H31G C315 H31I 109.5
H31H C315 H31I 109.5
N391 C392 C393 178.2(12)
C392 C393 H39A 109.5
C392 C393 H39B 109.5
C392 C393 H39C 109.5
H39A C393 H39B 109.5
H39A C393 H39C 109.5
H39B C393 H39C 109.5
N385 C386 C387 179.0(9)
C386 C387 H38A 109.5
C386 C387 H38B 109.5
C386 C387 H38C 109.5
H38A C387 H38B 109.5
H38A C387 H38C 109.5
H38B C387 H38C 109.5
N396 C397 C398 178.5(11)
C397 C398 H39D 109.5
C397 C398 H39E 109.5
C397 C398 H39F 109.5
H39D C398 H39E 109.5
H39D C398 H39F 109.5
H39E C398 H39F 109.5
N407 C408 C409 179.0(10)
C408 C409 H40A 109.5
C408 C409 H40B 109.5
C408 C409 H40C 109.5
H40A C409 H40B 109.5
H40A C409 H40C 109.5
H40B C409 H40C 109.5
N388 C389 C390 179.0(9)
C389 C390 H39G 109.5
C389 C390 H39H 109.5
C389 C390 H39I 109.5
H39G C390 H39H 109.5
H39G C390 H39I 109.5
H39H C390 H39I 109.5
H44A C446 H44B 109.5
H44A C446 H44C 109.5
H44B C446 H44C 109.5
C447 C446 H44A 109.5
C447 C446 H44B 109.5
C447 C446 H44C 109.5
N440 C447 C446 177.1(16)
N414 C415 C416 178.1(13)
C415 C416 H41A 109.5
C415 C416 H41B 109.5
C415 C416 H41C 109.5
H41A C416 H41B 109.5
H41A C416 H41C 109.5
H41B C416 H41C 109.5
N435 C405 C441 175.1(11)
C405 C441 H44D 109.5
C405 C441 H44E 109.5
C405 C441 H44F 109.5
H44D C441 H44E 109.5
H44D C441 H44F 109.5
H44E C441 H44F 109.5
C291 C2 H2 119.7
C1 C2 C291 120.6(19)
C1 C2 H2 119.7
C2 C1 H1 121.4
C2 C1 C4 117(2)
C4 C1 H1 121.4
C295 C4 C1 116(3)
C295 C4 H4 122.0
C1 C4 H4 122.0

loop_
_geom_bond_atom_site_label_1
_geom_bond_atom_site_label_2
_geom_bond_distance
Zn1 O97 2.074(4)
Zn1 N177 2.061(4)
Zn1 N181 2.096(5)
Zn1 N185 2.062(5)
Zn1 N189 2.079(5)
Zn2 N217 2.143(5)
Zn2 N223 2.170(5)
Zn2 N296 2.140(5)
Zn2 N302 2.177(5)
Zn2 N371 2.140(4)
Zn2 N377 2.134(5)
Zn3 O314 2.092(5)
Zn3 N319 2.086(5)
Zn3 N323 2.061(5)
Zn3 N327 2.073(5)
Zn3 N331 2.067(4)
Zn4 N138 2.159(5)
Zn4 N144 2.178(5)
Zn4 N284 2.161(5)
Zn4 N290 2.113(5)
Zn4 N345 2.186(5)
Zn4 N356 2.171(5)
Zn5 O308 2.138(4)
Zn5 N244 2.073(5)
Zn5 N248 2.087(5)
Zn5 N252 2.064(5)
Zn5 N256 2.073(5)
Zn6 O98 2.099(4)
Zn6 N102 2.083(5)
Zn6 N106 2.070(5)
Zn6 N110 2.091(5)
Zn6 N114 2.050(5)
Zn7 N160 2.191(5)
Zn7 N208 2.164(5)
Zn7 N214 2.181(5)
Zn7 N359 2.161(5)
Zn7 N365 2.158(5)
Zn7 N438 2.159(5)
Zn8 N121 2.170(5)
Zn8 N229 2.164(5)
Zn8 N235 2.195(5)
Zn8 N275 2.177(5)
Zn8 N281 2.158(5)
Zn8 N437 2.146(5)
N102 C101 1.367(7)
N102 C103 1.370(8)
N106 C105 1.359(8)
N106 C107 1.371(7)
N110 C109 1.352(7)
N110 C111 1.378(8)
N114 C99 1.372(7)
N114 C113 1.366(8)
N121 C122 1.344(8)
N121 C126 1.346(7)
N138 C133 1.340(8)
N138 C137 1.337(7)
N144 C139 1.357(8)
N144 C143 1.346(7)
N160 C161 1.340(8)
N160 C165 1.332(8)
N177 C176 1.378(7)
N177 C178 1.373(7)
N181 C180 1.360(7)
N181 C182 1.374(7)
N185 C184 1.363(7)
N185 C186 1.352(7)
N189 C174 1.375(7)
N189 C188 1.373(7)
N201 C196 1.346(8)
N201 C200 1.332(8)
N201 C202 1.475(7)
N208 C203 1.348(8)
N208 C207 1.327(7)
N214 C209 1.339(8)
N214 C213 1.352(8)
N217 C218 1.354(6)
N217 C222 1.345(7)
N223 C224 1.341(8)
N223 C228 1.341(7)
N229 C230 1.335(8)
N229 C234 1.343(7)
N235 C236 1.347(8)
N235 C240 1.341(8)
N244 C243 1.367(8)
N244 C245 1.368(8)
N248 C247 1.374(8)
N248 C249 1.356(7)
N252 C251 1.365(7)
N252 C253 1.377(7)
N256 C241 1.366(7)
N256 C255 1.374(8)
N268 C263 1.353(8)
N268 C267 1.325(8)
N268 C269 1.478(8)
N275 C270 1.341(8)
N275 C274 1.330(8)
N281 C276 1.349(8)
N281 C280 1.340(8)
N284 C285 1.332(7)
N284 C289 1.339(8)
N290 C291 1.338(8)
N290 C295 1.340(8)
N296 C297 1.325(7)
N296 C301 1.354(7)
N302 C303 1.365(8)
N302 C307 1.340(8)
N319 C318 1.389(6)
N319 C320 1.368(7)
N323 C322 1.369(7)
N323 C324 1.368(7)
N327 C326 1.376(7)
N327 C328 1.365(8)
N331 C316 1.373(7)
N331 C330 1.367(7)
N343 C338 1.356(9)
N343 C342 1.322(9)
N343 C344 1.491(8)
N345 C346 1.343(7)
N345 C350 1.331(7)
N356 C351 1.362(7)
N356 C355 1.344(8)
N359 C360 1.339(7)
N359 C364 1.348(7)
N365 C366 1.337(8)
N365 C370 1.349(7)
N371 C372 1.332(7)
N371 C376 1.341(7)
N377 C378 1.352(7)
N377 C382 1.349(7)
N437 C127 1.346(8)
N437 C131 1.348(8)
N438 C157 1.349(7)
N438 C159 1.337(8)
N439 C149 1.358(9)
N439 C151 1.333(10)
N439 C153 1.510(9)
C99 C100 1.420(8)
C99 C115 1.449(8)
C100 C101 1.399(8)
C100 C123 1.483(8)
C101 C118 1.445(9)
C103 C104 1.405(9)
C103 C117 1.454(9)
C104 C105 1.404(9)
C104 C136 1.498(8)
C105 C145 1.443(9)
C107 C108 1.404(9)
C107 C146 1.442(8)
C108 C109 1.421(8)
C108 C147 1.472(8)
C109 C119 1.435(9)
C111 C112 1.414(8)
C111 C120 1.444(8)
C112 C113 1.402(8)
C112 C154 1.490(8)
C113 C116 1.432(8)
C115 H115 0.9500
C115 C116 1.364(9)
C116 H116 0.9500
C117 H117 0.9500
C117 C118 1.342(9)
C118 H118 0.9500
C119 H119 0.9500
C119 C120 1.345(9)
C120 H120 0.9500
C122 H122 0.9500
C122 C123 1.407(8)
C123 C124 1.413(8)
C124 H124 0.9500
C124 C125 1.368(9)
C125 H125 0.9500
C125 C126 1.398(9)
C126 C127 1.475(9)
C127 C128 1.382(10)
C128 H128 0.9500
C128 C129 1.369(11)
C129 H129 0.9500
C129 C130 1.379(12)
C130 H130 0.9500
C130 C131 1.366(10)
C131 H131 0.9500
C133 C134 1.375(9)
C133 C139 1.479(8)
C134 H134 0.9500
C134 C135 1.398(9)
C135 H135 0.9500
C135 C136 1.384(9)
C136 C137 1.369(8)
C137 H137 0.9500
C139 C140 1.384(9)
C140 H140 0.9500
C140 C141 1.397(9)
C141 H141 0.9500
C141 C445 1.375(10)
C143 H143 0.9500
C143 C445 1.377(10)
C145 H145 0.9500
C145 C146 1.352(9)
C146 H146 0.9500
C147 C148 1.410(9)
C147 C152 1.393(9)
C148 H148 0.9500
C148 C149 1.362(9)
C149 H149 0.9500
C151 H151 0.9500
C151 C152 1.362(10)
C152 H152 0.9500
C153 H15A 0.9800
C153 H15B 0.9800
C153 H15C 0.9800
C154 C155 1.396(8)
C154 C159 1.398(9)
C155 H155 0.9500
C155 C156 1.375(9)
C156 H156 0.9500
C156 C157 1.387(9)
C157 C161 1.482(8)
C159 H159 0.9500
C161 C162 1.393(8)
C162 H162 0.9500
C162 C163 1.390(10)
C163 H163 0.9500
C163 C164 1.380(10)
C164 H164 0.9500
C164 C165 1.395(9)
C165 H165 0.9500
C174 C175 1.396(8)
C174 C190 1.438(8)
C175 C176 1.382(8)
C175 C198 1.502(7)
C176 C193 1.439(8)
C178 C179 1.411(8)
C178 C192 1.439(7)
C179 C180 1.418(7)
C179 C206 1.489(8)
C180 C215 1.437(8)
C182 C183 1.399(8)
C182 C216 1.462(8)
C183 C184 1.399(8)
C183 C219 1.494(7)
C184 C194 1.454(8)
C186 C187 1.412(8)
C186 C195 1.439(7)
C187 C188 1.411(7)
C187 C231 1.484(8)
C188 C191 1.431(8)
C190 H190 0.9500
C190 C191 1.373(8)
C191 H191 0.9500
C192 H192 0.9500
C192 C193 1.356(8)
C193 H193 0.9500
C194 H194 0.9500
C194 C195 1.354(9)
C195 H195 0.9500
C196 H196 0.9500
C196 C197 1.392(8)
C197 H197 0.9500
C197 C198 1.398(9)
C198 C199 1.382(8)
C199 H199 0.9500
C199 C200 1.362(8)
C200 H200 0.9500
C202 H20A 0.9800
C202 H20B 0.9800
C202 H20C 0.9800
C203 C204 1.382(8)
C203 C209 1.503(8)
C204 H204 0.9500
C204 C205 1.394(8)
C205 H205 0.9500
C205 C206 1.375(8)
C206 C207 1.387(8)
C207 H207 0.9500
C209 C210 1.359(9)
C210 H210 0.9500
C210 C211 1.385(9)
C211 H211 0.9500
C211 C212 1.387(11)
C212 H212 0.9500
C212 C213 1.359(10)
C213 H213 0.9500
C215 H215 0.9500
C215 C216 1.358(8)
C216 H216 0.9500
C218 H218 0.9500
C218 C219 1.372(8)
C219 C220 1.388(8)
C220 H220 0.9500
C220 C221 1.388(8)
C221 H221 0.9500
C221 C222 1.367(8)
C222 C224 1.492(7)
C224 C225 1.375(9)
C225 H225 0.9500
C225 C226 1.383(9)
C226 H226 0.9500
C226 C227 1.372(10)
C227 H227 0.9500
C227 C228 1.362(9)
C228 H228 0.9500
C230 H230 0.9500
C230 C231 1.403(8)
C231 C232 1.376(8)
C232 H232 0.9500
C232 C233 1.398(9)
C233 H233 0.9500
C233 C234 1.380(8)
C234 C236 1.493(9)
C236 C237 1.363(9)
C237 H237 0.9500
C237 C238 1.393(10)
C238 H238 0.9500
C238 C239 1.372(10)
C239 H239 0.9500
C239 C240 1.377(10)
C240 H240 0.9500
C241 C242 1.419(8)
C241 C257 1.431(8)
C242 C243 1.399(8)
C242 C265 1.484(8)
C243 C260 1.435(8)
C245 C246 1.426(8)
C245 C259 1.428(8)
C246 C247 1.387(9)
C246 C273 1.493(8)
C247 C282 1.449(9)
C249 C250 1.411(8)
C249 C283 1.431(8)
C250 C251 1.400(9)
C250 C286 1.509(8)
C251 C261 1.450(9)
C253 C254 1.388(8)
C253 C262 1.433(9)
C254 C255 1.423(8)
C254 C298 1.483(8)
C255 C258 1.446(8)
C257 H257 0.9500
C257 C258 1.352(9)
C258 H258 0.9500
C259 H259 0.9500
C259 C260 1.353(9)
C260 H260 0.9500
C261 H261 0.9500
C261 C262 1.362(9)
C262 H262 0.9500
C263 H263 0.9500
C263 C264 1.363(9)
C264 H264 0.9500
C264 C265 1.393(9)
C265 C266 1.402(8)
C266 H266 0.9500
C266 C267 1.367(9)
C267 H267 0.9500
C269 H26A 0.9800
C269 H26B 0.9800
C269 H26C 0.9800
C270 C271 1.377(9)
C270 C276 1.485(8)
C271 H271 0.9500
C271 C272 1.396(8)
C272 H272 0.9500
C272 C273 1.364(9)
C273 C274 1.399(8)
C274 H274 0.9500
C276 C277 1.383(9)
C277 H277 0.9500
C277 C278 1.372(9)
C278 H278 0.9500
C278 C279 1.392(10)
C279 H279 0.9500
C279 C280 1.375(10)
C280 H280 0.9500
C282 H282 0.9500
C282 C283 1.354(9)
C283 H283 0.9500
C285 H285 0.9500
C285 C286 1.396(8)
C286 C287 1.392(8)
C287 H287 0.9500
C287 C288 1.389(9)
C288 H288 0.9500
C288 C289 1.394(9)
C289 C291 1.470(9)
C291 C292 1.415(11)
C291 C2 1.43(2)
C292 H292 0.9500
C292 C293 1.417(14)
C293 H293 0.9500
C293 C294 1.39(2)
C294 H294 0.9500
C294 C295 1.35(2)
C295 H295 0.9500
C295 H29A 0.9500
C295 C4 1.44(3)
C297 H297 0.9500
C297 C298 1.389(8)
C298 C299 1.395(8)
C299 H299 0.9500
C299 C300 1.381(9)
C300 H300 0.9500
C300 C301 1.373(9)
C301 C303 1.485(8)
C303 C304 1.385(8)
C304 H304 0.9500
C304 C305 1.375(9)
C305 H305 0.9500
C305 C306 1.382(10)
C306 H306 0.9500
C306 C307 1.380(9)
C307 H307 0.9500
C316 C317 1.407(8)
C316 C332 1.432(8)
C317 C318 1.397(8)
C317 C340 1.494(7)
C318 C335 1.421(9)
C320 C321 1.411(7)
C320 C334 1.448(8)
C321 C322 1.409(8)
C321 C349 1.467(8)
C322 C357 1.453(7)
C324 C325 1.411(8)
C324 C358 1.439(8)
C325 C326 1.408(8)
C325 C361 1.492(7)
C326 C336 1.447(8)
C328 C329 1.408(7)
C328 C337 1.454(8)
C329 C330 1.413(8)
C329 C373 1.480(8)
C330 C333 1.441(7)
C332 H332 0.9500
C332 C333 1.347(9)
C333 H333 0.9500
C334 H334 0.9500
C334 C335 1.347(8)
C335 H335 0.9500
C336 H336 0.9500
C336 C337 1.358(8)
C337 H337 0.9500
C338 H338 0.9500
C338 C339 1.376(8)
C339 H339 0.9500
C339 C340 1.401(9)
C340 C341 1.389(9)
C341 H341 0.9500
C341 C342 1.383(9)
C342 H342 0.9500
C344 H34A 0.9800
C344 H34B 0.9800
C344 H34C 0.9800
C346 C347 1.385(8)
C346 C351 1.500(8)
C347 H347 0.9500
C347 C348 1.382(8)
C348 H348 0.9500
C348 C349 1.392(8)
C349 C350 1.397(8)
C350 H350 0.9500
C351 C352 1.377(8)
C352 H352 0.9500
C352 C353 1.398(9)
C353 H353 0.9500
C353 C354 1.349(9)
C354 H354 0.9500
C354 C355 1.402(9)
C355 H355 0.9500
C357 H357 0.9500
C357 C358 1.345(9)
C358 H358 0.9500
C360 H360 0.9500
C360 C361 1.396(8)
C361 C362 1.388(8)
C362 H362 0.9500
C362 C363 1.394(8)
C363 H363 0.9500
C363 C364 1.365(8)
C364 C366 1.492(7)
C366 C367 1.381(9)
C367 H367 0.9500
C367 C368 1.389(9)
C368 H368 0.9500
C368 C369 1.367(9)
C369 H369 0.9500
C369 C370 1.367(9)
C370 H370 0.9500
C372 H372 0.9500
C372 C373 1.391(8)
C373 C374 1.390(8)
C374 H374 0.9500
C374 C375 1.400(8)
C375 H375 0.9500
C375 C376 1.404(8)
C376 C378 1.480(8)
C378 C379 1.368(8)
C379 H379 0.9500
C379 C380 1.401(8)
C380 H380 0.9500
C380 C381 1.379(9)
C381 H381 0.9500
C381 C382 1.359(9)
C382 H382 0.9500
C445 H445 0.9500
S76 O77 1.404(7)
S76 O78 1.454(7)
S76 O79 1.416(5)
S76 C75 1.823(9)
F74 C75 1.329(10)
F80 C75 1.290(10)
F81 C75 1.345(10)
S1 O23 1.443(16)
S1 O334 1.441(18)
S1 O335 1.452(18)
S1 C467 1.86(2)
F5 C467 1.32(2)
F22 C467 1.30(2)
F26 C467 1.32(2)
S11 O12 1.436(4)
S11 O13 1.427(5)
S11 O14 1.425(5)
S11 C10 1.820(6)
F9 C10 1.337(7)
F15 C10 1.336(6)
F16 C10 1.331(7)
S19 O20 1.438(5)
S19 O21 1.433(5)
S19 O22 1.446(5)
S19 C18 1.811(7)
F17 C18 1.322(8)
F23 C18 1.317(9)
F24 C18 1.328(8)
S77 O85 1.435(9)
S77 O312 1.444(11)
S77 O313 1.449(7)
S77 C83 1.866(12)
F82 C83 1.322(14)
F83 C83 1.309(12)
F84 C83 1.323(12)
S27 O28 1.425(5)
S27 O29 1.448(5)
S27 O30 1.421(5)
S27 C26 1.846(11)
F25 C26 1.348(10)
F31 C26 1.312(10)
F32 C26 1.306(11)
S35 O36 1.424(6)
S35 O37 1.396(6)
S35 O38 1.451(6)
S35 C34 1.799(9)
F33 C34 1.366(10)
F39 C34 1.367(11)
F40 C34 1.298(10)
S80 O325 1.431(9)
S80 O326 1.450(10)
S80 O327 1.439(9)
S80 C3 1.811(11)
F91 C3 1.341(12)
F92 C3 1.310(13)
F93 C3 1.327(12)
S43 O44 1.426(7)
S43 O45 1.410(6)
S43 O46 1.437(5)
S43 C42 1.771(10)
F41 C42 1.345(12)
F47 C42 1.298(15)
F48 C42 1.369(16)
S80A O1 1.435(14)
S80A O2 1.446(15)
S80A O3 1.420(15)
S80A C3A 1.827(14)
F91A C3A 1.345(15)
F92A C3A 1.318(15)
F93A C3A 1.329(15)
S51 O52 1.449(6)
S51 O53 1.426(6)
S51 O54 1.420(5)
S51 C50 1.810(7)
F49 C50 1.337(9)
F55 C50 1.333(9)
F56 C50 1.348(9)
S59 O60 1.448(6)
S59 O61 1.419(6)
S59 O62 1.446(5)
S59 C58 1.823(10)
F57 C58 1.336(10)
F63 C58 1.328(10)
F64 C58 1.307(12)
O311 C310 1.438(8)
O311 C312 1.432(9)
C309 H30A 0.9800
C309 H30B 0.9800
C309 H30C 0.9800
C309 C310 1.472(11)
C310 H310 1.0000
C310 C315 1.501(12)
C312 H312 1.0000
C312 C313 1.498(14)
C312 C314 1.495(12)
C313 H31A 0.9800
C313 H31B 0.9800
C313 H31C 0.9800
C314 H31D 0.9800
C314 H31E 0.9800
C314 H31F 0.9800
C315 H31G 0.9800
C315 H31H 0.9800
C315 H31I 0.9800
N391 C392 1.122(11)
C392 C393 1.445(12)
C393 H39A 0.9800
C393 H39B 0.9800
C393 H39C 0.9800
N385 C386 1.145(9)
C386 C387 1.466(9)
C387 H38A 0.9800
C387 H38B 0.9800
C387 H38C 0.9800
N396 C397 1.130(11)
C397 C398 1.475(12)
C398 H39D 0.9800
C398 H39E 0.9800
C398 H39F 0.9800
N407 C408 1.165(11)
C408 C409 1.411(12)
C409 H40A 0.9800
C409 H40B 0.9800
C409 H40C 0.9800
N388 C389 1.125(11)
C389 C390 1.439(14)
C390 H39G 0.9800
C390 H39H 0.9800
C390 H39I 0.9800
N440 C447 1.078(12)
C446 H44A 0.9800
C446 H44B 0.9800
C446 H44C 0.9800
C446 C447 1.474(17)
N414 C415 1.169(13)
C415 C416 1.452(16)
C416 H41A 0.9800
C416 H41B 0.9800
C416 H41C 0.9800
N435 C405 1.102(11)
C405 C441 1.503(12)
C441 H44D 0.9800
C441 H44E 0.9800
C441 H44F 0.9800
C2 H2 0.9500
C2 C1 1.40(3)
C1 H1 0.9500
C1 C4 1.45(4)
C4 H4 0.9500

loop_
_geom_torsion_atom_site_label_1
_geom_torsion_atom_site_label_2
_geom_torsion_atom_site_label_3
_geom_torsion_atom_site_label_4
_geom_torsion
Zn1 N177 C176 C175 13.4(8)
Zn1 N177 C176 C193 -168.8(4)
Zn1 N177 C178 C179 -4.3(8)
Zn1 N177 C178 C192 169.8(4)
Zn1 N181 C180 C179 7.9(8)
Zn1 N181 C180 C215 -171.1(4)
Zn1 N181 C182 C183 -16.3(8)
Zn1 N181 C182 C216 169.9(4)
Zn1 N185 C184 C183 -1.7(9)
Zn1 N185 C184 C194 177.2(4)
Zn1 N185 C186 C187 7.9(9)
Zn1 N185 C186 C195 -176.0(4)
Zn1 N189 C174 C175 -18.8(8)
Zn1 N189 C174 C190 161.7(4)
Zn1 N189 C188 C187 17.8(8)
Zn1 N189 C188 C191 -161.2(4)
Zn2 N217 C218 C219 169.6(4)
Zn2 N217 C222 C221 -172.2(5)
Zn2 N217 C222 C224 8.3(7)
Zn2 N223 C224 C222 -13.7(7)
Zn2 N223 C224 C225 164.9(6)
Zn2 N223 C228 C227 -163.9(6)
Zn2 N296 C297 C298 163.2(5)
Zn2 N296 C301 C300 -164.9(4)
Zn2 N296 C301 C303 14.9(6)
Zn2 N302 C303 C301 -1.7(6)
Zn2 N302 C303 C304 178.3(5)
Zn2 N302 C307 C306 -178.0(5)
Zn2 N371 C372 C373 160.4(4)
Zn2 N371 C376 C375 -162.6(4)
Zn2 N371 C376 C378 19.1(6)
Zn2 N377 C378 C376 2.0(6)
Zn2 N377 C378 C379 -179.1(4)
Zn2 N377 C382 C381 177.4(4)
Zn3 N319 C318 C317 -18.9(8)
Zn3 N319 C318 C335 160.8(4)
Zn3 N319 C320 C321 17.0(8)
Zn3 N319 C320 C334 -159.8(4)
Zn3 N323 C322 C321 7.4(8)
Zn3 N323 C322 C357 -177.2(4)
Zn3 N323 C324 C325 -1.8(9)
Zn3 N323 C324 C358 177.4(4)
Zn3 N327 C326 C325 -18.6(9)
Zn3 N327 C326 C336 168.5(4)
Zn3 N327 C328 C329 8.6(9)
Zn3 N327 C328 C337 -170.7(4)
Zn3 N331 C316 C317 14.2(9)
Zn3 N331 C316 C332 -168.6(4)
Zn3 N331 C330 C329 -9.2(9)
Zn3 N331 C330 C333 168.2(4)
Zn4 N138 C133 C134 154.4(5)
Zn4 N138 C133 C139 -25.9(7)
Zn4 N138 C137 C136 -155.2(5)
Zn4 N144 C139 C133 -3.4(7)
Zn4 N144 C139 C140 173.9(5)
Zn4 N144 C143 C445 -173.3(5)
Zn4 N284 C285 C286 -175.6(4)
Zn4 N284 C289 C288 178.2(6)
Zn4 N284 C289 C291 -1.9(8)
Zn4 N290 C291 C289 14.0(9)
Zn4 N290 C291 C292 -156.2(8)
Zn4 N290 C291 C2 160.8(13)
Zn4 N290 C295 C294 159.3(8)
Zn4 N290 C295 C4 -174.9(16)
Zn4 N345 C346 C347 172.1(4)
Zn4 N345 C346 C351 -11.0(6)
Zn4 N345 C350 C349 -173.8(4)
Zn4 N356 C351 C346 -5.9(6)
Zn4 N356 C351 C352 169.0(5)
Zn4 N356 C355 C354 -167.1(5)
Zn5 N244 C243 C242 -12.6(9)
Zn5 N244 C243 C260 169.9(4)
Zn5 N244 C245 C246 6.7(9)
Zn5 N244 C245 C259 -170.4(4)
Zn5 N248 C247 C246 -10.0(9)
Zn5 N248 C247 C282 168.0(4)
Zn5 N248 C249 C250 19.0(8)
Zn5 N248 C249 C283 -165.4(4)
Zn5 N252 C251 C250 1.6(8)
Zn5 N252 C251 C261 -179.5(4)
Zn5 N252 C253 C254 -1.8(8)
Zn5 N252 C253 C262 179.0(4)
Zn5 N256 C241 C242 11.0(8)
Zn5 N256 C241 C257 -171.5(4)
Zn5 N256 C255 C254 -9.7(8)
Zn5 N256 C255 C258 170.5(4)
Zn6 N102 C101 C100 14.8(8)
Zn6 N102 C101 C118 -168.5(4)
Zn6 N102 C103 C104 -6.5(8)
Zn6 N102 C103 C117 171.8(4)
Zn6 N106 C105 C104 8.3(9)
Zn6 N106 C105 C145 -171.0(4)
Zn6 N106 C107 C108 -12.8(8)
Zn6 N106 C107 C146 170.0(4)
Zn6 N110 C109 C108 16.9(8)
Zn6 N110 C109 C119 -162.6(4)
Zn6 N110 C111 C112 -17.8(8)
Zn6 N110 C111 C120 162.5(4)
Zn6 N114 C99 C100 3.2(8)
Zn6 N114 C99 C115 -174.6(4)
Zn6 N114 C113 C112 -6.0(8)
Zn6 N114 C113 C116 173.7(4)
Zn7 N160 C161 C157 -3.0(6)
Zn7 N160 C161 C162 176.5(5)
Zn7 N160 C165 C164 -175.1(5)
Zn7 N208 C203 C204 -163.1(4)
Zn7 N208 C203 C209 19.1(6)
Zn7 N208 C207 C206 160.8(4)
Zn7 N214 C209 C203 -5.6(6)
Zn7 N214 C209 C210 174.6(5)
Zn7 N214 C213 C212 -173.4(6)
Zn7 N359 C360 C361 175.9(4)
Zn7 N359 C364 C363 -179.9(5)
Zn7 N359 C364 C366 0.2(7)
Zn7 N365 C366 C364 -13.9(7)
Zn7 N365 C366 C367 165.2(5)
Zn7 N365 C370 C369 -164.4(5)
Zn7 N438 C157 C156 -176.1(4)
Zn7 N438 C157 C161 4.0(6)
Zn7 N438 C159 C154 173.1(4)
Zn8 N121 C122 C123 -176.4(4)
Zn8 N121 C126 C125 178.6(5)
Zn8 N121 C126 C127 -1.9(7)
Zn8 N229 C230 C231 -175.7(4)
Zn8 N229 C234 C233 179.4(5)
Zn8 N229 C234 C236 -1.0(7)
Zn8 N235 C236 C234 10.2(7)
Zn8 N235 C236 C237 -170.5(5)
Zn8 N235 C240 C239 169.2(5)
Zn8 N275 C270 C271 158.9(5)
Zn8 N275 C270 C276 -22.7(6)
Zn8 N275 C274 C273 -159.3(5)
Zn8 N281 C276 C270 -3.3(7)
Zn8 N281 C276 C277 176.0(5)
Zn8 N281 C280 C279 -175.4(6)
Zn8 N437 C127 C126 4.3(8)
Zn8 N437 C127 C128 -176.5(8)
Zn8 N437 C131 C130 175.5(6)
N102 C101 C118 C117 -6.0(7)
N102 C103 C104 C105 5.5(10)
N102 C103 C104 C136 -168.0(5)
N102 C103 C117 C118 -2.9(7)
N106 C105 C145 C146 0.1(7)
N106 C107 C108 C109 -1.5(9)
N106 C107 C108 C147 177.1(5)
N106 C107 C146 C145 2.4(7)
N110 C109 C119 C120 0.5(7)
N110 C111 C112 C113 3.8(9)
N110 C111 C112 C154 -178.1(5)
N110 C111 C120 C119 0.7(7)
N114 C99 C100 C101 -16.2(9)
N114 C99 C100 C123 160.8(5)
N114 C99 C115 C116 -1.5(7)
N114 C113 C116 C115 3.7(7)
N121 C122 C123 C100 175.7(6)
N121 C122 C123 C124 -2.7(9)
N121 C126 C127 N437 -1.6(10)
N121 C126 C127 C128 179.2(9)
N138 C133 C134 C135 2.3(10)
N138 C133 C139 N144 19.7(8)
N138 C133 C139 C140 -157.7(6)
N144 C139 C140 C141 -0.2(10)
N144 C143 C445 C141 0.5(11)
N160 C161 C162 C163 -0.2(9)
N177 C176 C193 C192 -2.8(7)
N177 C178 C179 C180 1.8(10)
N177 C178 C179 C206 -177.7(5)
N177 C178 C192 C193 -0.7(7)
N181 C180 C215 C216 1.8(7)
N181 C182 C183 C184 -7.5(10)
N181 C182 C183 C219 172.3(5)
N181 C182 C216 C215 2.6(7)
N185 C184 C194 C195 -0.4(7)
N185 C186 C187 C188 -9.1(10)
N185 C186 C187 C231 170.4(6)
N185 C186 C195 C194 -2.8(7)
N189 C174 C175 C176 -1.5(10)
N189 C174 C175 C198 -179.6(5)
N189 C174 C190 C191 0.3(7)
N189 C188 C191 C190 -1.3(7)
N201 C196 C197 C198 0.6(10)
N208 C203 C204 C205 2.0(8)
N208 C203 C209 N214 -9.0(7)
N208 C203 C209 C210 170.8(6)
N214 C209 C210 C211 1.3(11)
N217 C218 C219 C183 -178.2(5)
N217 C218 C219 C220 2.3(9)
N217 C222 C224 N223 3.8(8)
N217 C222 C224 C225 -174.8(7)
N223 C224 C225 C226 1.2(12)
N229 C230 C231 C187 173.9(5)
N229 C230 C231 C232 -2.4(9)
N229 C234 C236 N235 -6.2(8)
N229 C234 C236 C237 174.5(6)
N235 C236 C237 C238 0.0(10)
N244 C243 C260 C259 2.0(7)
N244 C245 C246 C247 -5.1(10)
N244 C245 C246 C273 173.4(6)
N244 C245 C259 C260 -0.5(7)
N248 C247 C282 C283 -2.4(8)
N248 C249 C250 C251 6.1(9)
N248 C249 C250 C286 -174.3(5)
N248 C249 C283 C282 -4.6(8)
N252 C251 C261 C262 -1.3(7)
N252 C253 C254 C255 7.2(9)
N252 C253 C254 C298 -175.0(5)
N252 C253 C262 C261 2.8(7)
N256 C241 C242 C243 4.6(9)
N256 C241 C242 C265 -176.5(5)
N256 C241 C257 C258 1.1(7)
N256 C255 C258 C257 1.9(6)
N268 C263 C264 C265 -2.3(12)
N275 C270 C271 C272 1.5(9)
N275 C270 C276 N281 17.7(8)
N275 C270 C276 C277 -161.5(6)
N281 C276 C277 C278 -1.2(10)
N284 C285 C286 C250 176.1(6)
N284 C285 C286 C287 -1.7(9)
N284 C289 C291 N290 -8.0(11)
N284 C289 C291 C292 161.8(9)
N284 C289 C291 C2 -154.0(13)
N290 C291 C292 C293 -12.8(16)
N290 C291 C2 C1 31(3)
N290 C295 C4 C1 -3(3)
N296 C297 C298 C254 -174.3(5)
N296 C297 C298 C299 1.7(9)
N296 C301 C303 N302 -8.6(8)
N296 C301 C303 C304 171.4(6)
N302 C303 C304 C305 -0.1(10)
N319 C318 C335 C334 0.0(8)
N319 C320 C321 C322 -4.0(10)
N319 C320 C321 C349 176.7(6)
N319 C320 C334 C335 -1.3(7)
N323 C322 C357 C358 -1.3(7)
N323 C324 C325 C326 19.2(10)
N323 C324 C325 C361 -161.8(6)
N323 C324 C358 C357 0.8(7)
N327 C326 C336 C337 3.8(7)
N327 C328 C329 C330 -8.2(10)
N327 C328 C329 C373 169.2(6)
N327 C328 C337 C336 3.5(7)
N331 C316 C317 C318 6.8(10)
N331 C316 C317 C340 -172.4(6)
N331 C316 C332 C333 -0.2(7)
N331 C330 C333 C332 0.3(7)
N343 C338 C339 C340 1.4(10)
N345 C346 C347 C348 2.2(8)
N345 C346 C351 N356 11.2(7)
N345 C346 C351 C352 -163.7(5)
N356 C351 C352 C353 -0.4(9)
N359 C360 C361 C325 -175.0(6)
N359 C360 C361 C362 4.3(9)
N359 C364 C366 N365 9.2(8)
N359 C364 C366 C367 -169.9(6)
N365 C366 C367 C368 1.0(11)
N371 C372 C373 C329 -178.6(5)
N371 C372 C373 C374 -0.2(8)
N371 C376 C378 N377 -14.1(7)
N371 C376 C378 C379 167.1(5)
N377 C378 C379 C380 3.2(9)
N437 C127 C128 C129 3.0(18)
N438 C157 C161 N160 -0.6(7)
N438 C157 C161 C162 180.0(5)
N439 C151 C152 C147 0.1(10)
C99 N114 C113 C112 175.7(5)
C99 N114 C113 C116 -4.6(6)
C99 C100 C101 N102 6.4(9)
C99 C100 C101 C118 -169.8(6)
C99 C100 C123 C122 134.0(6)
C99 C100 C123 C124 -47.7(8)
C99 C115 C116 C113 -1.3(6)
C100 C99 C115 C116 -179.3(5)
C100 C101 C118 C117 170.7(6)
C100 C123 C124 C125 -177.0(6)
C101 N102 C103 C104 -179.1(6)
C101 N102 C103 C117 -0.8(7)
C101 C100 C123 C122 -48.9(8)
C101 C100 C123 C124 129.4(6)
C103 N102 C101 C100 -172.7(5)
C103 N102 C101 C118 4.0(6)
C103 C104 C105 N106 -6.5(10)
C103 C104 C105 C145 172.7(6)
C103 C104 C136 C135 -63.8(9)
C103 C104 C136 C137 115.1(7)
C103 C117 C118 C101 5.2(7)
C104 C103 C117 C118 175.4(6)
C104 C105 C145 C146 -179.2(6)
C104 C136 C137 N138 -175.4(6)
C105 N106 C107 C108 174.9(5)
C105 N106 C107 C146 -2.4(6)
C105 C104 C136 C135 122.1(7)
C105 C104 C136 C137 -59.0(8)
C105 C145 C146 C107 -1.4(7)
C107 N106 C105 C104 -179.3(6)
C107 N106 C105 C145 1.4(6)
C107 C108 C109 N110 -0.8(9)
C107 C108 C109 C119 178.6(5)
C107 C108 C147 C148 115.7(7)
C107 C108 C147 C152 -67.7(8)
C108 C107 C146 C145 -174.9(6)
C108 C109 C119 C120 -179.0(5)
C108 C147 C148 C149 172.2(6)
C108 C147 C152 C151 -172.9(6)
C109 N110 C111 C112 179.4(5)
C109 N110 C111 C120 -0.3(6)
C109 C108 C147 C148 -65.7(7)
C109 C108 C147 C152 111.0(7)
C109 C119 C120 C111 -0.7(6)
C111 N110 C109 C108 179.4(5)
C111 N110 C109 C119 -0.1(6)
C111 C112 C113 N114 9.2(9)
C111 C112 C113 C116 -170.4(5)
C111 C112 C154 C155 -122.4(6)
C111 C112 C154 C159 52.6(7)
C112 C111 C120 C119 -179.0(6)
C112 C113 C116 C115 -176.6(5)
C112 C154 C155 C156 175.0(5)
C112 C154 C159 N438 -172.4(5)
C113 N114 C99 C100 -178.5(5)
C113 N114 C99 C115 3.8(6)
C113 C112 C154 C155 55.9(8)
C113 C112 C154 C159 -129.0(6)
C115 C99 C100 C101 161.2(6)
C115 C99 C100 C123 -21.8(8)
C117 C103 C104 C105 -172.5(6)
C117 C103 C104 C136 14.0(9)
C120 C111 C112 C113 -176.6(5)
C120 C111 C112 C154 1.6(8)
C122 N121 C126 C125 0.0(9)
C122 N121 C126 C127 179.5(6)
C122 C123 C124 C125 1.4(9)
C123 C100 C101 N102 -170.5(5)
C123 C100 C101 C118 13.3(9)
C123 C124 C125 C126 0.4(10)
C124 C125 C126 N121 -1.2(10)
C124 C125 C126 C127 179.4(7)
C125 C126 C127 N437 177.9(7)
C125 C126 C127 C128 -1.3(13)
C126 N121 C122 C123 2.0(9)
C126 C127 C128 C129 -177.8(11)
C127 N437 C131 C130 0.6(11)
C127 C128 C129 C130 -4(2)
C128 C129 C130 C131 3.8(19)
C129 C130 C131 N437 -1.9(14)
C131 N437 C127 C126 179.7(6)
C131 N437 C127 C128 -1.1(12)
C133 N138 C137 C136 -1.0(9)
C133 C134 C135 C136 0.4(11)
C133 C139 C140 C141 176.9(6)
C134 C133 C139 N144 -160.7(6)
C134 C133 C139 C140 22.0(10)
C134 C135 C136 C104 175.8(6)
C134 C135 C136 C137 -3.2(10)
C135 C136 C137 N138 3.6(10)
C136 C104 C105 N106 167.1(6)
C136 C104 C105 C145 -13.7(9)
C137 N138 C133 C134 -2.0(9)
C137 N138 C133 C139 177.6(5)
C139 N144 C143 C445 0.9(10)
C139 C133 C134 C135 -177.3(6)
C139 C140 C141 C445 1.7(11)
C140 C141 C445 C143 -1.8(11)
C143 N144 C139 C133 -178.4(6)
C143 N144 C139 C140 -1.0(9)
C146 C107 C108 C109 175.3(6)
C146 C107 C108 C147 -6.1(9)
C147 C108 C109 N110 -179.4(5)
C147 C108 C109 C119 0.0(8)
C147 C148 C149 N439 1.2(10)
C148 C147 C152 C151 3.9(10)
C149 N439 C151 C152 -3.8(10)
C151 N439 C149 C148 3.1(10)
C152 C147 C148 C149 -4.5(9)
C153 N439 C149 C148 -176.9(7)
C153 N439 C151 C152 176.2(6)
C154 C112 C113 N114 -168.9(5)
C154 C112 C113 C116 11.5(8)
C154 C155 C156 C157 -2.3(9)
C155 C154 C159 N438 3.0(9)
C155 C156 C157 N438 2.2(9)
C155 C156 C157 C161 -177.9(5)
C156 C157 C161 N160 179.5(5)
C156 C157 C161 C162 0.0(9)
C157 N438 C159 C154 -3.2(9)
C157 C161 C162 C163 179.2(6)
C159 N438 C157 C156 0.5(8)
C159 N438 C157 C161 -179.4(5)
C159 C154 C155 C156 -0.2(8)
C161 N160 C165 C164 1.3(9)
C161 C162 C163 C164 -0.3(10)
C162 C163 C164 C165 1.3(11)
C163 C164 C165 N160 -1.8(10)
C165 N160 C161 C157 -179.7(5)
C165 N160 C161 C162 -0.2(9)
C174 N189 C188 C187 -179.5(6)
C174 N189 C188 C191 1.5(7)
C174 C175 C176 N177 4.5(10)
C174 C175 C176 C193 -173.0(6)
C174 C175 C198 C197 -94.8(7)
C174 C175 C198 C199 82.4(7)
C174 C190 C191 C188 0.6(7)
C175 C174 C190 C191 -179.2(6)
C175 C176 C193 C192 175.0(6)
C175 C198 C199 C200 -176.9(6)
C176 N177 C178 C179 -175.1(6)
C176 N177 C178 C192 -1.0(6)
C176 C175 C198 C197 87.0(7)
C176 C175 C198 C199 -95.9(7)
C178 N177 C176 C175 -175.5(6)
C178 N177 C176 C193 2.4(6)
C178 C179 C180 N181 -3.8(10)
C178 C179 C180 C215 175.2(6)
C178 C179 C206 C205 -122.4(6)
C178 C179 C206 C207 52.8(7)
C178 C192 C193 C176 2.1(7)
C179 C178 C192 C193 173.4(6)
C179 C180 C215 C216 -177.3(6)
C179 C206 C207 N208 -176.2(5)
C180 N181 C182 C183 172.4(6)
C180 N181 C182 C216 -1.5(6)
C180 C179 C206 C205 58.0(8)
C180 C179 C206 C207 -126.7(6)
C180 C215 C216 C182 -2.6(7)
C182 N181 C180 C179 178.9(6)
C182 N181 C180 C215 -0.1(7)
C182 C183 C184 N185 17.7(10)
C182 C183 C184 C194 -161.1(6)
C182 C183 C219 C218 51.7(8)
C182 C183 C219 C220 -128.9(6)
C183 C182 C216 C215 -171.2(6)
C183 C184 C194 C195 178.5(6)
C183 C219 C220 C221 -179.5(6)
C184 N185 C186 C187 -173.6(6)
C184 N185 C186 C195 2.5(7)
C184 C183 C219 C218 -128.5(6)
C184 C183 C219 C220 51.0(8)
C184 C194 C195 C186 1.9(7)
C186 N185 C184 C183 179.8(6)
C186 N185 C184 C194 -1.3(7)
C186 C187 C188 N189 -4.8(10)
C186 C187 C188 C191 174.0(6)
C186 C187 C231 C230 129.9(6)
C186 C187 C231 C232 -54.1(8)
C187 C186 C195 C194 173.4(6)
C187 C188 C191 C190 179.7(6)
C187 C231 C232 C233 -174.8(6)
C188 N189 C174 C175 178.4(6)
C188 N189 C174 C190 -1.1(7)
C188 C187 C231 C230 -50.6(8)
C188 C187 C231 C232 125.4(6)
C190 C174 C175 C176 177.9(6)
C190 C174 C175 C198 -0.2(9)
C192 C178 C179 C180 -171.4(6)
C192 C178 C179 C206 9.1(9)
C195 C186 C187 C188 175.4(6)
C195 C186 C187 C231 -5.2(9)
C196 N201 C200 C199 -1.1(10)
C196 C197 C198 C175 176.3(6)
C196 C197 C198 C199 -1.0(9)
C197 C198 C199 C200 0.3(9)
C198 C175 C176 N177 -177.4(5)
C198 C175 C176 C193 5.0(9)
C198 C199 C200 N201 0.7(10)
C200 N201 C196 C197 0.4(10)
C202 N201 C196 C197 -176.9(6)
C202 N201 C200 C199 176.2(6)
C203 N208 C207 C206 -1.2(8)
C203 C204 C205 C206 -3.8(8)
C203 C209 C210 C211 -178.5(7)
C204 C203 C209 N214 173.2(5)
C204 C203 C209 C210 -7.0(9)
C204 C205 C206 C179 178.3(5)
C204 C205 C206 C207 3.1(8)
C205 C206 C207 N208 -0.6(8)
C206 C179 C180 N181 175.7(5)
C206 C179 C180 C215 -5.3(9)
C207 N208 C203 C204 0.5(8)
C207 N208 C203 C209 -177.4(5)
C209 N214 C213 C212 3.8(10)
C209 C203 C204 C205 179.7(5)
C209 C210 C211 C212 -0.5(12)
C210 C211 C212 C213 1.4(13)
C211 C212 C213 N214 -3.2(12)
C213 N214 C209 C203 176.9(5)
C213 N214 C209 C210 -2.8(9)
C216 C182 C183 C184 165.3(6)
C216 C182 C183 C219 -14.8(9)
C218 N217 C222 C221 0.8(9)
C218 N217 C222 C224 -178.6(5)
C218 C219 C220 C221 0.0(9)
C219 C183 C184 N185 -162.2(6)
C219 C183 C184 C194 19.1(9)
C219 C220 C221 C222 -1.7(10)
C220 C221 C222 N217 1.3(9)
C220 C221 C222 C224 -179.3(6)
C221 C222 C224 N223 -175.6(6)
C221 C222 C224 C225 5.8(11)
C222 N217 C218 C219 -2.7(9)
C222 C224 C225 C226 179.8(8)
C224 N223 C228 C227 1.0(10)
C224 C225 C226 C227 -0.5(14)
C225 C226 C227 C228 0.0(13)
C226 C227 C228 N223 -0.3(12)
C228 N223 C224 C222 179.9(6)
C228 N223 C224 C225 -1.5(10)
C230 N229 C234 C233 3.4(9)
C230 N229 C234 C236 -177.0(5)
C230 C231 C232 C233 1.2(9)
C231 C187 C188 N189 175.7(5)
C231 C187 C188 C191 -5.5(9)
C231 C232 C233 C234 2.0(9)
C232 C233 C234 N229 -4.4(9)
C232 C233 C234 C236 176.0(6)
C233 C234 C236 N235 173.4(6)
C233 C234 C236 C237 -5.9(10)
C234 N229 C230 C231 0.1(9)
C234 C236 C237 C238 179.2(6)
C236 N235 C240 C239 -1.9(10)
C236 C237 C238 C239 -1.2(11)
C237 C238 C239 C240 0.8(11)
C238 C239 C240 N235 0.8(11)
C240 N235 C236 C234 -177.8(5)
C240 N235 C236 C237 1.5(9)
C241 N256 C255 C254 178.6(5)
C241 N256 C255 C258 -1.2(6)
C241 C242 C243 N244 -3.7(10)
C241 C242 C243 C260 173.4(6)
C241 C242 C265 C264 -99.0(7)
C241 C242 C265 C266 84.7(8)
C241 C257 C258 C255 -1.8(6)
C242 C241 C257 C258 178.6(5)
C242 C243 C260 C259 -175.5(6)
C242 C265 C266 C267 173.5(6)
C243 N244 C245 C246 178.8(6)
C243 N244 C245 C259 1.7(7)
C243 C242 C265 C264 80.0(8)
C243 C242 C265 C266 -96.3(7)
C245 N244 C243 C242 175.1(6)
C245 N244 C243 C260 -2.3(7)
C245 C246 C247 N248 7.0(11)
C245 C246 C247 C282 -170.7(6)
C245 C246 C273 C272 122.2(7)
C245 C246 C273 C274 -56.9(8)
C245 C259 C260 C243 -0.9(7)
C246 C245 C259 C260 -177.5(6)
C246 C247 C282 C283 175.6(6)
C246 C273 C274 N275 -177.0(5)
C247 N248 C249 C250 -172.6(5)
C247 N248 C249 C283 3.1(7)
C247 C246 C273 C272 -59.2(9)
C247 C246 C273 C274 121.7(7)
C247 C282 C283 C249 4.1(8)
C249 N248 C247 C246 -178.5(6)
C249 N248 C247 C282 -0.5(7)
C249 C250 C251 N252 -17.3(9)
C249 C250 C251 C261 163.9(6)
C249 C250 C286 C285 -49.8(8)
C249 C250 C286 C287 128.0(7)
C250 C249 C283 C282 170.9(6)
C250 C251 C261 C262 177.7(6)
C250 C286 C287 C288 -178.2(7)
C251 N252 C253 C254 175.7(5)
C251 N252 C253 C262 -3.6(6)
C251 C250 C286 C285 129.8(6)
C251 C250 C286 C287 -52.4(8)
C251 C261 C262 C253 -0.9(7)
C253 N252 C251 C250 -175.9(5)
C253 N252 C251 C261 3.0(6)
C253 C254 C255 N256 -1.0(9)
C253 C254 C255 C258 178.8(6)
C253 C254 C298 C297 -121.3(6)
C253 C254 C298 C299 63.1(8)
C254 C253 C262 C261 -176.5(6)
C254 C255 C258 C257 -177.9(5)
C254 C298 C299 C300 175.6(6)
C255 N256 C241 C242 -177.4(5)
C255 N256 C241 C257 0.1(6)
C255 C254 C298 C297 56.8(7)
C255 C254 C298 C299 -118.9(6)
C257 C241 C242 C243 -172.5(6)
C257 C241 C242 C265 6.4(8)
C259 C245 C246 C247 171.5(6)
C259 C245 C246 C273 -10.0(9)
C262 C253 C254 C255 -173.7(6)
C262 C253 C254 C298 4.2(9)
C263 N268 C267 C266 0.3(11)
C263 C264 C265 C242 -173.0(7)
C263 C264 C265 C266 3.5(11)
C264 C265 C266 C267 -3.0(10)
C265 C242 C243 N244 177.4(5)
C265 C242 C243 C260 -5.5(9)
C265 C266 C267 N268 1.2(11)
C267 N268 C263 C264 0.3(11)
C269 N268 C263 C264 179.1(7)
C269 N268 C267 C266 -178.6(7)
C270 N275 C274 C273 -1.2(9)
C270 C271 C272 C273 1.3(9)
C270 C276 C277 C278 178.0(6)
C271 C270 C276 N281 -163.9(6)
C271 C270 C276 C277 16.9(10)
C271 C272 C273 C246 177.2(6)
C271 C272 C273 C274 -3.7(9)
C272 C273 C274 N275 3.8(9)
C273 C246 C247 N248 -171.4(6)
C273 C246 C247 C282 10.9(10)
C274 N275 C270 C271 -1.5(9)
C274 N275 C270 C276 176.9(5)
C276 N281 C280 C279 -1.2(11)
C276 C270 C271 C272 -176.8(6)
C276 C277 C278 C279 1.1(11)
C277 C278 C279 C280 -1.1(12)
C278 C279 C280 N281 1.2(12)
C280 N281 C276 C270 -178.1(6)
C280 N281 C276 C277 1.2(10)
C283 C249 C250 C251 -168.8(6)
C283 C249 C250 C286 10.8(9)
C285 N284 C289 C288 0.7(10)
C285 N284 C289 C291 -179.4(6)
C285 C286 C287 C288 -0.3(11)
C286 C250 C251 N252 163.1(5)
C286 C250 C251 C261 -15.7(8)
C286 C287 C288 C289 2.4(13)
C287 C288 C289 N284 -2.6(13)
C287 C288 C289 C291 177.5(8)
C288 C289 C291 N290 171.8(8)
C288 C289 C291 C292 -18.3(14)
C288 C289 C291 C2 25.8(17)
C289 N284 C285 C286 1.5(9)
C289 C291 C292 C293 177.7(10)
C289 C291 C2 C1 177.0(17)
C291 N290 C295 C294 -8.3(12)
C291 N290 C295 C4 17.5(18)
C291 C292 C293 C294 8.1(18)
C291 C2 C1 C4 -17(4)
C292 C293 C294 C295 -4(2)
C293 C294 C295 N290 3.9(18)
C295 N290 C291 C289 -177.3(7)
C295 N290 C291 C292 12.5(12)
C295 N290 C291 C2 -30.5(16)
C297 N296 C301 C300 1.9(8)
C297 N296 C301 C303 -178.3(5)
C297 C298 C299 C300 -0.2(8)
C298 C254 C255 N256 -178.9(5)
C298 C254 C255 C258 0.9(8)
C298 C299 C300 C301 -0.2(9)
C299 C300 C301 N296 -0.6(9)
C299 C300 C301 C303 179.6(6)
C300 C301 C303 N302 171.2(6)
C300 C301 C303 C304 -8.8(10)
C301 N296 C297 C298 -2.6(9)
C301 C303 C304 C305 179.9(6)
C303 N302 C307 C306 2.0(9)
C303 C304 C305 C306 1.6(10)
C304 C305 C306 C307 -1.3(10)
C305 C306 C307 N302 -0.5(10)
C307 N302 C303 C301 178.3(5)
C307 N302 C303 C304 -1.7(9)
C316 N331 C330 C329 -177.8(6)
C316 N331 C330 C333 -0.4(7)
C316 C317 C318 N319 -4.1(10)
C316 C317 C318 C335 176.3(6)
C316 C317 C340 C339 70.5(8)
C316 C317 C340 C341 -112.9(7)
C316 C332 C333 C330 -0.1(7)
C317 C316 C332 C333 176.9(6)
C317 C318 C335 C334 179.7(6)
C317 C340 C341 C342 -175.4(6)
C318 N319 C320 C321 178.1(6)
C318 N319 C320 C334 1.3(7)
C318 C317 C340 C339 -108.8(7)
C318 C317 C340 C341 67.8(8)
C320 N319 C318 C317 179.5(6)
C320 N319 C318 C335 -0.8(7)
C320 C321 C322 N323 -9.1(9)
C320 C321 C322 C357 176.3(6)
C320 C321 C349 C348 127.3(6)
C320 C321 C349 C350 -50.7(8)
C320 C334 C335 C318 0.7(7)
C321 C320 C334 C335 -178.1(6)
C321 C322 C357 C358 174.1(6)
C321 C349 C350 N345 -179.8(5)
C322 N323 C324 C325 179.1(6)
C322 N323 C324 C358 -1.6(7)
C322 C321 C349 C348 -52.1(8)
C322 C321 C349 C350 130.0(6)
C322 C357 C358 C324 0.3(7)
C324 N323 C322 C321 -173.5(6)
C324 N323 C322 C357 1.8(6)
C324 C325 C326 N327 -7.9(10)
C324 C325 C326 C336 163.9(6)
C324 C325 C361 C360 -128.9(6)
C324 C325 C361 C362 51.8(8)
C325 C324 C358 C357 -179.9(6)
C325 C326 C336 C337 -169.0(6)
C325 C361 C362 C363 177.2(6)
C326 N327 C328 C329 178.1(6)
C326 N327 C328 C337 -1.1(7)
C326 C325 C361 C360 50.1(8)
C326 C325 C361 C362 -129.2(6)
C326 C336 C337 C328 -4.2(7)
C328 N327 C326 C325 171.4(6)
C328 N327 C326 C336 -1.5(7)
C328 C329 C330 N331 8.6(10)
C328 C329 C330 C333 -168.4(6)
C328 C329 C373 C372 -126.3(6)
C328 C329 C373 C374 55.5(8)
C329 C328 C337 C336 -175.8(6)
C329 C330 C333 C332 177.7(6)
C329 C373 C374 C375 -178.9(5)
C330 N331 C316 C317 -176.7(6)
C330 N331 C316 C332 0.4(7)
C330 C329 C373 C372 51.3(7)
C330 C329 C373 C374 -126.9(6)
C332 C316 C317 C318 -169.9(6)
C332 C316 C317 C340 10.9(9)
C334 C320 C321 C322 172.3(6)
C334 C320 C321 C349 -7.0(9)
C337 C328 C329 C330 171.0(6)
C337 C328 C329 C373 -11.6(9)
C338 N343 C342 C341 -2.3(10)
C338 C339 C340 C317 174.3(6)
C338 C339 C340 C341 -2.5(9)
C339 C340 C341 C342 1.2(10)
C340 C317 C318 N319 175.1(6)
C340 C317 C318 C335 -4.5(10)
C340 C341 C342 N343 1.1(10)
C342 N343 C338 C339 1.0(10)
C344 N343 C338 C339 -175.7(6)
C344 N343 C342 C341 174.3(6)
C346 N345 C350 C349 0.1(8)
C346 C347 C348 C349 0.2(8)
C346 C351 C352 C353 174.1(5)
C347 C346 C351 N356 -171.9(5)
C347 C346 C351 C352 13.2(8)
C347 C348 C349 C321 179.7(5)
C347 C348 C349 C350 -2.2(8)
C348 C349 C350 N345 2.1(8)
C349 C321 C322 N323 170.2(5)
C349 C321 C322 C357 -4.4(9)
C350 N345 C346 C347 -2.4(8)
C350 N345 C346 C351 174.5(5)
C351 N356 C355 C354 0.6(9)
C351 C346 C347 C348 -174.5(5)
C351 C352 C353 C354 -0.5(10)
C352 C353 C354 C355 1.4(10)
C353 C354 C355 N356 -1.5(9)
C355 N356 C351 C346 -174.6(5)
C355 N356 C351 C352 0.4(8)
C358 C324 C325 C326 -159.9(6)
C358 C324 C325 C361 19.1(9)
C360 N359 C364 C363 -1.1(9)
C360 N359 C364 C366 179.0(5)
C360 C361 C362 C363 -2.1(9)
C361 C325 C326 N327 173.1(6)
C361 C325 C326 C336 -15.1(9)
C361 C362 C363 C364 -1.4(10)
C362 C363 C364 N359 3.2(10)
C362 C363 C364 C366 -176.9(6)
C363 C364 C366 N365 -170.7(6)
C363 C364 C366 C367 10.2(10)
C364 N359 C360 C361 -2.7(9)
C364 C366 C367 C368 -179.8(7)
C366 N365 C370 C369 2.0(10)
C366 C367 C368 C369 1.1(12)
C367 C368 C369 C370 -1.7(12)
C368 C369 C370 N365 0.1(11)
C370 N365 C366 C364 178.2(6)
C370 N365 C366 C367 -2.6(10)
C372 N371 C376 C375 0.9(8)
C372 N371 C376 C378 -177.4(5)
C372 C373 C374 C375 2.8(8)
C373 C329 C330 N331 -168.9(6)
C373 C329 C330 C333 14.2(9)
C373 C374 C375 C376 -3.6(8)
C374 C375 C376 N371 1.7(8)
C374 C375 C376 C378 179.8(5)
C375 C376 C378 N377 167.7(5)
C375 C376 C378 C379 -11.2(9)
C376 N371 C372 C373 -1.7(8)
C376 C378 C379 C380 -178.0(5)
C378 N377 C382 C381 0.9(8)
C378 C379 C380 C381 -2.8(9)
C379 C380 C381 C382 1.5(9)
C380 C381 C382 N377 -0.6(9)
C382 N377 C378 C376 178.9(5)
C382 N377 C378 C379 -2.3(8)
O77 S76 C75 F74 -55.6(7)
O77 S76 C75 F80 69.4(8)
O77 S76 C75 F81 -173.2(6)
O78 S76 C75 F74 63.2(7)
O78 S76 C75 F80 -171.8(7)
O78 S76 C75 F81 -54.4(7)
O79 S76 C75 F74 -176.4(6)
O79 S76 C75 F80 -51.4(8)
O79 S76 C75 F81 66.0(6)
O23 S1 C467 F5 67.4(19)
O23 S1 C467 F22 -51(2)
O23 S1 C467 F26 -170(2)
O334 S1 C467 F5 -54(2)
O334 S1 C467 F22 -172(2)
O334 S1 C467 F26 68(2)
O335 S1 C467 F5 -172(3)
O335 S1 C467 F22 70(3)
O335 S1 C467 F26 -49(3)
O12 S11 C10 F9 61.0(5)
O12 S11 C10 F15 -179.1(4)
O12 S11 C10 F16 -59.0(5)
O13 S11 C10 F9 -179.0(4)
O13 S11 C10 F15 -59.1(5)
O13 S11 C10 F16 61.1(4)
O14 S11 C10 F9 -59.7(5)
O14 S11 C10 F15 60.2(5)
O14 S11 C10 F16 -179.6(4)
O20 S19 C18 F17 -177.1(5)
O20 S19 C18 F23 63.0(6)
O20 S19 C18 F24 -56.2(6)
O21 S19 C18 F17 -56.3(6)
O21 S19 C18 F23 -176.2(5)
O21 S19 C18 F24 64.6(6)
O22 S19 C18 F17 62.8(6)
O22 S19 C18 F23 -57.1(6)
O22 S19 C18 F24 -176.3(5)
O85 S77 C83 F82 -69.7(8)
O85 S77 C83 F83 169.2(8)
O85 S77 C83 F84 48.8(9)
O312 S77 C83 F82 50.3(11)
O312 S77 C83 F83 -70.9(11)
O312 S77 C83 F84 168.8(10)
O313 S77 C83 F82 169.5(7)
O313 S77 C83 F83 48.3(9)
O313 S77 C83 F84 -72.0(8)
O28 S27 C26 F25 -51.8(7)
O28 S27 C26 F31 66.0(7)
O28 S27 C26 F32 -171.3(6)
O29 S27 C26 F25 -172.4(6)
O29 S27 C26 F31 -54.6(7)
O29 S27 C26 F32 68.1(6)
O30 S27 C26 F25 67.9(7)
O30 S27 C26 F31 -174.3(6)
O30 S27 C26 F32 -51.6(6)
O36 S35 C34 F33 -60.9(7)
O36 S35 C34 F39 -179.5(6)
O36 S35 C34 F40 62.5(8)
O37 S35 C34 F33 62.7(7)
O37 S35 C34 F39 -55.9(7)
O37 S35 C34 F40 -173.9(7)
O38 S35 C34 F33 -177.5(6)
O38 S35 C34 F39 63.9(7)
O38 S35 C34 F40 -54.1(8)
O325 S80 C3 F91 178.6(9)
O325 S80 C3 F92 59.7(10)
O325 S80 C3 F93 -61.5(10)
O326 S80 C3 F91 56.7(12)
O326 S80 C3 F92 -62.1(13)
O326 S80 C3 F93 176.7(11)
O327 S80 C3 F91 -61.1(10)
O327 S80 C3 F92 -180.0(10)
O327 S80 C3 F93 58.8(10)
O44 S43 C42 F41 -68.3(11)
O44 S43 C42 F47 169.1(10)
O44 S43 C42 F48 50.7(10)
O45 S43 C42 F41 51.5(11)
O45 S43 C42 F47 -71.1(11)
O45 S43 C42 F48 170.5(8)
O46 S43 C42 F41 171.5(9)
O46 S43 C42 F47 48.9(11)
O46 S43 C42 F48 -69.5(9)
O1 S80A C3A F91A 54.5(16)
O1 S80A C3A F92A -64.2(15)
O1 S80A C3A F93A 173.8(15)
O2 S80A C3A F91A -64(2)
O2 S80A C3A F92A 177(2)
O2 S80A C3A F93A 55(2)
O3 S80A C3A F91A 176.2(19)
O3 S80A C3A F92A 57.4(18)
O3 S80A C3A F93A -64.5(19)
O52 S51 C50 F49 -174.2(6)
O52 S51 C50 F55 64.6(6)
O52 S51 C50 F56 -53.7(7)
O53 S51 C50 F49 -54.2(6)
O53 S51 C50 F55 -175.5(5)
O53 S51 C50 F56 66.3(6)
O54 S51 C50 F49 65.3(6)
O54 S51 C50 F55 -55.9(6)
O54 S51 C50 F56 -174.2(6)
O60 S59 C58 F57 -64.1(8)
O60 S59 C58 F63 178.1(7)
O60 S59 C58 F64 55.3(7)
O61 S59 C58 F57 58.9(8)
O61 S59 C58 F63 -58.9(8)
O61 S59 C58 F64 178.3(6)
O62 S59 C58 F57 177.3(6)
O62 S59 C58 F63 59.6(8)
O62 S59 C58 F64 -63.2(7)
C310 O311 C312 C313 80.3(10)
C310 O311 C312 C314 -159.4(6)
C312 O311 C310 C309 -158.1(6)
C312 O311 C310 C315 80.0(9)
C2 C1 C4 C295 3(4)

loop_
_smtbx_masks_void_nr
_smtbx_masks_void_average_x
_smtbx_masks_void_average_y
_smtbx_masks_void_average_z
_smtbx_masks_void_volume
_smtbx_masks_void_count_electrons
1 -0.385 -0.982 0.885 8186.3 2570.6
